data_7716724
loop_
_publ_author_name
'Bustamante-Fern&#xe1;ndez, Janire'
'Ruiz-Bilbao, Estibaliz'
'Rodr&#xed;guez-Esteban, Corina'
'Gonidec, Mathieu'
'Garc&#xed;a, Jos&#xe9; A'
'Lezama, Luis'
'Guti&#xe9;rrez-Zorrilla, Juan M'
'Oyarzabal, Itziar'
'Artetxe, Be&#xf1;at'

_publ_section_title
;
 Effect of the heteroatom on the magnetic and luminescence properties of
 hybrid lanthanide-substituted Keggin-type polyoxometalates.
;
_journal_issue 32
_journal_name_full 'Dalton transactions (Cambridge, England : 2003)'
_journal_page_first 13330
_journal_page_last 13334
_journal_paper_doi 10.1039/d4dt01379d
_journal_volume 53
_journal_year 2024
_chemical_formula_moiety '0.167(C120 H132 Br12 Ge6 Ho6 K21.6 N12 O300.2 W66), 4.767(O)'
_chemical_formula_sum 'C20 H50 Br2 Ge Ho K5 N2 O57 W11'
_chemical_formula_weight 3845.81
_space_group_IT_number 2
_space_group_name_Hall '-P 1'
_space_group_name_H-M_alt 'P -1'
_symmetry_cell_setting triclinic
_symmetry_Int_Tables_number 2
_symmetry_space_group_name_Hall '-P 1'
_symmetry_space_group_name_H-M 'P -1'
_atom_sites_solution_hydrogens geom
_audit_creation_date 2024-04-23T16:56:41-00:00
_audit_creation_method 'WinGX routine CIF_UPDATE'
_audit_update_record
;
2024-04-26 deposited with the CCDC.	2024-07-25 downloaded from the CCDC.
;
_cell_angle_alpha 114.0507(16)
_cell_angle_beta 95.5598(14)
_cell_angle_gamma 103.6514(15)
_cell_formula_units_Z 6
_cell_length_a 21.7739(4)
_cell_length_b 24.6949(4)
_cell_length_c 28.2838(4)
_cell_measurement_reflns_used 51794
_cell_measurement_temperature 170.01(10)
_cell_measurement_theta_max 29.981
_cell_measurement_theta_min 1.964
_cell_volume 13172.4(4)
_computing_cell_refinement 'CrysAlisPro 1.171.42.33a (Rigaku OD, 2021)'
_computing_data_collection 'CrysAlisPro 1.171.42.33a (Rigaku OD, 2021)'
_computing_data_reduction 'CrysAlisPro 1.171.42.33a (Rigaku OD, 2021)'
_computing_molecular_graphics 'Olex2 1.5 (Dolomanov et al., 2009)'
_computing_publication_material 'Olex2 1.5 (Dolomanov et al., 2009)'
_computing_structure_refinement 'SHELXL 2018/3 (Sheldrick, 2015)'
_diffrn_ambient_environment N~2~
_diffrn_ambient_temperature 170.01(10)
_diffrn_detector 'Hybrid Pixel Array Detector'
_diffrn_detector_area_resol_mean 10
_diffrn_detector_type HyPix
_diffrn_measured_fraction_theta_full 0.999
_diffrn_measured_fraction_theta_max 0.999
_diffrn_measurement_device 'four-circle diffractometer'
_diffrn_measurement_device_type 'SuperNova, Dual, Cu at home/near, HyPix'
_diffrn_measurement_method '\w scans'
_diffrn_orient_matrix_type 'CrysAlisPro convention (1999,Acta A55,543-557)'
_diffrn_orient_matrix_UB_11 -0.0064822
_diffrn_orient_matrix_UB_12 -0.0315613
_diffrn_orient_matrix_UB_13 -0.0048755
_diffrn_orient_matrix_UB_21 -0.0223052
_diffrn_orient_matrix_UB_22 -0.0092774
_diffrn_orient_matrix_UB_23 -0.0239053
_diffrn_orient_matrix_UB_31 0.0252998
_diffrn_orient_matrix_UB_32 -0.002684
_diffrn_orient_matrix_UB_33 -0.0140145
_diffrn_radiation_monochromator mirror
_diffrn_radiation_probe x-ray
_diffrn_radiation_type 'Mo K\a'
_diffrn_radiation_wavelength 0.71073
_diffrn_reflns_av_R_equivalents 0.086
_diffrn_reflns_av_unetI/netI 0.152
_diffrn_reflns_Laue_measured_fraction_full 0.999
_diffrn_reflns_Laue_measured_fraction_max 0.999
_diffrn_reflns_limit_h_max 27
_diffrn_reflns_limit_h_min -27
_diffrn_reflns_limit_k_max 30
_diffrn_reflns_limit_k_min -30
_diffrn_reflns_limit_l_max 35
_diffrn_reflns_limit_l_min -35
_diffrn_reflns_number 152555
_diffrn_reflns_point_group_measured_fraction_full 0.999
_diffrn_reflns_point_group_measured_fraction_max 0.999
_diffrn_reflns_theta_full 25.242
_diffrn_reflns_theta_max 26.249
_diffrn_reflns_theta_min 1.852
_diffrn_source 'micro-focus sealed X-ray tube'
_diffrn_source_type 'SuperNova (Mo) X-ray Source'
_exptl_absorpt_coefficient_mu 16.803
_exptl_absorpt_correction_T_max 1
_exptl_absorpt_correction_T_min 0.1362
_exptl_absorpt_correction_type multi-scan
_exptl_absorpt_process_details
;
        CrysAlisPro 1.171.42.33a (Rigaku Oxford Diffraction, 2021)
        Empirical absorption correction using spherical harmonics,
        implemented in SCALE3 ABSPACK scaling algorithm.
;
_exptl_crystal_colour yellow
_exptl_crystal_density_diffrn 2.909
_exptl_crystal_description prism
_exptl_crystal_F_000 10308
_exptl_crystal_size_max 0.43
_exptl_crystal_size_mid 0.226
_exptl_crystal_size_min 0.08
_refine_diff_density_max 3.672
_refine_diff_density_min -3.501
_refine_diff_density_rms 0.419
_refine_ls_extinction_method none
_refine_ls_goodness_of_fit_ref 1.034
_refine_ls_hydrogen_treatment constr
_refine_ls_matrix_type full
_refine_ls_number_parameters 2221
_refine_ls_number_reflns 53135
_refine_ls_number_restraints 49
_refine_ls_restrained_S_all 1.035
_refine_ls_R_factor_all 0.1565
_refine_ls_R_factor_gt 0.0719
_refine_ls_shift/su_max 0.002
_refine_ls_shift/su_mean 0
_refine_ls_structure_factor_coef Fsqd
_refine_ls_weighting_details 'w=1/[\s^2^(Fo^2^)+(0.0801P)^2^+556.5958P] where P=(Fo^2^+2Fc^2^)/3'
_refine_ls_weighting_scheme calc
_refine_ls_wR_factor_gt 0.1717
_refine_ls_wR_factor_ref 0.2161
_reflns_Friedel_coverage 0
_reflns_number_gt 28685
_reflns_number_total 53135
_reflns_threshold_expression 'I > 2\s(I)'
_cod_data_source_file d4dt01379d2.cif
_cod_data_source_block b20230064_jbhodumo_auto
_cod_depositor_comments 'Adding full bibliography for 7716716--7716725.cif.'
_cod_original_cell_volume 13172.3(4)
_cod_database_code 7716724

loop_
_symmetry_equiv_pos_as_xyz
'x, y, z'
'-x, -y, -z'

loop_
_atom_site_label
_atom_site_type_symbol
_atom_site_fract_x
_atom_site_fract_y
_atom_site_fract_z
_atom_site_U_iso_or_equiv
_atom_site_adp_type
_atom_site_occupancy
_atom_site_site_symmetry_order
_atom_site_calc_flag
_atom_site_refinement_flags_posn
_atom_site_refinement_flags_adp
_atom_site_refinement_flags_occupancy
_atom_site_disorder_assembly
_atom_site_disorder_group
W2A W 1.20240(5) 0.55768(5) 1.19177(4) 0.0346(2) Uani 1 1 d . . . . .
W3A W 1.19686(5) 0.54170(5) 1.30155(4) 0.0307(2) Uani 1 1 d . . . . .
W4A W 1.42752(5) 0.55903(5) 1.33292(4) 0.0413(3) Uani 1 1 d . . . . .
W5A W 1.43261(6) 0.57714(6) 1.21142(5) 0.0481(3) Uani 1 1 d . . . . .
W6A W 1.31050(6) 0.49103(6) 1.10469(4) 0.0484(3) Uani 1 1 d . . . . .
W7A W 1.16624(5) 0.38415(5) 1.11276(4) 0.0387(3) Uani 1 1 d . . . . .
W8A W 1.16146(5) 0.36741(5) 1.22446(4) 0.0369(3) Uani 1 1 d . . . . .
W9A W 1.29938(6) 0.45695(5) 1.33945(4) 0.0394(3) Uani 1 1 d . . . . .
W10A W 1.40107(6) 0.40227(6) 1.26472(5) 0.0506(3) Uani 1 1 d . . . . .
W11A W 1.40736(6) 0.42087(6) 1.14095(5) 0.0557(3) Uani 1 1 d . . . . .
W12A W 1.26184(6) 0.31129(5) 1.14804(5) 0.0454(3) Uani 1 1 d . . . . .
W2B W 0.73252(5) 0.01529(5) 0.85783(4) 0.0288(2) Uani 1 1 d . . . . .
W3B W 0.78560(5) 0.15955(5) 0.87399(4) 0.0289(2) Uani 1 1 d . . . . .
W4B W 0.90480(5) 0.09926(5) 0.73201(4) 0.0318(2) Uani 1 1 d . . . . .
W5B W 0.84567(5) -0.06017(5) 0.71527(4) 0.0313(2) Uani 1 1 d . . . . .
W6B W 0.83948(5) -0.08725(5) 0.82167(4) 0.0302(2) Uani 1 1 d . . . . .
W7B W 0.88239(5) 0.04503(5) 0.95608(4) 0.0276(2) Uani 1 1 d . . . . .
W8B W 0.93796(5) 0.19105(5) 0.97118(4) 0.0296(2) Uani 1 1 d . . . . .
W9B W 0.95138(5) 0.21968(5) 0.85383(4) 0.0325(2) Uani 1 1 d . . . . .
W10B W 1.04421(5) 0.12576(5) 0.81591(4) 0.0332(2) Uani 1 1 d . . . . .
W11B W 0.98403(5) -0.03697(5) 0.79803(4) 0.0317(2) Uani 1 1 d . . . . .
W12B W 1.02990(5) 0.09470(5) 0.93362(4) 0.0300(2) Uani 1 1 d . . . . .
W2C W 0.73373(6) 0.34721(6) 1.38152(5) 0.0502(3) Uani 1 1 d . . . . .
W3C W 0.60265(6) 0.25737(6) 1.28887(5) 0.0486(3) Uani 1 1 d . . . . .
W4C W 0.68642(5) 0.07814(5) 1.23456(4) 0.0367(3) Uani 1 1 d . . . . .
W5C W 0.83124(5) 0.17911(5) 1.33812(4) 0.0333(2) Uani 1 1 d . . . . .
W6C W 0.89525(6) 0.32634(6) 1.35889(5) 0.0508(3) Uani 1 1 d . . . . .
W7C W 0.81359(8) 0.38946(8) 1.28263(7) 0.0792(5) Uani 1 1 d . . . . .
W8C W 0.68043(8) 0.29742(9) 1.18812(7) 0.0815(6) Uani 1 1 d . . . . .
W9C W 0.61442(6) 0.13293(8) 1.16093(5) 0.0567(4) Uani 1 1 d . . . . .
W10C W 0.75715(6) 0.10923(7) 1.14212(4) 0.0519(3) Uani 1 1 d . . . . .
W11C W 0.90559(5) 0.21019(6) 1.24711(4) 0.0405(3) Uani 1 1 d . . . . .
W12C W 0.82408(7) 0.27483(8) 1.16899(6) 0.0693(5) Uani 1 1 d . . . . .
Ho1A Ho 1.33521(6) 0.67154(6) 1.31077(4) 0.0330(3) Uani 1 1 d . . . . .
Ho1B Ho 0.71847(5) 0.03633(6) 0.73322(4) 0.0306(3) Uani 1 1 d . . . . .
Ho1C Ho 0.66067(6) 0.18954(6) 1.37489(4) 0.0328(3) Uani 1 1 d . . . . .
Br1A Br 1.58852(19) 0.8368(2) 1.19725(19) 0.0900(13) Uani 1 1 d . . . . .
Br2A Br 1.2835(2) 0.99095(16) 1.48391(12) 0.0753(12) Uani 1 1 d . . . . .
Br1B Br 0.63844(17) -0.29688(16) 0.49907(12) 0.0646(9) Uani 1 1 d . . . . .
Br2B Br 0.38558(17) 0.0498(2) 0.61744(19) 0.0978(15) Uani 1 1 d . . . . .
Br1C Br 0.9205(2) 0.1542(2) 1.56184(15) 0.0890(14) Uani 1 1 d . . . . .
Br2C Br 0.41016(16) 0.16042(17) 1.55119(11) 0.0664(10) Uani 1 1 d . . . . .
Ge1A Ge 1.29782(12) 0.47632(11) 1.22231(9) 0.0279(5) Uani 1 1 d . . . . .
Ge1B Ge 0.88882(11) 0.06794(11) 0.84133(8) 0.0198(5) Uani 1 1 d . . . . .
Ge1C Ge 0.75072(13) 0.23486(14) 1.26303(11) 0.0372(7) Uani 1 1 d . . . . .
K1 K 1.0253(18) -0.150(2) 0.5664(15) 0.178(17) Uani 0.4 1 d . . P . .
K2 K 1.1310(16) -0.0287(16) 0.7318(14) 0.096(9) Uani 0.3 1 d . U P . .
K3 K 1.0216(8) -0.0056(7) 0.6777(5) 0.069(4) Uani 0.5 1 d . . P . .
K4 K 0.7037(12) -0.0016(14) 0.9870(7) 0.147(11) Uani 0.5 1 d . . P . .
K5 K 1.1067(4) 0.2652(5) 0.9556(3) 0.090(3) Uani 1 1 d . . . . .
K6 K 0.9016(3) 0.0557(4) 1.1086(2) 0.0539(18) Uani 1 1 d . . . . .
K7 K 1.1712(3) 0.1214(3) 1.0606(2) 0.0478(15) Uani 1 1 d . . . . .
K8 K 1.5636(15) 0.5087(17) 1.2583(10) 0.095(10) Uani 0.3 1 d . . P . .
K9 K 1.5585(13) 0.4546(13) 1.3707(12) 0.156(10) Uani 0.5 1 d . . P . .
K10 K 1.2590(7) 0.2710(7) 1.2633(5) 0.107(5) Uani 0.7 1 d . . P . .
K11 K 0.9886(5) 0.3738(4) 1.2634(4) 0.076(3) Uani 0.8 1 d . . P . .
K12 K 1.0731(9) 0.3037(9) 1.3419(8) 0.143(9) Uani 0.6 1 d . . P . .
K13 K 0.8287(4) 0.2835(4) 1.0208(3) 0.080(2) Uani 1 1 d . . . . .
K14 K 0.6675(7) 0.1660(8) 1.0501(5) 0.107(4) Uani 0.7 1 d . U P . .
K15 K 1.0664(3) 0.1964(3) 1.1662(2) 0.0406(14) Uani 1 1 d . . . . .
K16 K 0.8377(11) 0.0295(12) 1.2256(10) 0.127(8) Uani 0.5 1 d . U P . .
O2A O 1.1465(9) 0.5691(8) 1.1509(6) 0.046(5) Uani 1 1 d . . . . .
O3A O 1.1381(9) 0.5454(8) 1.3397(7) 0.047(5) Uani 1 1 d . . . . .
O4A O 1.4983(9) 0.6083(9) 1.3823(7) 0.055(5) Uani 1 1 d . . . . .
O5A O 1.5025(10) 0.6314(9) 1.2186(8) 0.062(6) Uani 1 1 d . . . . .
O6A O 1.2960(11) 0.4964(10) 1.0461(7) 0.068(7) Uani 1 1 d . . . . .
O7A O 1.1078(9) 0.3533(9) 1.0566(7) 0.053(5) Uani 1 1 d . . . . .
O8A O 1.0975(8) 0.3272(8) 1.2411(6) 0.041(4) Uani 1 1 d . . . . .
O9A O 1.2798(10) 0.4463(9) 1.3928(7) 0.059(6) Uani 1 1 d . . . . .
O10A O 1.4447(11) 0.3532(11) 1.2681(8) 0.071(7) Uani 1 1 d . . . . .
O11A O 1.4535(10) 0.3761(11) 1.1047(9) 0.081(8) Uani 1 1 d . . . . .
O12A O 1.2642(9) 0.2359(9) 1.1133(7) 0.053(5) Uani 1 1 d . . . . .
O13A O 1.2525(8) 0.6357(8) 1.2352(6) 0.038(4) Uani 1 1 d . . . . .
O14A O 1.1506(7) 0.5503(8) 1.2425(6) 0.032(4) Uani 1 1 d . . . . .
O15A O 1.2508(8) 0.6181(7) 1.3356(6) 0.034(4) Uani 1 1 d . . . . .
O16A O 1.3791(8) 0.6096(9) 1.3375(6) 0.045(5) Uani 1 1 d . . . . .
O17A O 1.3822(8) 0.6201(8) 1.2437(6) 0.039(4) Uani 1 1 d . . . . .
O18A O 1.2625(8) 0.5389(9) 1.1470(6) 0.043(4) Uani 1 1 d . . . . .
O19A O 1.1619(9) 0.4625(7) 1.1506(6) 0.044(5) Uani 1 1 d . . . . .
O20A O 1.1574(7) 0.4468(7) 1.2544(6) 0.032(4) Uani 1 1 d . . . . .
O21A O 1.2529(8) 0.5115(7) 1.3352(7) 0.041(4) Uani 1 1 d . . . . .
O22A O 1.4544(8) 0.5578(8) 1.2711(7) 0.048(5) Uani 1 1 d . . . . .
O23A O 1.3893(8) 0.5589(9) 1.1404(7) 0.048(5) Uani 1 1 d . . . . .
O24A O 1.2398(9) 0.4201(8) 1.0913(6) 0.044(5) Uani 1 1 d . . . . .
O25A O 1.1172(7) 0.3524(7) 1.1547(6) 0.031(4) Uani 1 1 d . . . . .
O26A O 1.2312(8) 0.3908(7) 1.2821(6) 0.034(4) Uani 1 1 d . . . . .
O27A O 1.3763(8) 0.5230(8) 1.3744(6) 0.039(4) Uani 1 1 d . . . . .
O28A O 1.4566(10) 0.4787(9) 1.3111(8) 0.062(6) Uani 1 1 d . . . . .
O29A O 1.4634(9) 0.5017(9) 1.1709(8) 0.058(6) Uani 1 1 d . . . . .
O30A O 1.3630(10) 0.4353(10) 1.0860(7) 0.059(6) Uani 1 1 d . . . . .
O31A O 1.1989(8) 0.3114(8) 1.0960(7) 0.043(4) Uani 1 1 d . . . . .
O32A O 1.1942(8) 0.2968(8) 1.1827(6) 0.039(4) Uani 1 1 d . . . . .
O33A O 1.3531(8) 0.4012(8) 1.3172(7) 0.044(5) Uani 1 1 d . . . . .
O34A O 1.4267(8) 0.4166(10) 1.2066(7) 0.058(6) Uani 1 1 d . . . . .
O35A O 1.3269(9) 0.3568(9) 1.1275(7) 0.059(6) Uani 1 1 d . . . . .
O36A O 1.3220(9) 0.3419(8) 1.2115(7) 0.054(5) Uani 1 1 d . . . . .
O37A O 1.2613(8) 0.5325(7) 1.2446(6) 0.032(4) Uani 1 1 d . . . . .
O38A O 1.3447(8) 0.4735(7) 1.2741(6) 0.035(4) Uani 1 1 d . U . . .
O39A O 1.3480(9) 0.4872(8) 1.1804(7) 0.045(5) Uani 1 1 d . . . . .
O40A O 1.2393(8) 0.4028(7) 1.1863(5) 0.033(4) Uani 1 1 d . . . . .
O2B O 0.6740(8) -0.0189(9) 0.8840(7) 0.045(5) Uani 1 1 d . . . . .
O3B O 0.7599(9) 0.2247(8) 0.9097(6) 0.040(4) Uani 1 1 d . . . . .
O4B O 0.9040(8) 0.1010(8) 0.6720(6) 0.037(4) Uani 1 1 d . . . . .
O5B O 0.8240(9) -0.1130(9) 0.6489(6) 0.045(5) Uani 1 1 d . . . . .
O6B O 0.8076(8) -0.1536(7) 0.8264(6) 0.037(4) Uani 1 1 d . . . . .
O7B O 0.8642(8) 0.0161(8) 1.0015(6) 0.041(4) Uani 1 1 d . . . . .
O8B O 0.9533(8) 0.2605(8) 1.0274(6) 0.035(4) Uani 1 1 d . . . . .
O9B O 0.9702(10) 0.2980(8) 0.8722(7) 0.050(5) Uani 1 1 d . . . . .
O10B O 1.1243(8) 0.1403(9) 0.8097(7) 0.048(5) Uani 1 1 d . . . . .
O11B O 1.0450(7) -0.0691(7) 0.7907(6) 0.031(4) Uani 1 1 d . . . . .
O12B O 1.1040(8) 0.0989(8) 0.9637(6) 0.036(4) Uani 1 1 d . . . . .
O13B O 0.6865(7) -0.0008(7) 0.7953(6) 0.033(4) Uani 1 1 d . . . . .
O14B O 0.7299(7) 0.1010(7) 0.8937(6) 0.032(4) Uani 1 1 d . . . . .
O15B O 0.7402(7) 0.1312(8) 0.8083(6) 0.034(4) Uani 1 1 d . . . . .
O16B O 0.8233(8) 0.0904(7) 0.7391(6) 0.032(4) Uani 1 1 d . . . . .
O17B O 0.7786(8) -0.0321(8) 0.7265(6) 0.040(4) Uani 1 1 d . . . . .
O18B O 0.7730(8) -0.0499(8) 0.8288(6) 0.035(4) Uani 1 1 d . . . . .
O19B O 0.8054(8) 0.0428(8) 0.9249(6) 0.034(4) Uani 1 1 d . . . . .
O20B O 0.8552(7) 0.1773(8) 0.9384(6) 0.035(4) Uani 1 1 d . . . . .
O21B O 0.8645(7) 0.1978(7) 0.8577(6) 0.029(4) Uani 1 1 d . . . . .
O22B O 0.8974(7) 0.0139(7) 0.7129(6) 0.030(4) Uani 1 1 d . . . . .
O23B O 0.8174(8) -0.1184(8) 0.7468(5) 0.035(4) Uani 1 1 d . . . . .
O24B O 0.8764(8) -0.0300(7) 0.8961(6) 0.032(4) Uani 1 1 d . . . . .
O25B O 0.9058(7) 0.1329(7) 1.0005(5) 0.026(3) Uani 1 1 d . . . . .
O26B O 0.9685(8) 0.2203(8) 0.9223(5) 0.034(4) Uani 1 1 d . . . . .
O27B O 0.9315(8) 0.1899(8) 0.7794(6) 0.035(4) Uani 1 1 d . . . . .
O28B O 1.0047(7) 0.1132(9) 0.7511(6) 0.039(4) Uani 1 1 d . . . . .
O29B O 0.9365(7) -0.0749(7) 0.7300(6) 0.033(4) Uani 1 1 d . . . . .
O30B O 0.9248(8) -0.0956(7) 0.8139(6) 0.033(4) Uani 1 1 d . . . . .
O31B O 0.9768(7) 0.0546(7) 0.9685(6) 0.032(4) Uani 1 1 d . . . . .
O32B O 1.0204(7) 0.1736(7) 0.9813(5) 0.029(4) Uani 1 1 d . . . . .
O33B O 1.0367(9) 0.2096(8) 0.8476(6) 0.042(4) Uani 1 1 d . . . . .
O34B O 1.0214(7) 0.0381(8) 0.7921(6) 0.037(4) Uani 1 1 d . . . . .
O35B O 1.0093(8) 0.0161(8) 0.8756(6) 0.035(4) Uani 1 1 d . . . . .
O36B O 1.0500(7) 0.1292(8) 0.8864(5) 0.032(4) Uani 1 1 d . . . . .
O37B O 0.8115(7) 0.0718(7) 0.8376(5) 0.025(3) Uani 1 1 d . . . . .
O38B O 0.9348(8) 0.1148(8) 0.8178(6) 0.035(4) Uani 1 1 d . . . . .
O39B O 0.8902(7) -0.0077(7) 0.8037(6) 0.029(4) Uani 1 1 d . . . . .
O40B O 0.9269(7) 0.0919(7) 0.9073(5) 0.028(4) Uani 1 1 d . . . . .
O2C O 0.7516(10) 0.4213(9) 1.4340(9) 0.067(6) Uani 1 1 d . . . . .
O3C O 0.5285(10) 0.2696(11) 1.2777(8) 0.063(6) Uani 1 1 d . . . . .
O4C O 0.6638(8) 0.0029(9) 1.2293(7) 0.046(5) Uani 1 1 d . . . . .
O5C O 0.8572(8) 0.1402(9) 1.3700(6) 0.041(4) Uani 1 1 d . . . . .
O6C O 0.9554(10) 0.3846(9) 1.4082(9) 0.071(7) Uani 1 1 d . . . . .
O7C O 0.8514(13) 0.4708(11) 1.3096(11) 0.087(7) Uani 1 1 d . U . . .
O8C O 0.6301(13) 0.3171(15) 1.1524(13) 0.113(11) Uani 1 1 d . . . . .
O9C O 0.5412(10) 0.0970(12) 1.1144(8) 0.074(7) Uani 1 1 d . . . . .
O10C O 0.7778(9) 0.0657(12) 1.0852(8) 0.073(7) Uani 1 1 d . . . . .
O11C O 0.9734(8) 0.1982(9) 1.2250(7) 0.046(5) Uani 1 1 d . . . . .
O12C O 0.8671(11) 0.2793(12) 1.1210(9) 0.076(7) Uani 1 1 d . . . . .
O13C O 0.7075(8) 0.3001(8) 1.4137(6) 0.037(4) Uani 1 1 d . . . . .
O14C O 0.6483(10) 0.3377(9) 1.3481(8) 0.059(6) Uani 1 1 d . . . . .
O15C O 0.5893(9) 0.2144(8) 1.3257(6) 0.042(4) Uani 1 1 d . . . . .
O16C O 0.6556(8) 0.1219(8) 1.2874(6) 0.036(4) Uani 1 1 d . . . . .
O17C O 0.7675(8) 0.1994(9) 1.3663(6) 0.041(4) Uani 1 1 d . . . . .
O18C O 0.8188(8) 0.3385(8) 1.3835(6) 0.043(4) Uani 1 1 d . . . . .
O19C O 0.7616(10) 0.3814(10) 1.3297(8) 0.064(6) Uani 1 1 d . . . . .
O20C O 0.6411(10) 0.2973(12) 1.2424(9) 0.072(7) Uani 1 1 d . . . . .
O21C O 0.5919(9) 0.1819(9) 1.2232(6) 0.047(5) Uani 1 1 d . . . . .
O22C O 0.7740(8) 0.1128(7) 1.2752(6) 0.033(4) Uani 1 1 d . . . . .
O23C O 0.8933(8) 0.2627(8) 1.3807(7) 0.045(5) Uani 1 1 d . . . . .
O24C O 0.8767(10) 0.3664(9) 1.3152(9) 0.063(6) Uani 1 1 d . . . . .
O25C O 0.7404(11) 0.3811(11) 1.2324(10) 0.079(7) Uani 1 1 d . . . . .
O26C O 0.6487(10) 0.2087(13) 1.1552(8) 0.081(9) Uani 1 1 d . . . . .
O27C O 0.6124(8) 0.0681(10) 1.1815(7) 0.051(5) Uani 1 1 d . . . . .
O28C O 0.7283(8) 0.0536(9) 1.1694(7) 0.046(5) Uani 1 1 d . . . . .
O29C O 0.8986(8) 0.1701(8) 1.2915(6) 0.034(4) Uani 1 1 d . . . . .
O30C O 0.9471(8) 0.2894(9) 1.3090(7) 0.047(5) Uani 1 1 d . . . . .
O31C O 0.8549(12) 0.3631(12) 1.2211(9) 0.078(7) Uani 1 1 d . U . . .
O32C O 0.7485(11) 0.2874(11) 1.1450(8) 0.068(6) Uani 1 1 d . U . . .
O33C O 0.6705(9) 0.1010(9) 1.1126(6) 0.049(5) Uani 1 1 d . U . . .
O34C O 0.8398(8) 0.1447(8) 1.1927(6) 0.037(4) Uani 1 1 d . . . . .
O35C O 0.8831(9) 0.2586(9) 1.2121(7) 0.047(5) Uani 1 1 d . . . . .
O36C O 0.7807(10) 0.1902(11) 1.1413(8) 0.061(6) Uani 1 1 d . . . . .
O37C O 0.7037(8) 0.2570(8) 1.3089(6) 0.039(4) Uani 1 1 d . . . . .
O38C O 0.7147(8) 0.1597(9) 1.2130(6) 0.040(4) Uani 1 1 d . . . . .
O39C O 0.8254(8) 0.2363(8) 1.2917(7) 0.038(4) Uani 1 1 d . . . . .
O40C O 0.7643(10) 0.2839(10) 1.2322(9) 0.063(6) Uani 1 1 d . . . . .
O1LA O 1.4525(9) 0.7194(8) 1.3403(8) 0.056(5) Uani 1 1 d . . . . .
O2LA O 1.3642(9) 0.7461(7) 1.2819(6) 0.038(4) Uani 1 1 d . . . . .
O3LA O 1.2643(7) 0.7291(7) 1.3323(6) 0.032(4) Uani 1 1 d . . . . .
O4LA O 1.3665(8) 0.7391(8) 1.4019(6) 0.039(4) Uani 1 1 d . . . . .
O1LB O 0.7449(9) 0.0005(9) 0.6442(6) 0.042(5) Uani 1 1 d . . . . .
O2LB O 0.6428(8) -0.0579(7) 0.6777(6) 0.032(4) Uani 1 1 d . . . . .
O3LB O 0.6199(7) 0.0512(8) 0.7489(6) 0.033(4) Uani 1 1 d . . . . .
O4LB O 0.6891(8) 0.0922(8) 0.6877(6) 0.035(4) Uani 1 1 d . . . . .
O1LC O 0.6868(8) 0.0976(8) 1.3736(7) 0.045(5) Uani 1 1 d . . . . .
O2LC O 0.7071(7) 0.2127(8) 1.4586(6) 0.034(4) Uani 1 1 d . . . . .
O3LC O 0.5949(8) 0.2338(7) 1.4279(6) 0.032(4) Uani 1 1 d . . . . .
O4LC O 0.5672(8) 0.1089(8) 1.3644(6) 0.038(4) Uani 1 1 d . . . . .
O1W O 0.9402(10) 0.1760(10) 1.1116(8) 0.064(6) Uiso 1 1 d . . . . .
O2W O 1.1291(11) 0.2276(11) 1.2761(8) 0.069(6) Uiso 1 1 d . . . . .
O3W O 0.8158(17) -0.0305(17) 1.1335(13) 0.134(12) Uiso 1 1 d . . . . .
O4W O 1.0216(8) 0.0771(9) 1.0750(7) 0.044(4) Uiso 1 1 d . . . . .
O5W O 0.8916(16) 0.3411(16) 0.9636(12) 0.037(8) Uiso 0.5 1 d . . P . .
O6W O 0.864(2) 0.408(2) 1.0801(19) 0.085(15) Uiso 0.5 1 d . . P . .
O7W O 1.0973(8) 0.2061(9) 1.0791(7) 0.044(4) Uiso 1 1 d . . . . .
O8W O 0.7106(18) 0.2834(18) 1.0416(14) 0.051(10) Uiso 0.5 1 d . . P . .
O9W O 0.7729(11) 0.1522(11) 1.0134(9) 0.077(7) Uiso 1 1 d . . . . .
O10W O 0.922(3) -0.086(3) 0.594(2) 0.106(18) Uiso 0.5 1 d . . P . .
O11W O 1.654(2) 0.437(2) 1.3172(16) 0.108(13) Uiso 0.7 1 d . . P . .
O12W O 1.026(2) 0.482(2) 1.1925(16) 0.090(13) Uiso 0.6 1 d . . P . .
O13W O 1.1745(15) 0.3396(15) 1.3490(12) 0.116(10) Uiso 1 1 d . . . . .
O14W O 1.259(2) 0.248(2) 1.3602(17) 0.098(14) Uiso 0.6 1 d . . P . .
O15W O 0.546(3) 0.189(3) 1.038(2) 0.113(19) Uiso 0.5 1 d . . P . .
O16W O 0.6428(13) 0.1559(13) 0.9505(10) 0.091(8) Uiso 1 1 d . . . . .
O17W O 1.298(2) 0.119(2) 1.0980(17) 0.093(13) Uiso 0.6 1 d . . P . .
O18W O 1.206(2) 0.239(2) 0.9924(16) 0.091(13) Uiso 0.6 1 d . . P . .
O19W O 1.673(5) 0.533(5) 1.449(4) 0.11(3) Uiso 0.3 1 d . . P . .
O20W O 1.4987(14) 0.3415(14) 1.3784(11) 0.107(9) Uiso 1 1 d . . . . .
O21W O 1.250(2) 0.041(2) 0.7280(16) 0.088(13) Uiso 0.6 1 d . . P . .
O22W O 0.9974(17) 0.3462(17) 1.1554(14) 0.142(12) Uiso 1 1 d . . . . .
O23W O 0.608(2) -0.025(2) 1.0531(17) 0.072(13) Uiso 0.5 1 d . . P . .
O24W O 0.742(4) -0.095(4) 1.012(3) 0.11(2) Uiso 0.4 1 d . . P . .
O25W O 0.9879(14) -0.1615(14) 0.6587(11) 0.102(9) Uiso 1 1 d . . . . .
O26W O 0.759(5) -0.122(5) 1.184(4) 0.12(3) Uiso 0.3 1 d . . P . .
O27W O 1.112(2) 0.101(2) 0.6920(16) 0.063(11) Uiso 0.5 1 d . . P . .
O28W O 1.082(3) -0.042(3) 0.593(3) 0.10(2) Uiso 0.4 1 d . . P . .
O29W O 1.097(3) 0.430(3) 1.360(2) 0.094(16) Uiso 0.5 1 d . . P . .
O30W O 1.028(2) -0.275(2) 0.5267(15) 0.061(11) Uiso 0.5 1 d . . P . .
O31W O 1.184(3) 0.376(3) 0.962(3) 0.10(2) Uiso 0.4 1 d . . P . .
O32W O 1.555(3) 0.377(3) 1.232(2) 0.09(2) Uiso 0.4 1 d . . P . .
O33W O 1.611(5) 0.577(5) 1.364(4) 0.10(3) Uiso 0.3 1 d . . P . .
N1A N 1.2880(9) 0.7210(10) 1.1892(7) 0.035(5) Uiso 1 1 d . . . . .
H1A H 1.29664 0.708676 1.218176 0.042 Uiso 1 1 calc R U . . .
N2A N 1.1715(10) 0.7311(10) 1.2639(7) 0.035(5) Uiso 1 1 d . . . . .
H2A H 1.200412 0.70877 1.272443 0.042 Uiso 1 1 calc R U . . .
N1B N 0.5973(10) -0.1265(10) 0.7277(7) 0.035(5) Uiso 1 1 d . . . . .
H1B H 0.625423 -0.086671 0.730173 0.042 Uiso 1 1 calc R U . . .
N2B N 0.5417(10) -0.0047(10) 0.7949(7) 0.036(5) Uiso 1 1 d . . . . .
H2B H 0.586564 0.008487 0.789659 0.044 Uiso 1 1 calc R U . . .
N1C N 0.7756(10) 0.3320(10) 1.5215(8) 0.037(5) Uiso 1 1 d . . . . .
H1C H 0.746953 0.298886 1.487097 0.045 Uiso 1 1 calc R U . . .
N2C N 0.6261(10) 0.3527(10) 1.4993(8) 0.036(5) Uiso 1 1 d . . . . .
H2C H 0.633661 0.321479 1.466136 0.044 Uiso 1 1 calc R U . . .
C1A C 1.4907(15) 0.7445(14) 1.3211(11) 0.051(7) Uiso 1 1 d . . . . .
H1AA H 1.535317 0.752583 1.334319 0.061 Uiso 1 1 calc R U . . .
C2A C 1.4754(13) 0.7629(13) 1.2810(10) 0.041(6) Uiso 1 1 d . . . . .
C3A C 1.4148(13) 0.7633(13) 1.2627(10) 0.042(6) Uiso 1 1 d . . . . .
C4A C 1.4052(13) 0.7833(13) 1.2207(10) 0.042(6) Uiso 1 1 d . . . . .
C5A C 1.4553(14) 0.8023(14) 1.2033(11) 0.049(7) Uiso 1 1 d . . . . .
H5A H 1.449559 0.815015 1.176138 0.059 Uiso 1 1 calc R U . . .
C6A C 1.5178(14) 0.8043(14) 1.2240(11) 0.048(7) Uiso 1 1 d . . . . .
C7A C 1.5281(16) 0.7890(16) 1.2623(12) 0.064(9) Uiso 1 1 d . . . . .
H7A H 1.571318 0.795185 1.27813 0.077 Uiso 1 1 calc R U . . .
C8A C 1.3399(13) 0.7823(13) 1.2027(11) 0.046(7) Uiso 1 1 d . . . . .
H8AA H 1.338441 0.789822 1.170857 0.055 Uiso 1 1 calc R U . . .
H8AB H 1.329472 0.816812 1.230734 0.055 Uiso 1 1 calc R U . . .
C9A C 1.2223(12) 0.7244(12) 1.1840(9) 0.037(6) Uiso 1 1 d . . . . .
H9AA H 1.192194 0.681695 1.170116 0.044 Uiso 1 1 calc R U . . .
H9AB H 1.214644 0.739682 1.157324 0.044 Uiso 1 1 calc R U . . .
C10A C 1.2053(13) 0.7651(12) 1.2341(9) 0.039(6) Uiso 1 1 d . . . . .
H10A H 1.176836 0.786871 1.224961 0.047 Uiso 1 1 calc R U . . .
H10B H 1.245639 0.797184 1.258301 0.047 Uiso 1 1 calc R U . . .
C11A C 1.1649(11) 0.7793(12) 1.3158(9) 0.034(6) Uiso 1 1 d . . . . .
H11A H 1.144958 0.807559 1.307884 0.041 Uiso 1 1 calc R U . . .
H11B H 1.13406 0.757422 1.330554 0.041 Uiso 1 1 calc R U . . .
C12A C 1.2242(12) 0.8179(12) 1.3578(9) 0.038(6) Uiso 1 1 d . . . . .
C13A C 1.2689(12) 0.7851(12) 1.3663(9) 0.035(6) Uiso 1 1 d . . . . .
C14A C 1.3192(11) 0.8224(11) 1.4127(9) 0.029(5) Uiso 1 1 d . . . . .
C15A C 1.3215(12) 0.8832(12) 1.4468(10) 0.039(6) Uiso 1 1 d . . . . .
H15A H 1.353744 0.905958 1.47871 0.046 Uiso 1 1 calc R U . . .
C16A C 1.2812(13) 0.9088(13) 1.4359(10) 0.043(7) Uiso 1 1 d . . . . .
C17A C 1.2298(12) 0.8768(12) 1.3904(9) 0.033(6) Uiso 1 1 d . . . . .
H17A H 1.200199 0.896748 1.38325 0.04 Uiso 1 1 calc R U . . .
C18A C 1.3638(12) 0.7925(12) 1.4295(9) 0.034(6) Uiso 1 1 d . . . . .
H18A H 1.391849 0.815817 1.463618 0.041 Uiso 1 1 calc R U . . .
C19A C 1.2958(14) 0.6726(14) 1.1390(10) 0.051(7) Uiso 1 1 d . . . . .
H19A H 1.27976 0.631472 1.138013 0.076 Uiso 1 1 calc R U . . .
H19B H 1.341729 0.68119 1.137597 0.076 Uiso 1 1 calc R U . . .
H19C H 1.271111 0.673304 1.108537 0.076 Uiso 1 1 calc R U . . .
C20A C 1.1094(13) 0.6852(14) 1.2332(11) 0.050(7) Uiso 1 1 d . . . . .
H20A H 1.079711 0.705965 1.224946 0.074 Uiso 1 1 calc R U . . .
H20B H 1.091121 0.664232 1.25386 0.074 Uiso 1 1 calc R U . . .
H20C H 1.115424 0.654431 1.200172 0.074 Uiso 1 1 calc R U . . .
C1B C 0.7320(12) -0.0511(13) 0.6094(10) 0.039(6) Uiso 1 1 d . . . . .
H1BA H 0.754825 -0.055575 0.581706 0.047 Uiso 1 1 calc R U . . .
C2B C 0.6859(11) -0.1084(11) 0.6035(8) 0.028(5) Uiso 1 1 d . . . . .
C3B C 0.6442(13) -0.1090(13) 0.6397(10) 0.043(7) Uiso 1 1 d . . . . .
C4B C 0.6047(12) -0.1637(13) 0.6334(10) 0.038(6) Uiso 1 1 d . . . . .
C5B C 0.6037(13) -0.2195(14) 0.5927(10) 0.047(7) Uiso 1 1 d . . . . .
H5B H 0.576757 -0.257518 0.589835 0.057 Uiso 1 1 calc R U . . .
C6B C 0.6420(13) -0.2202(13) 0.5559(10) 0.044(7) Uiso 1 1 d . . . . .
C7B C 0.6815(12) -0.1652(12) 0.5608(9) 0.036(6) Uiso 1 1 d . . . . .
H7B H 0.706327 -0.165458 0.534897 0.043 Uiso 1 1 calc R U . . .
C8B C 0.5603(13) -0.1668(13) 0.6712(9) 0.042(6) Uiso 1 1 d . . . . .
H8BA H 0.523317 -0.152235 0.664105 0.051 Uiso 1 1 calc R U . . .
H8BB H 0.542891 -0.210355 0.66542 0.051 Uiso 1 1 calc R U . . .
C9B C 0.5539(13) -0.1121(13) 0.7641(10) 0.045(7) Uiso 1 1 d . . . . .
H9BA H 0.580369 -0.090746 0.800766 0.053 Uiso 1 1 calc R U . . .
H9BB H 0.524406 -0.151879 0.759679 0.053 Uiso 1 1 calc R U . . .
C10B C 0.5127(12) -0.0720(11) 0.7585(9) 0.033(6) Uiso 1 1 d . . . . .
H10C H 0.506049 -0.077443 0.721471 0.04 Uiso 1 1 calc R U . . .
H10D H 0.46967 -0.086829 0.765306 0.04 Uiso 1 1 calc R U . . .
C11B C 0.5038(14) 0.0345(14) 0.7821(11) 0.052(7) Uiso 1 1 d . . . . .
H11C H 0.457653 0.017431 0.781573 0.062 Uiso 1 1 calc R U . . .
H11D H 0.519722 0.077436 0.81116 0.062 Uiso 1 1 calc R U . . .
C12B C 0.5078(11) 0.0376(11) 0.7327(9) 0.029(5) Uiso 1 1 d . . . . .
C13B C 0.5685(12) 0.0513(12) 0.7182(9) 0.035(6) Uiso 1 1 d . . . . .
C14B C 0.5769(13) 0.0686(13) 0.6767(10) 0.044(7) Uiso 1 1 d . . . . .
C15B C 0.5171(12) 0.0682(12) 0.6470(9) 0.035(6) Uiso 1 1 d . . . . .
H15B H 0.519788 0.081593 0.620006 0.043 Uiso 1 1 calc R U . . .
C16B C 0.4605(13) 0.0498(13) 0.6570(10) 0.041(6) Uiso 1 1 d . . . . .
C17B C 0.4531(14) 0.0362(14) 0.6987(10) 0.050(7) Uiso 1 1 d . . . . .
H17B H 0.4111 0.02558 0.705396 0.06 Uiso 1 1 calc R U . . .
C18B C 0.6356(13) 0.0899(13) 0.6669(10) 0.043(6) Uiso 1 1 d . . . . .
H18B H 0.635123 0.104802 0.640739 0.051 Uiso 1 1 calc R U . . .
C19B C 0.6384(13) -0.1590(13) 0.7412(10) 0.046(7) Uiso 1 1 d . . . . .
H19D H 0.676471 -0.154939 0.725569 0.069 Uiso 1 1 calc R U . . .
H19E H 0.614112 -0.203155 0.727301 0.069 Uiso 1 1 calc R U . . .
H19F H 0.6524 -0.140892 0.779866 0.069 Uiso 1 1 calc R U . . .
C20B C 0.5469(14) 0.0089(14) 0.8523(10) 0.048(7) Uiso 1 1 d . . . . .
H20D H 0.503952 -0.006776 0.858015 0.072 Uiso 1 1 calc R U . . .
H20E H 0.563999 0.053933 0.874519 0.072 Uiso 1 1 calc R U . . .
H20F H 0.576124 -0.011591 0.861676 0.072 Uiso 1 1 calc R U . . .
C1C C 0.7286(15) 0.0934(15) 1.4027(11) 0.054(8) Uiso 1 1 d . . . . .
H1CA H 0.738642 0.055205 1.389942 0.065 Uiso 1 1 calc R U . . .
C2C C 0.7651(14) 0.1418(14) 1.4558(11) 0.051(7) Uiso 1 1 d . . . . .
C3C C 0.7539(12) 0.1972(12) 1.4782(9) 0.035(6) Uiso 1 1 d . . . . .
C4C C 0.7960(12) 0.2452(13) 1.5295(10) 0.039(6) Uiso 1 1 d . . . . .
C5C C 0.8438(13) 0.2312(13) 1.5528(10) 0.044(7) Uiso 1 1 d . . . . .
H5C H 0.870758 0.261622 1.586006 0.053 Uiso 1 1 calc R U . . .
C6C C 0.8544(15) 0.1707(15) 1.5280(12) 0.059(8) Uiso 1 1 d . . . . .
C7C C 0.8155(13) 0.1265(14) 1.4788(11) 0.049(7) Uiso 1 1 d . . . . .
H7C H 0.822468 0.087179 1.46117 0.059 Uiso 1 1 calc R U . . .
C8C C 0.7821(12) 0.3037(12) 1.5581(10) 0.041(6) Uiso 1 1 d . . . . .
H8CA H 0.817611 0.332208 1.589361 0.049 Uiso 1 1 calc R U . . .
H8CB H 0.741409 0.295811 1.570483 0.049 Uiso 1 1 calc DR U . . .
C9C C 0.7460(11) 0.3850(12) 1.5416(9) 0.035(6) Uiso 1 1 d . . . . .
H9CA H 0.748139 0.405101 1.5176 0.042 Uiso 1 1 calc R U . . .
H9CB H 0.771491 0.416609 1.577302 0.042 Uiso 1 1 calc R U . . .
C10C C 0.6749(11) 0.3616(12) 1.5446(9) 0.037(6) Uiso 1 1 d . . . . .
H10E H 0.667856 0.32156 1.54651 0.045 Uiso 1 1 calc DR U . . .
H10F H 0.667512 0.39184 1.577826 0.045 Uiso 1 1 calc R U . . .
C11C C 0.5570(13) 0.3265(13) 1.5036(10) 0.044(7) Uiso 1 1 d . . . . .
H11E H 0.551544 0.353231 1.539119 0.053 Uiso 1 1 calc R U . . .
H11F H 0.526803 0.329948 1.477137 0.053 Uiso 1 1 calc R U . . .
C12C C 0.5377(12) 0.2630(12) 1.4958(9) 0.038(6) Uiso 1 1 d . . . . .
C13C C 0.5552(11) 0.2189(11) 1.4545(8) 0.026(5) Uiso 1 1 d . . . . .
C14C C 0.5243(11) 0.1524(11) 1.4409(9) 0.030(5) Uiso 1 1 d . . . . .
C15C C 0.4807(13) 0.1377(13) 1.4712(10) 0.041(6) Uiso 1 1 d . . . . .
H15C H 0.458986 0.095164 1.461111 0.05 Uiso 1 1 calc R U . . .
C16C C 0.4691(14) 0.1808(14) 1.5129(11) 0.050(7) Uiso 1 1 d . . . . .
C17C C 0.4980(13) 0.2430(13) 1.5256(10) 0.044(7) Uiso 1 1 d . . . . .
H17C H 0.490416 0.273779 1.556083 0.052 Uiso 1 1 calc R U . . .
C18C C 0.5329(11) 0.1053(11) 1.3952(8) 0.028(5) Uiso 1 1 d . . . . .
H18C H 0.507875 0.064237 1.387026 0.033 Uiso 1 1 calc R U . . .
C19C C 0.8385(15) 0.3563(15) 1.5111(12) 0.062(8) Uiso 1 1 d . . . . .
H19G H 0.869048 0.385577 1.544728 0.093 Uiso 1 1 calc R U . . .
H19H H 0.833103 0.377873 1.489228 0.093 Uiso 1 1 calc R U . . .
H19I H 0.85537 0.321829 1.492195 0.093 Uiso 1 1 calc R U . . .
C20C C 0.6308(13) 0.4105(12) 1.4928(10) 0.041(6) Uiso 1 1 d . . . . .
H20G H 0.604589 0.399777 1.458294 0.061 Uiso 1 1 calc R U . . .
H20H H 0.676104 0.430936 1.494888 0.061 Uiso 1 1 calc R U . . .
H20I H 0.614883 0.438768 1.521118 0.061 Uiso 1 1 calc R U . . .
O34W O 0.953(5) 0.906(5) 1.450(4) 0.11(3) Uiso 0.3 1 d . . P . .
O35W O 1.012(3) 0.381(3) 1.005(2) 0.099(17) Uiso 0.5 1 d . . P . .
O36W O 0.999(3) 0.402(3) 1.060(2) 0.108(18) Uiso 0.5 1 d . . P . .
O37W O 1.375(2) 0.339(2) 1.3812(15) 0.083(12) Uiso 0.6 1 d . . P . .
O38W O 1.028(2) 0.679(2) 1.3371(19) 0.085(15) Uiso 0.5 1 d . . P . .
O39W O 0.5951(17) -0.0816(17) 1.1162(13) 0.084(10) Uiso 0.7 1 d . . P . .
O40W O 1.367(3) 0.218(3) 1.176(2) 0.106(18) Uiso 0.5 1 d . . P . .
O41W O 0.951(2) 0.541(2) 1.2599(18) 0.078(13) Uiso 0.5 1 d . . P . .
O42W O 1.089(3) 0.279(3) 0.791(2) 0.12(2) Uiso 0.5 1 d . . P . .
O43W O 1.275(3) 0.311(3) 1.008(2) 0.12(2) Uiso 0.5 1 d . . P . .
O44W O 1.290(4) 0.242(4) 0.789(3) 0.14(3) Uiso 0.4 1 d . . P . .
O45W O 1.008(2) 0.651(2) 1.4219(19) 0.084(14) Uiso 0.5 1 d . . P . .
O46W O 0.527(2) 0.164(2) 0.9104(16) 0.069(12) Uiso 0.5 1 d . . P . .
O47W O 0.771(4) 0.432(4) 1.010(3) 0.12(2) Uiso 0.4 1 d . . P . .
O48W O 1.091(3) -0.015(3) 1.428(2) 0.096(16) Uiso 0.5 1 d . . P . .
O49W O 0.723(3) 0.763(3) 1.401(3) 0.09(2) Uiso 0.4 1 d . . P . .
O50W O 0.863(2) 0.440(2) 0.9534(17) 0.073(13) Uiso 0.5 1 d . . P . .
O51W O 0.872(3) -0.015(3) 1.458(2) 0.113(19) Uiso 0.5 1 d . . P . .
O52W O 0.7602(19) -0.091(2) 1.3969(15) 0.081(12) Uiso 0.6 1 d . . P . .
O53W O 0.557(3) 0.293(3) 0.934(2) 0.12(2) Uiso 0.5 1 d . . P . .
O54W O 0.577(2) 0.523(2) 1.1308(18) 0.081(14) Uiso 0.5 1 d . . P . .
O55W O 0.870(6) 0.514(6) 1.498(5) 0.15(4) Uiso 0.3 1 d . . P . .
O56W O 0.4959(15) 0.2856(16) 1.1848(12) 0.071(9) Uiso 0.7 1 d . . P . .
O57W O 1.367(3) 0.234(4) 1.051(3) 0.11(2) Uiso 0.4 1 d . . P . .
O58W O 1.4694(12) 0.4760(13) 1.4800(10) 0.092(8) Uiso 1 1 d . . . . .
O59W O 0.667(3) -0.168(3) 1.095(2) 0.12(2) Uiso 0.5 1 d . . P . .
O60W O 1.194(4) 0.146(4) 0.913(3) 0.11(2) Uiso 0.4 1 d . . P . .

loop_
_atom_site_aniso_label
_atom_site_aniso_U_11
_atom_site_aniso_U_22
_atom_site_aniso_U_33
_atom_site_aniso_U_23
_atom_site_aniso_U_13
_atom_site_aniso_U_12
W2A 0.0399(6) 0.0269(6) 0.0344(5) 0.0150(5) -0.0013(5) 0.0066(5)
W3A 0.0308(5) 0.0253(5) 0.0355(5) 0.0140(5) 0.0034(4) 0.0085(5)
W4A 0.0356(6) 0.0328(6) 0.0476(6) 0.0094(5) -0.0001(5) 0.0160(5)
W5A 0.0408(7) 0.0365(7) 0.0551(7) 0.0102(6) 0.0173(6) 0.0071(6)
W6A 0.0591(8) 0.0374(7) 0.0414(6) 0.0145(5) 0.0165(6) 0.0053(6)
W7A 0.0447(7) 0.0258(6) 0.0354(6) 0.0097(5) 0.0007(5) 0.0035(5)
W8A 0.0423(6) 0.0233(6) 0.0415(6) 0.0139(5) 0.0047(5) 0.0061(5)
W9A 0.0496(7) 0.0290(6) 0.0402(6) 0.0158(5) -0.0001(5) 0.0161(5)
W10A 0.0467(7) 0.0354(7) 0.0621(7) 0.0108(6) 0.0009(6) 0.0235(6)
W11A 0.0483(7) 0.0425(8) 0.0611(8) 0.0060(6) 0.0215(6) 0.0148(6)
W12A 0.0495(7) 0.0264(6) 0.0504(7) 0.0078(5) 0.0073(5) 0.0126(6)
W2B 0.0294(5) 0.0312(6) 0.0291(5) 0.0150(4) 0.0057(4) 0.0125(5)
W3B 0.0337(6) 0.0293(6) 0.0290(5) 0.0136(4) 0.0081(4) 0.0170(5)
W4B 0.0326(6) 0.0391(6) 0.0317(5) 0.0194(5) 0.0098(4) 0.0168(5)
W5B 0.0349(6) 0.0340(6) 0.0262(5) 0.0110(4) 0.0043(4) 0.0178(5)
W6B 0.0357(6) 0.0254(5) 0.0294(5) 0.0112(4) 0.0023(4) 0.0126(5)
W7B 0.0317(5) 0.0285(6) 0.0253(5) 0.0130(4) 0.0042(4) 0.0130(5)
W8B 0.0333(6) 0.0267(6) 0.0280(5) 0.0108(4) 0.0035(4) 0.0114(5)
W9B 0.0356(6) 0.0301(6) 0.0360(5) 0.0176(5) 0.0078(4) 0.0117(5)
W10B 0.0281(5) 0.0398(6) 0.0362(5) 0.0190(5) 0.0088(4) 0.0136(5)
W11B 0.0343(6) 0.0348(6) 0.0293(5) 0.0125(5) 0.0063(4) 0.0196(5)
W12B 0.0294(5) 0.0313(6) 0.0284(5) 0.0117(4) 0.0022(4) 0.0121(5)
W2C 0.0620(8) 0.0336(7) 0.0704(8) 0.0285(6) 0.0380(7) 0.0221(6)
W3C 0.0512(7) 0.0668(9) 0.0644(7) 0.0481(7) 0.0329(6) 0.0389(7)
W4C 0.0298(6) 0.0407(7) 0.0336(5) 0.0100(5) 0.0083(4) 0.0119(5)
W5C 0.0290(5) 0.0344(6) 0.0355(5) 0.0145(5) 0.0082(4) 0.0094(5)
W6C 0.0471(7) 0.0329(7) 0.0655(8) 0.0158(6) 0.0255(6) 0.0058(6)
W7C 0.0969(12) 0.0704(11) 0.1339(14) 0.0785(11) 0.0822(11) 0.0528(10)
W8C 0.0884(11) 0.1380(16) 0.1116(12) 0.1081(13) 0.0696(10) 0.0823(12)
W9C 0.0409(7) 0.1047(12) 0.0415(6) 0.0401(7) 0.0169(5) 0.0348(8)
W10C 0.0387(7) 0.0845(10) 0.0375(6) 0.0252(7) 0.0171(5) 0.0276(7)
W11C 0.0376(6) 0.0434(7) 0.0471(6) 0.0222(6) 0.0192(5) 0.0158(6)
W12C 0.0722(10) 0.1101(13) 0.0904(10) 0.0807(10) 0.0565(8) 0.0589(10)
Ho1A 0.0332(6) 0.0287(7) 0.0373(6) 0.0162(5) 0.0031(5) 0.0087(5)
Ho1B 0.0320(6) 0.0332(7) 0.0299(6) 0.0146(5) 0.0069(5) 0.0143(5)
Ho1C 0.0341(6) 0.0299(7) 0.0362(6) 0.0148(5) 0.0102(5) 0.0118(5)
Br1A 0.066(2) 0.095(3) 0.135(3) 0.070(3) 0.055(2) 0.022(2)
Br2A 0.130(3) 0.049(2) 0.0410(16) 0.0068(15) -0.0069(18) 0.051(2)
Br1B 0.077(2) 0.052(2) 0.0495(17) 0.0030(15) 0.0133(16) 0.0285(19)
Br2B 0.046(2) 0.122(4) 0.154(4) 0.114(3) -0.026(2) -0.001(2)
Br1C 0.101(3) 0.128(4) 0.073(2) 0.054(2) 0.014(2) 0.082(3)
Br2C 0.061(2) 0.072(2) 0.0442(16) 0.0178(16) 0.0223(15) -0.0075(18)
Ge1A 0.0281(13) 0.0200(13) 0.0315(13) 0.0084(11) 0.0039(11) 0.0070(11)
Ge1B 0.0217(12) 0.0178(12) 0.0203(11) 0.0065(10) 0.0032(9) 0.0108(10)
Ge1C 0.0365(16) 0.0495(18) 0.0474(16) 0.0328(15) 0.0225(13) 0.0254(14)
K1 0.17(3) 0.31(5) 0.20(3) 0.21(4) 0.10(3) 0.13(4)
K2 0.092(12) 0.089(12) 0.104(12) 0.030(9) 0.024(9) 0.041(9)
K3 0.087(11) 0.070(11) 0.053(8) 0.021(8) 0.036(8) 0.030(9)
K4 0.15(2) 0.20(3) 0.063(11) 0.077(15) -0.022(12) -0.023(19)
K5 0.084(6) 0.101(8) 0.065(5) 0.023(5) 0.007(4) 0.025(6)
K6 0.043(4) 0.085(5) 0.049(4) 0.041(4) 0.010(3) 0.027(4)
K7 0.060(4) 0.035(4) 0.037(3) 0.015(3) -0.007(3) 0.005(3)
K8 0.09(2) 0.14(3) 0.048(14) 0.032(17) 0.017(14) 0.04(2)
K9 0.14(2) 0.13(2) 0.18(2) 0.07(2) -0.011(19) 0.023(19)
K10 0.104(11) 0.079(10) 0.092(9) 0.013(8) -0.016(8) 0.008(8)
K11 0.088(7) 0.047(6) 0.105(7) 0.036(6) 0.056(6) 0.026(5)
K12 0.083(12) 0.102(15) 0.152(17) -0.025(12) -0.002(11) 0.025(11)
K13 0.090(6) 0.071(6) 0.076(5) 0.022(4) 0.019(4) 0.039(5)
K14 0.104(8) 0.163(10) 0.083(6) 0.066(6) 0.048(6) 0.058(7)
K15 0.041(3) 0.037(3) 0.042(3) 0.014(3) 0.007(3) 0.016(3)
K16 0.108(10) 0.124(11) 0.136(11) 0.036(8) 0.056(8) 0.042(8)
O2A 0.059(12) 0.043(12) 0.035(9) 0.019(9) -0.009(8) 0.018(10)
O3A 0.046(11) 0.031(11) 0.051(11) 0.017(9) -0.012(9) 0.003(9)
O4A 0.051(12) 0.040(12) 0.060(12) 0.010(10) -0.007(10) 0.018(10)
O5A 0.060(14) 0.047(13) 0.068(13) 0.011(11) 0.035(11) 0.014(11)
O6A 0.098(17) 0.050(14) 0.031(10) 0.019(10) 0.000(10) -0.018(12)
O7A 0.058(13) 0.053(13) 0.043(10) 0.018(10) 0.001(9) 0.018(11)
O8A 0.040(11) 0.028(10) 0.044(10) 0.007(8) 0.013(8) 0.008(9)
O9A 0.093(16) 0.044(12) 0.047(11) 0.033(10) -0.008(10) 0.022(12)
O10A 0.079(16) 0.077(17) 0.079(15) 0.037(13) 0.012(12) 0.059(14)
O11A 0.052(14) 0.082(19) 0.096(17) 0.013(14) 0.029(12) 0.038(13)
O12A 0.043(11) 0.043(12) 0.065(12) 0.018(10) 0.011(10) 0.011(10)
O13A 0.048(11) 0.038(11) 0.031(9) 0.016(8) 0.003(8) 0.017(9)
O14A 0.029(9) 0.038(10) 0.028(8) 0.012(8) 0.002(7) 0.016(8)
O15A 0.030(9) 0.028(10) 0.051(10) 0.025(8) 0.010(8) 0.007(8)
O16A 0.036(10) 0.054(13) 0.041(10) 0.014(9) 0.005(8) 0.024(10)
O17A 0.032(10) 0.029(10) 0.036(9) 0.004(8) 0.001(8) -0.002(8)
O18A 0.042(11) 0.046(12) 0.038(10) 0.021(9) 0.011(8) 0.001(9)
O19A 0.068(13) 0.009(8) 0.029(9) -0.001(7) -0.013(8) -0.005(9)
O20A 0.031(9) 0.009(8) 0.050(10) 0.008(7) 0.001(8) 0.006(7)
O21A 0.043(11) 0.021(9) 0.057(11) 0.009(8) 0.014(9) 0.021(9)
O22A 0.037(11) 0.022(10) 0.047(11) -0.015(8) -0.001(8) 0.003(8)
O23A 0.031(10) 0.053(13) 0.051(11) 0.016(10) 0.010(8) 0.010(9)
O24A 0.054(12) 0.035(11) 0.032(9) 0.009(8) 0.006(8) 0.005(9)
O25A 0.032(9) 0.033(10) 0.028(8) 0.017(8) 0.001(7) 0.007(8)
O26A 0.040(10) 0.021(9) 0.047(10) 0.018(8) 0.012(8) 0.009(8)
O27A 0.050(11) 0.041(11) 0.032(9) 0.019(8) 0.000(8) 0.020(9)
O28A 0.060(14) 0.047(14) 0.071(14) 0.015(11) 0.011(11) 0.024(11)
O29A 0.050(12) 0.031(11) 0.087(15) 0.015(11) 0.028(11) 0.014(10)
O30A 0.070(14) 0.063(15) 0.052(12) 0.031(11) 0.029(11) 0.018(12)
O31A 0.041(11) 0.024(10) 0.053(11) 0.012(9) 0.006(9) 0.003(9)
O32A 0.045(11) 0.034(11) 0.047(10) 0.021(9) 0.014(8) 0.019(9)
O33A 0.045(11) 0.036(11) 0.052(11) 0.017(9) -0.007(9) 0.022(9)
O34A 0.029(10) 0.064(15) 0.060(12) 0.009(11) 0.002(9) 0.016(10)
O35A 0.051(13) 0.041(13) 0.050(11) -0.009(10) 0.001(9) 0.010(10)
O36A 0.057(13) 0.028(11) 0.067(13) 0.007(10) 0.004(10) 0.021(10)
O37A 0.047(11) 0.025(9) 0.025(8) 0.012(7) -0.002(7) 0.015(8)
O38A 0.038(7) 0.028(7) 0.044(7) 0.017(6) -0.004(6) 0.020(6)
O39A 0.067(13) 0.027(10) 0.043(10) 0.009(8) 0.023(9) 0.025(10)
O40A 0.050(11) 0.021(9) 0.021(8) 0.001(7) 0.011(7) 0.012(8)
O2B 0.038(11) 0.058(13) 0.049(11) 0.031(10) 0.013(8) 0.018(10)
O3B 0.053(12) 0.040(11) 0.043(10) 0.028(9) 0.014(9) 0.024(10)
O4B 0.031(10) 0.049(12) 0.035(9) 0.019(9) 0.008(7) 0.019(9)
O5B 0.055(12) 0.058(13) 0.038(10) 0.021(9) 0.014(9) 0.042(11)
O6B 0.052(11) 0.025(10) 0.037(9) 0.012(8) 0.004(8) 0.023(9)
O7B 0.045(11) 0.047(12) 0.033(9) 0.020(9) 0.016(8) 0.011(9)
O8B 0.031(9) 0.037(11) 0.034(9) 0.012(8) 0.002(7) 0.013(8)
O9B 0.071(14) 0.031(11) 0.045(10) 0.011(9) 0.026(10) 0.014(10)
O10B 0.028(10) 0.056(13) 0.067(12) 0.045(11) -0.003(9) -0.002(9)
O11B 0.036(10) 0.030(10) 0.029(8) 0.008(7) 0.008(7) 0.021(8)
O12B 0.045(11) 0.041(11) 0.028(8) 0.015(8) 0.011(8) 0.022(9)
O13B 0.023(9) 0.026(9) 0.044(9) 0.012(8) 0.001(7) 0.009(8)
O14B 0.011(8) 0.025(9) 0.048(10) 0.009(8) -0.003(7) 0.001(7)
O15B 0.021(9) 0.039(11) 0.044(10) 0.028(9) 0.001(7) -0.001(8)
O16B 0.041(10) 0.034(10) 0.025(8) 0.016(8) 0.008(7) 0.015(8)
O17B 0.032(10) 0.047(12) 0.038(9) 0.019(9) -0.001(8) 0.009(9)
O18B 0.038(10) 0.029(10) 0.049(10) 0.025(8) 0.012(8) 0.013(8)
O19B 0.046(11) 0.031(10) 0.033(9) 0.016(8) 0.011(8) 0.021(9)
O20B 0.027(9) 0.061(12) 0.024(8) 0.025(8) 0.000(7) 0.016(9)
O21B 0.029(9) 0.035(10) 0.032(8) 0.017(8) 0.012(7) 0.018(8)
O22B 0.034(9) 0.020(9) 0.031(8) 0.001(7) 0.010(7) 0.016(8)
O23B 0.053(11) 0.034(10) 0.021(8) 0.013(8) 0.005(7) 0.022(9)
O24B 0.048(11) 0.011(8) 0.033(9) 0.008(7) 0.001(8) 0.010(8)
O25B 0.032(9) 0.029(9) 0.026(8) 0.016(7) 0.008(7) 0.018(8)
O26B 0.048(11) 0.039(11) 0.017(8) 0.015(8) 0.008(7) 0.010(9)
O27B 0.044(10) 0.038(11) 0.030(9) 0.019(8) 0.019(8) 0.016(9)
O28B 0.019(9) 0.060(13) 0.051(10) 0.030(10) 0.014(8) 0.019(9)
O29B 0.027(9) 0.023(9) 0.045(9) 0.005(8) 0.006(7) 0.020(8)
O30B 0.040(10) 0.027(10) 0.028(8) 0.005(7) 0.005(7) 0.017(8)
O31B 0.027(9) 0.016(9) 0.041(9) 0.010(7) -0.004(7) -0.005(7)
O32B 0.039(10) 0.022(9) 0.021(8) 0.008(7) 0.007(7) 0.007(8)
O33B 0.053(12) 0.039(11) 0.043(10) 0.029(9) 0.009(9) 0.008(9)
O34B 0.024(9) 0.036(11) 0.048(10) 0.015(9) 0.014(8) 0.007(8)
O35B 0.039(10) 0.039(11) 0.031(9) 0.017(8) -0.003(7) 0.021(9)
O36B 0.019(8) 0.059(12) 0.025(8) 0.027(8) 0.009(7) 0.007(8)
O37B 0.029(9) 0.028(9) 0.016(7) 0.008(7) 0.004(6) 0.009(7)
O38B 0.036(10) 0.036(10) 0.033(9) 0.009(8) 0.009(7) 0.024(9)
O39B 0.024(8) 0.030(10) 0.037(9) 0.017(8) 0.009(7) 0.011(8)
O40B 0.027(9) 0.038(10) 0.016(7) 0.013(7) -0.003(6) 0.007(8)
O2C 0.076(15) 0.029(12) 0.096(16) 0.019(11) 0.051(13) 0.019(11)
O3C 0.067(14) 0.086(17) 0.076(14) 0.052(13) 0.032(11) 0.056(13)
O4C 0.025(10) 0.042(12) 0.058(11) 0.014(10) 0.012(8) 0.002(9)
O5C 0.039(10) 0.052(12) 0.044(10) 0.026(9) 0.015(8) 0.026(10)
O6C 0.052(13) 0.037(13) 0.109(17) 0.027(12) 0.038(13) -0.012(10)
O7C 0.105(15) 0.056(12) 0.131(15) 0.059(11) 0.065(12) 0.034(11)
O8C 0.10(2) 0.17(3) 0.19(3) 0.15(3) 0.09(2) 0.08(2)
O9C 0.056(14) 0.12(2) 0.069(14) 0.055(15) 0.007(11) 0.041(14)
O10C 0.042(12) 0.13(2) 0.055(12) 0.035(14) 0.027(10) 0.035(14)
O11C 0.034(10) 0.044(12) 0.064(12) 0.023(10) 0.014(9) 0.019(9)
O12C 0.081(17) 0.11(2) 0.096(17) 0.081(16) 0.044(14) 0.047(15)
O13C 0.040(10) 0.038(11) 0.053(10) 0.032(9) 0.032(8) 0.016(9)
O14C 0.076(15) 0.051(13) 0.079(14) 0.041(12) 0.049(12) 0.036(12)
O15C 0.052(12) 0.047(12) 0.038(9) 0.026(9) 0.014(8) 0.020(10)
O16C 0.034(10) 0.034(10) 0.036(9) 0.008(8) 0.014(8) 0.017(8)
O17C 0.033(10) 0.058(13) 0.040(10) 0.027(9) 0.014(8) 0.019(9)
O18C 0.049(11) 0.025(10) 0.045(10) 0.003(8) 0.020(9) 0.015(9)
O19C 0.074(15) 0.063(15) 0.086(15) 0.047(13) 0.054(13) 0.035(13)
O20C 0.075(15) 0.13(2) 0.097(16) 0.094(16) 0.063(13) 0.086(16)
O21C 0.055(12) 0.075(15) 0.039(10) 0.039(10) 0.020(9) 0.038(11)
O22C 0.042(10) 0.027(10) 0.039(9) 0.017(8) 0.016(8) 0.015(8)
O23C 0.034(10) 0.031(11) 0.053(11) 0.011(9) 0.006(8) -0.001(9)
O24C 0.053(13) 0.046(13) 0.111(17) 0.048(13) 0.040(12) 0.022(11)
O25C 0.083(17) 0.064(16) 0.14(2) 0.073(16) 0.053(16) 0.050(14)
O26C 0.069(15) 0.18(3) 0.064(13) 0.095(17) 0.052(12) 0.075(17)
O27C 0.024(10) 0.086(16) 0.047(11) 0.035(11) -0.001(8) 0.018(10)
O28C 0.035(10) 0.050(13) 0.044(10) 0.010(9) 0.013(8) 0.012(9)
O29C 0.042(10) 0.034(10) 0.034(9) 0.022(8) 0.015(8) 0.009(8)
O30C 0.031(10) 0.056(13) 0.044(10) 0.015(10) 0.014(8) 0.008(9)
O31C 0.085(10) 0.081(11) 0.084(10) 0.044(8) 0.043(8) 0.027(8)
O32C 0.070(10) 0.080(10) 0.071(9) 0.045(8) 0.029(7) 0.028(8)
O33C 0.044(8) 0.072(9) 0.039(7) 0.029(7) 0.022(6) 0.021(7)
O34C 0.034(10) 0.047(12) 0.039(9) 0.026(9) 0.007(8) 0.018(9)
O35C 0.054(12) 0.066(14) 0.059(11) 0.054(11) 0.026(10) 0.029(11)
O36C 0.067(14) 0.093(18) 0.082(14) 0.070(14) 0.044(12) 0.062(14)
O37C 0.056(12) 0.029(10) 0.049(10) 0.024(9) 0.029(9) 0.023(9)
O38C 0.035(10) 0.061(13) 0.043(10) 0.035(10) 0.013(8) 0.022(10)
O39C 0.031(10) 0.030(10) 0.064(11) 0.028(9) 0.011(8) 0.017(8)
O40C 0.075(15) 0.067(15) 0.102(16) 0.071(14) 0.057(13) 0.043(13)
O1LA 0.053(13) 0.018(10) 0.071(13) 0.001(10) 0.005(10) 0.000(9)
O2LA 0.055(12) 0.018(9) 0.044(10) 0.020(8) 0.012(9) 0.003(8)
O3LA 0.031(9) 0.030(10) 0.032(9) 0.010(8) -0.002(7) 0.013(8)
O4LA 0.044(11) 0.035(11) 0.039(9) 0.012(8) 0.008(8) 0.021(9)
O1LB 0.057(12) 0.048(12) 0.034(9) 0.024(9) 0.009(8) 0.027(10)
O2LB 0.035(10) 0.021(9) 0.031(8) 0.007(7) 0.003(7) 0.002(8)
O3LB 0.031(9) 0.041(11) 0.034(9) 0.021(8) 0.009(7) 0.019(8)
O4LB 0.039(10) 0.040(11) 0.028(8) 0.022(8) 0.005(7) 0.007(9)
O1LC 0.029(10) 0.034(11) 0.071(12) 0.031(10) 0.004(9) -0.005(8)
O2LC 0.028(9) 0.036(10) 0.049(10) 0.025(9) 0.010(8) 0.015(8)
O3LC 0.045(10) 0.030(10) 0.029(8) 0.020(8) 0.009(7) 0.014(8)
O4LC 0.043(11) 0.030(10) 0.040(10) 0.010(8) 0.021(8) 0.013(9)

loop_
_atom_type_symbol
_atom_type_description
_atom_type_scat_dispersion_real
_atom_type_scat_dispersion_imag
_atom_type_scat_source
C C 0.0033 0.0016 'International Tables Vol C Tables 4.2.6.8 and 6.1.1.4'
H H 0 0 'International Tables Vol C Tables 4.2.6.8 and 6.1.1.4'
Br Br -0.2901 2.4595 'International Tables Vol C Tables 4.2.6.8 and 6.1.1.4'
Ge Ge 0.1547 1.8001 'International Tables Vol C Tables 4.2.6.8 and 6.1.1.4'
Ho Ho -0.2175 4.6783 'International Tables Vol C Tables 4.2.6.8 and 6.1.1.4'
K K 0.2009 0.2494 'International Tables Vol C Tables 4.2.6.8 and 6.1.1.4'
N N 0.0061 0.0033 'International Tables Vol C Tables 4.2.6.8 and 6.1.1.4'
O O 0.0106 0.006 'International Tables Vol C Tables 4.2.6.8 and 6.1.1.4'
W W -0.849 6.8722 'International Tables Vol C Tables 4.2.6.8 and 6.1.1.4'

loop_
_exptl_crystal_face_index_h
_exptl_crystal_face_index_k
_exptl_crystal_face_index_l
_exptl_crystal_face_perp_dist
2 21 -39 0.2042
-30 17 0 0.0802
-3 -20 39 0.2103
29 -18 1 0.108
26 4 -24 0.1316
3 -30 -3 0.0418
-25 -9 23 0.1079
-4 30 4 0.0374
1 30 -1 0.0383

loop_
_geom_angle_atom_site_label_1
_geom_angle_atom_site_label_2
_geom_angle_atom_site_label_3
_geom_angle
_geom_angle_site_symmetry_1
_geom_angle_site_symmetry_3
_geom_angle_publ_flag
O2A W2A O13A 102.7(8) . . ?
O2A W2A O14A 98.8(8) . . ?
O2A W2A O18A 99.6(8) . . ?
O2A W2A O19A 91.1(8) . . ?
O2A W2A O37A 171.3(8) . . ?
O13A W2A O14A 95.1(7) . . ?
O13A W2A O18A 94.9(8) . . ?
O13A W2A O19A 166.1(7) . . ?
O13A W2A O37A 83.7(6) . . ?
O14A W2A O19A 84.6(7) . . ?
O14A W2A O37A 74.6(6) . . ?
O18A W2A O14A 156.5(7) . . ?
O18A W2A O19A 80.6(8) . . ?
O18A W2A O37A 85.4(7) . . ?
O19A W2A O37A 82.8(6) . . ?
O3A W3A O14A 99.0(7) . . ?
O3A W3A O15A 101.5(8) . . ?
O3A W3A O20A 93.8(7) . . ?
O3A W3A O21A 99.8(7) . . ?
O3A W3A O37A 172.8(7) . . ?
O14A W3A O20A 85.4(6) . . ?
O14A W3A O37A 74.6(6) . . ?
O15A W3A O14A 98.5(7) . . ?
O15A W3A O20A 163.4(7) . . ?
O15A W3A O21A 90.9(7) . . ?
O15A W3A O37A 82.9(7) . . ?
O20A W3A O37A 82.6(6) . . ?
O21A W3A O14A 156.8(6) . . ?
O21A W3A O20A 80.0(7) . . ?
O21A W3A O37A 85.7(6) . . ?
O4A W4A O16A 103.3(8) . . ?
O4A W4A O22A 101.6(9) . . ?
O4A W4A O27A 100.0(8) . . ?
O4A W4A O28A 94.9(8) . . ?
O4A W4A O38A 163.1(7) . . ?
O16A W4A O22A 96.0(8) . . ?
O16A W4A O27A 91.5(7) . . ?
O16A W4A O28A 161.6(8) . . ?
O16A W4A O38A 91.9(7) . . ?
O22A W4A O27A 154.8(7) . . ?
O22A W4A O28A 82.6(8) . . ?
O22A W4A O38A 83.9(7) . . ?
O27A W4A O28A 82.8(8) . . ?
O27A W4A O38A 71.8(6) . . ?
O28A W4A O38A 69.7(7) . . ?
O5A W5A O17A 105.3(8) . . ?
O5A W5A O22A 101.9(9) . . ?
O5A W5A O23A 99.3(9) . . ?
O5A W5A O29A 95.2(8) . . ?
O5A W5A O39A 163.4(7) . . ?
O17A W5A O22A 92.3(7) . . ?
O17A W5A O23A 94.2(7) . . ?
O17A W5A O29A 159.4(8) . . ?
O17A W5A O39A 89.6(7) . . ?
O22A W5A O29A 82.2(8) . . ?
O22A W5A O39A 84.4(7) . . ?
O23A W5A O22A 155.3(8) . . ?
O23A W5A O29A 83.5(8) . . ?
O23A W5A O39A 71.9(7) . . ?
O29A W5A O39A 70.2(7) . . ?
O6A W6A O18A 103.7(10) . . ?
O6A W6A O23A 99.4(9) . . ?
O6A W6A O24A 100.9(8) . . ?
O6A W6A O30A 99.3(10) . . ?
O6A W6A O39A 169.9(9) . . ?
O18A W6A O23A 91.1(7) . . ?
O18A W6A O24A 85.8(8) . . ?
O18A W6A O30A 156.8(7) . . ?
O18A W6A O39A 83.5(6) . . ?
O23A W6A O30A 88.0(8) . . ?
O23A W6A O39A 73.1(7) . . ?
O24A W6A O23A 159.6(7) . . ?
O24A W6A O30A 87.0(8) . . ?
O24A W6A O39A 86.5(7) . . ?
O30A W6A O39A 74.0(7) . . ?
O7A W7A K5 32.8(6) . . ?
O7A W7A O19A 104.7(8) . . ?
O7A W7A O24A 101.3(8) . . ?
O7A W7A O25A 98.9(8) . . ?
O7A W7A O31A 97.8(8) . . ?
O7A W7A O40A 166.8(8) . . ?
O19A W7A K5 131.6(5) . . ?
O19A W7A O24A 88.0(8) . . ?
O19A W7A O25A 92.4(7) . . ?
O19A W7A O31A 157.5(7) . . ?
O19A W7A O40A 86.4(6) . . ?
O24A W7A K5 83.5(5) . . ?
O24A W7A O25A 159.0(7) . . ?
O24A W7A O31A 86.9(7) . . ?
O24A W7A O40A 85.9(6) . . ?
O25A W7A K5 111.3(5) . . ?
O25A W7A O31A 84.8(7) . . ?
O25A W7A O40A 73.2(6) . . ?
O31A W7A K5 69.4(5) . . ?
O31A W7A O40A 71.4(6) . . ?
O40A W7A K5 139.8(4) . . ?
K10 W8A K11 121.0(3) . . ?
K15 W8A K10 67.7(2) . . ?
K15 W8A K11 77.71(16) . . ?
O8A W8A K10 85.0(6) . . ?
O8A W8A K11 38.2(6) . . ?
O8A W8A K15 47.4(5) . . ?
O8A W8A O20A 103.2(7) . . ?
O8A W8A O25A 98.7(7) . . ?
O8A W8A O26A 101.8(7) . . ?
O8A W8A O32A 99.3(7) . . ?
O8A W8A O40A 168.3(6) . . ?
O20A W8A K10 136.4(5) . . ?
O20A W8A K11 68.5(5) . . ?
O20A W8A K15 145.6(5) . . ?
O20A W8A O25A 91.8(7) . . ?
O20A W8A O26A 88.7(7) . . ?
O20A W8A O32A 157.5(7) . . ?
O20A W8A O40A 85.9(6) . . ?
O25A W8A K10 129.8(5) . . ?
O25A W8A K11 84.4(5) . . ?
O25A W8A K15 78.5(5) . . ?
O25A W8A O32A 84.1(7) . . ?
O25A W8A O40A 73.3(6) . . ?
O26A W8A K10 47.9(5) . . ?
O26A W8A K11 115.4(5) . . ?
O26A W8A K15 112.1(5) . . ?
O26A W8A O25A 158.7(7) . . ?
O26A W8A O32A 87.4(7) . . ?
O26A W8A O40A 85.5(6) . . ?
O32A W8A K10 46.3(5) . . ?
O32A W8A K11 132.6(5) . . ?
O32A W8A K15 55.0(5) . . ?
O32A W8A O40A 71.7(6) . . ?
O40A W8A K10 93.5(5) . . ?
O40A W8A K11 145.5(4) . . ?
O40A W8A K15 121.4(4) . . ?
O9A W9A K10 86.3(7) . . ?
O9A W9A O21A 103.0(8) . . ?
O9A W9A O26A 101.6(8) . . ?
O9A W9A O27A 98.7(8) . . ?
O9A W9A O33A 99.7(8) . . ?
O9A W9A O38A 169.7(8) . . ?
O21A W9A K10 132.1(6) . . ?
O21A W9A O26A 86.6(7) . . ?
O21A W9A O33A 157.1(7) . . ?
O21A W9A O38A 84.4(6) . . ?
O26A W9A K10 45.6(5) . . ?
O26A W9A O33A 86.0(7) . . ?
O26A W9A O38A 85.9(6) . . ?
O27A W9A K10 133.8(5) . . ?
O27A W9A O21A 91.7(7) . . ?
O27A W9A O26A 159.5(7) . . ?
O27A W9A O33A 87.7(7) . . ?
O27A W9A O38A 73.6(6) . . ?
O33A W9A K10 46.5(6) . . ?
O33A W9A O38A 73.4(6) . . ?
O38A W9A K10 94.1(5) . . ?
K9 W10A K10 115.2(5) . . ?
O10A W10A K9 55.8(9) . . ?
O10A W10A K10 81.8(9) . . ?
O10A W10A O28A 101.8(10) . . ?
O10A W10A O33A 98.7(9) . . ?
O10A W10A O34A 101.4(9) . . ?
O10A W10A O36A 101.1(9) . . ?
O10A W10A O38A 171.2(8) . . ?
O28A W10A K9 47.2(8) . . ?
O28A W10A K10 139.8(7) . . ?
O28A W10A O33A 91.0(9) . . ?
O28A W10A O34A 89.5(9) . . ?
O28A W10A O36A 157.0(8) . . ?
O28A W10A O38A 73.4(7) . . ?
O33A W10A K9 88.1(7) . . ?
O33A W10A K10 49.2(6) . . ?
O33A W10A O34A 159.3(7) . . ?
O33A W10A O36A 86.9(8) . . ?
O33A W10A O38A 74.3(6) . . ?
O34A W10A K9 107.1(7) . . ?
O34A W10A K10 129.5(6) . . ?
O34A W10A O36A 84.6(8) . . ?
O34A W10A O38A 86.1(7) . . ?
O36A W10A K9 155.3(7) . . ?
O36A W10A K10 46.2(6) . . ?
O36A W10A O38A 84.0(6) . . ?
O38A W10A K9 117.8(6) . . ?
O38A W10A K10 97.1(5) . . ?
O11A W11A O29A 103.3(10) . . ?
O11A W11A O30A 100.1(10) . . ?
O11A W11A O34A 99.9(10) . . ?
O11A W11A O35A 101.3(10) . . ?
O11A W11A O39A 171.3(10) . . ?
O29A W11A O30A 90.4(9) . . ?
O29A W11A O34A 90.4(9) . . ?
O29A W11A O35A 155.3(8) . . ?
O29A W11A O39A 72.8(7) . . ?
O30A W11A O39A 72.4(7) . . ?
O34A W11A O30A 159.2(7) . . ?
O34A W11A O35A 84.6(9) . . ?
O34A W11A O39A 88.0(7) . . ?
O35A W11A O30A 86.1(9) . . ?
O35A W11A O39A 82.9(7) . . ?
O12A W12A K10 84.0(7) . . ?
O12A W12A O31A 98.2(8) . . ?
O12A W12A O32A 99.8(8) . . ?
O12A W12A O35A 102.3(8) . . ?
O12A W12A O36A 103.5(8) . . ?
O12A W12A O40A 169.5(7) . . ?
O31A W12A K10 136.2(6) . . ?
O31A W12A O40A 73.3(6) . . ?
O32A W12A K10 49.5(5) . . ?
O32A W12A O31A 87.4(7) . . ?
O32A W12A O40A 74.1(6) . . ?
O35A W12A K10 133.9(6) . . ?
O35A W12A O31A 88.7(8) . . ?
O35A W12A O32A 157.9(7) . . ?
O35A W12A O40A 83.9(7) . . ?
O36A W12A K10 48.7(7) . . ?
O36A W12A O31A 158.3(7) . . ?
O36A W12A O32A 89.6(8) . . ?
O36A W12A O35A 85.9(9) . . ?
O36A W12A O40A 85.2(7) . . ?
O40A W12A K10 97.9(4) . . ?
O2B W2B K4 37.2(6) . . ?
O2B W2B O13B 102.1(8) . . ?
O2B W2B O14B 98.4(8) . . ?
O2B W2B O18B 100.9(8) . . ?
O2B W2B O19B 91.6(7) . . ?
O2B W2B O37B 170.6(7) . . ?
O13B W2B K4 138.9(6) . . ?
O13B W2B O14B 95.0(7) . . ?
O13B W2B O18B 95.1(7) . . ?
O13B W2B O19B 166.3(7) . . ?
O13B W2B O37B 84.5(6) . . ?
O14B W2B K4 88.0(7) . . ?
O14B W2B O19B 84.1(6) . . ?
O14B W2B O37B 74.3(6) . . ?
O18B W2B K4 98.6(7) . . ?
O18B W2B O14B 155.8(6) . . ?
O18B W2B O19B 80.9(6) . . ?
O18B W2B O37B 85.0(6) . . ?
O19B W2B K4 54.8(6) . . ?
O19B W2B O37B 82.1(6) . . ?
O37B W2B K4 135.1(5) . . ?
O3B W3B K13 45.7(5) . . ?
O3B W3B O14B 97.2(7) . . ?
O3B W3B O15B 102.2(7) . . ?
O3B W3B O20B 93.8(7) . . ?
O3B W3B O21B 102.0(7) . . ?
O3B W3B O37B 170.9(6) . . ?
O14B W3B K13 89.0(5) . . ?
O14B W3B O20B 85.8(6) . . ?
O14B W3B O37B 74.2(6) . . ?
O15B W3B K13 147.8(5) . . ?
O15B W3B O14B 97.6(7) . . ?
O15B W3B O20B 163.0(7) . . ?
O15B W3B O21B 92.5(6) . . ?
O15B W3B O37B 82.3(6) . . ?
O20B W3B K13 48.3(5) . . ?
O20B W3B O37B 82.6(6) . . ?
O21B W3B K13 94.0(5) . . ?
O21B W3B O14B 155.9(6) . . ?
O21B W3B O20B 78.6(6) . . ?
O21B W3B O37B 85.6(6) . . ?
O37B W3B K13 129.5(4) . . ?
O4B W4B K3 81.0(6) . . ?
O4B W4B O16B 104.2(7) . . ?
O4B W4B O22B 101.5(7) . . ?
O4B W4B O27B 99.6(7) . . ?
O4B W4B O28B 95.9(7) . . ?
O4B W4B O38B 164.0(7) . . ?
O16B W4B K3 139.7(6) . . ?
O16B W4B O22B 93.7(7) . . ?
O16B W4B O27B 92.1(7) . . ?
O16B W4B O28B 159.7(6) . . ?
O16B W4B O38B 89.6(6) . . ?
O22B W4B K3 46.8(5) . . ?
O22B W4B O27B 156.0(6) . . ?
O22B W4B O28B 84.4(7) . . ?
O22B W4B O38B 85.3(6) . . ?
O27B W4B K3 127.0(5) . . ?
O27B W4B O28B 82.2(7) . . ?
O27B W4B O38B 71.5(6) . . ?
O28B W4B K3 45.6(5) . . ?
O28B W4B O38B 70.1(6) . . ?
O38B W4B K3 93.7(4) . . ?
O5B W5B K3 83.0(7) . . ?
O5B W5B O17B 104.0(7) . . ?
O5B W5B O22B 101.6(8) . . ?
O5B W5B O23B 99.3(8) . . ?
O5B W5B O29B 95.5(7) . . ?
O5B W5B O39B 164.5(6) . . ?
O17B W5B K3 136.7(6) . . ?
O17B W5B O22B 93.6(7) . . ?
O17B W5B O23B 92.1(7) . . ?
O17B W5B O29B 160.4(7) . . ?
O17B W5B O39B 89.8(6) . . ?
O22B W5B K3 43.6(5) . . ?
O22B W5B O23B 156.2(6) . . ?
O22B W5B O29B 84.1(6) . . ?
O22B W5B O39B 84.3(6) . . ?
O23B W5B K3 129.6(5) . . ?
O23B W5B O29B 82.9(7) . . ?
O23B W5B O39B 72.7(6) . . ?
O29B W5B K3 47.0(5) . . ?
O29B W5B O39B 70.7(5) . . ?
O39B W5B K3 91.9(4) . . ?
K7 W6B K10 83.9(2) 2_757 2_757 ?
K7 W6B K15 64.17(13) 2_757 2_757 ?
K15 W6B K10 65.9(2) 2_757 2_757 ?
O6B W6B K7 48.0(5) . 2_757 ?
O6B W6B K10 36.0(6) . 2_757 ?
O6B W6B K15 54.5(5) . 2_757 ?
O6B W6B O18B 104.2(7) . . ?
O6B W6B O23B 99.1(7) . . ?
O6B W6B O24B 100.4(7) . . ?
O6B W6B O30B 98.2(7) . . ?
O6B W6B O39B 169.9(6) . . ?
O18B W6B K7 95.8(5) . 2_757 ?
O18B W6B K10 102.7(6) . 2_757 ?
O18B W6B K15 157.0(5) . 2_757 ?
O18B W6B O23B 90.4(7) . . ?
O18B W6B O24B 86.1(7) . . ?
O18B W6B O30B 157.6(7) . . ?
O18B W6B O39B 83.6(6) . . ?
O23B W6B K7 147.1(5) . 2_757 ?
O23B W6B K10 63.2(6) . 2_757 ?
O23B W6B K15 100.7(5) . 2_757 ?
O23B W6B O24B 160.4(7) . . ?
O23B W6B O30B 87.4(6) . . ?
O23B W6B O39B 74.0(6) . . ?
O24B W6B K7 52.5(5) . 2_757 ?
O24B W6B K10 136.4(5) . 2_757 ?
O24B W6B K15 89.6(4) . 2_757 ?
O24B W6B O39B 86.5(6) . . ?
O30B W6B K7 98.1(5) . 2_757 ?
O30B W6B K10 96.2(5) . 2_757 ?
O30B W6B K15 44.4(5) . 2_757 ?
O30B W6B O24B 88.5(6) . . ?
O30B W6B O39B 74.3(6) . . ?
O39B W6B K7 138.8(4) . 2_757 ?
O39B W6B K10 136.6(4) . 2_757 ?
O39B W6B K15 118.6(4) . 2_757 ?
K7 W7B K4 67.5(5) 2_757 . ?
O7B W7B K4 54.7(6) . . ?
O7B W7B K7 49.0(6) . 2_757 ?
O7B W7B O19B 104.3(8) . . ?
O7B W7B O24B 99.9(7) . . ?
O7B W7B O25B 101.0(7) . . ?
O7B W7B O31B 97.1(7) . . ?
O7B W7B O40B 168.3(7) . . ?
O19B W7B K4 49.7(6) . . ?
O19B W7B K7 95.9(5) . 2_757 ?
O19B W7B O24B 88.4(7) . . ?
O19B W7B O25B 92.7(7) . . ?
O19B W7B O31B 158.3(7) . . ?
O19B W7B O40B 86.6(6) . . ?
O24B W7B K4 100.0(6) . . ?
O24B W7B K7 51.2(5) . 2_757 ?
O24B W7B O25B 158.1(6) . . ?
O24B W7B O31B 84.3(7) . . ?
O24B W7B O40B 84.4(6) . . ?
O25B W7B K4 97.4(6) . . ?
O25B W7B K7 150.0(4) . 2_757 ?
O25B W7B O31B 86.7(6) . . ?
O25B W7B O40B 73.9(6) . . ?
O31B W7B K4 151.8(5) . . ?
O31B W7B K7 95.4(5) . 2_757 ?
O31B W7B O40B 72.4(6) . . ?
O40B W7B K4 135.6(5) . . ?
O40B W7B K7 135.3(4) . 2_757 ?
K13 W8B K5 121.4(2) . . ?
O8B W8B K5 84.8(6) . . ?
O8B W8B K13 50.9(5) . . ?
O8B W8B O20B 103.3(7) . . ?
O8B W8B O25B 99.3(7) . . ?
O8B W8B O26B 100.9(7) . . ?
O8B W8B O32B 99.9(7) . . ?
O8B W8B O40B 168.6(6) . . ?
O20B W8B K5 133.8(5) . . ?
O20B W8B K13 52.6(5) . . ?
O20B W8B O25B 90.5(7) . . ?
O20B W8B O26B 88.4(7) . . ?
O20B W8B O32B 156.8(7) . . ?
O20B W8B O40B 85.0(6) . . ?
O25B W8B K5 133.7(4) . . ?
O25B W8B K13 94.4(4) . . ?
O25B W8B O32B 85.1(6) . . ?
O25B W8B O40B 72.4(5) . . ?
O26B W8B K5 45.6(5) . . ?
O26B W8B K13 101.2(5) . . ?
O26B W8B O25B 159.4(6) . . ?
O26B W8B O32B 87.8(6) . . ?
O26B W8B O40B 87.0(6) . . ?
O32B W8B K5 49.0(5) . . ?
O32B W8B K13 150.4(4) . . ?
O32B W8B O40B 72.0(6) . . ?
O40B W8B K5 95.2(4) . . ?
O40B W8B K13 136.0(4) . . ?
O9B W9B K5 84.7(7) . . ?
O9B W9B O21B 103.1(8) . . ?
O9B W9B O26B 100.6(8) . . ?
O9B W9B O27B 99.0(8) . . ?
O9B W9B O33B 99.2(8) . . ?
O9B W9B O38B 170.3(7) . . ?
O21B W9B K5 130.9(5) . . ?
O21B W9B O26B 84.8(7) . . ?
O21B W9B O27B 93.4(7) . . ?
O21B W9B O33B 157.2(7) . . ?
O21B W9B O38B 83.6(6) . . ?
O26B W9B K5 46.4(5) . . ?
O26B W9B O33B 86.6(7) . . ?
O26B W9B O38B 86.9(6) . . ?
O27B W9B K5 133.8(5) . . ?
O27B W9B O26B 160.3(7) . . ?
O27B W9B O33B 87.7(7) . . ?
O27B W9B O38B 73.4(6) . . ?
O33B W9B K5 46.7(5) . . ?
O33B W9B O38B 74.9(7) . . ?
O38B W9B K5 96.3(4) . . ?
K3 W10B K5 167.5(3) . . ?
O10B W10B K3 81.1(7) . . ?
O10B W10B K5 86.5(7) . . ?
O10B W10B O28B 99.9(7) . . ?
O10B W10B O33B 101.5(8) . . ?
O10B W10B O34B 99.5(8) . . ?
O10B W10B O36B 103.1(7) . . ?
O10B W10B O38B 171.6(7) . . ?
O28B W10B K3 48.8(6) . . ?
O28B W10B K5 135.8(6) . . ?
O28B W10B O33B 90.5(7) . . ?
O28B W10B O34B 89.9(8) . . ?
O28B W10B O36B 156.9(6) . . ?
O28B W10B O38B 73.7(6) . . ?
O33B W10B K3 138.4(5) . . ?
O33B W10B K5 45.6(5) . . ?
O33B W10B O36B 87.1(7) . . ?
O33B W10B O38B 73.5(7) . . ?
O34B W10B K3 49.7(5) . . ?
O34B W10B K5 132.5(5) . . ?
O34B W10B O33B 158.6(7) . . ?
O34B W10B O36B 84.2(7) . . ?
O34B W10B O38B 86.1(6) . . ?
O36B W10B K3 133.3(6) . . ?
O36B W10B K5 48.9(5) . . ?
O36B W10B O38B 83.6(6) . . ?
O38B W10B K3 98.2(4) . . ?
O38B W10B K5 94.3(4) . . ?
K2 W11B K3 45.4(6) . . ?
K2 W11B K16 19.5(5) . 2_757 ?
K3 W11B K16 64.6(5) . 2_757 ?
K6 W11B K2 81.1(5) 2_757 . ?
K6 W11B K3 126.3(3) 2_757 . ?
K6 W11B K16 61.7(4) 2_757 2_757 ?
O11B W11B K2 43.6(8) . . ?
O11B W11B K3 85.6(6) . . ?
O11B W11B K6 47.0(5) . 2_757 ?
O11B W11B K16 30.6(7) . 2_757 ?
O11B W11B O29B 101.3(6) . . ?
O11B W11B O30B 99.0(7) . . ?
O11B W11B O34B 101.4(7) . . ?
O11B W11B O35B 99.0(6) . . ?
O11B W11B O39B 171.5(7) . . ?
O29B W11B K2 84.2(7) . . ?
O29B W11B K3 51.2(6) . . ?
O29B W11B K6 143.3(5) . 2_757 ?
O29B W11B K16 101.5(6) . 2_757 ?
O29B W11B O30B 89.6(7) . . ?
O29B W11B O34B 91.6(7) . . ?
O29B W11B O35B 159.6(6) . . ?
O29B W11B O39B 74.7(6) . . ?
O30B W11B K2 138.9(7) . . ?
O30B W11B K3 140.4(5) . . ?
O30B W11B K6 80.1(5) . 2_757 ?
O30B W11B K16 129.4(6) . 2_757 ?
O30B W11B O35B 85.9(7) . . ?
O30B W11B O39B 73.7(6) . . ?
O34B W11B K2 62.0(7) . . ?
O34B W11B K3 47.5(5) . . ?
O34B W11B K6 110.3(5) . 2_757 ?
O34B W11B K16 70.8(6) . 2_757 ?
O34B W11B O30B 158.9(6) . . ?
O34B W11B O35B 85.7(7) . . ?
O34B W11B O39B 86.3(6) . . ?
O35B W11B K2 112.0(7) . . ?
O35B W11B K3 132.6(6) . . ?
O35B W11B K6 55.1(4) . 2_757 ?
O35B W11B K16 96.6(6) . 2_757 ?
O35B W11B O39B 84.9(6) . . ?
O39B W11B K2 141.4(6) . . ?
O39B W11B K3 97.3(4) . . ?
O39B W11B K6 133.5(4) . 2_757 ?
O39B W11B K16 156.8(6) . 2_757 ?
K5 W12B K6 132.50(16) . 2_757 ?
O12B W12B K5 87.4(6) . . ?
O12B W12B K6 57.3(6) . 2_757 ?
O12B W12B O31B 98.3(7) . . ?
O12B W12B O32B 101.2(7) . . ?
O12B W12B O35B 99.6(7) . . ?
O12B W12B O36B 103.3(7) . . ?
O12B W12B O40B 170.1(6) . . ?
O31B W12B K5 136.3(5) . . ?
O31B W12B K6 83.9(5) . 2_757 ?
O31B W12B O40B 73.6(6) . . ?
O32B W12B K5 47.5(5) . . ?
O32B W12B K6 155.9(4) . 2_757 ?
O32B W12B O31B 89.2(6) . . ?
O32B W12B O40B 73.3(6) . . ?
O35B W12B K5 134.5(5) . . ?
O35B W12B K6 43.7(4) . 2_757 ?
O35B W12B O31B 87.4(7) . . ?
O35B W12B O32B 159.1(6) . . ?
O35B W12B O36B 87.4(7) . . ?
O35B W12B O40B 85.9(6) . . ?
O36B W12B K5 47.5(5) . . ?
O36B W12B K6 106.5(5) . 2_757 ?
O36B W12B O31B 158.3(6) . . ?
O36B W12B O32B 88.2(7) . . ?
O36B W12B O40B 85.0(6) . . ?
O40B W12B K5 94.5(4) . . ?
O40B W12B K6 125.9(4) . 2_757 ?
O2C W2C O13C 100.7(9) . . ?
O2C W2C O14C 100.0(9) . . ?
O2C W2C O18C 99.5(9) . . ?
O2C W2C O19C 93.0(9) . . ?
O2C W2C O37C 172.7(9) . . ?
O13C W2C O14C 95.4(8) . . ?
O13C W2C O18C 95.5(7) . . ?
O13C W2C O19C 166.3(8) . . ?
O13C W2C O37C 84.0(7) . . ?
O14C W2C O19C 83.5(8) . . ?
O14C W2C O37C 73.9(7) . . ?
O18C W2C O14C 155.4(7) . . ?
O18C W2C O19C 80.7(8) . . ?
O18C W2C O37C 85.5(7) . . ?
O19C W2C O37C 82.5(8) . . ?
O3C W3C O14C 98.7(10) . . ?
O3C W3C O15C 102.7(9) . . ?
O3C W3C O20C 93.4(8) . . ?
O3C W3C O21C 100.2(9) . . ?
O3C W3C O37C 171.5(9) . . ?
O14C W3C O20C 85.1(9) . . ?
O14C W3C O21C 156.6(8) . . ?
O14C W3C O37C 73.4(7) . . ?
O15C W3C O14C 97.3(8) . . ?
O15C W3C O20C 163.1(7) . . ?
O15C W3C O21C 91.9(8) . . ?
O15C W3C O37C 81.9(7) . . ?
O20C W3C O37C 82.7(6) . . ?
O21C W3C O20C 80.1(9) . . ?
O21C W3C O37C 86.7(7) . . ?
O4C W4C K16 74.8(7) . . ?
O4C W4C O16C 105.3(8) . . ?
O4C W4C O22C 103.1(7) . . ?
O4C W4C O27C 98.4(8) . . ?
O4C W4C O28C 93.6(8) . . ?
O4C W4C O38C 161.6(7) . . ?
O16C W4C K16 133.9(7) . . ?
O16C W4C O22C 93.7(7) . . ?
O16C W4C O27C 91.8(7) . . ?
O16C W4C O28C 160.9(8) . . ?
O16C W4C O38C 91.1(7) . . ?
O22C W4C K16 44.4(6) . . ?
O22C W4C O27C 155.5(8) . . ?
O22C W4C O28C 84.9(6) . . ?
O22C W4C O38C 83.8(6) . . ?
O27C W4C K16 134.2(6) . . ?
O27C W4C O28C 82.2(7) . . ?
O27C W4C O38C 72.2(7) . . ?
O28C W4C K16 53.9(6) . . ?
O28C W4C O38C 69.8(7) . . ?
O38C W4C K16 100.1(6) . . ?
K2 W5C K16 20.3(6) 2_757 . ?
O5C W5C K2 56.4(8) . 2_757 ?
O5C W5C K16 76.2(7) . . ?
O5C W5C O17C 104.1(8) . . ?
O5C W5C O22C 102.2(8) . . ?
O5C W5C O23C 99.8(8) . . ?
O5C W5C O29C 94.5(7) . . ?
O5C W5C O39C 164.0(7) . . ?
O17C W5C K2 134.8(8) . 2_757 ?
O17C W5C K16 131.5(7) . . ?
O17C W5C O22C 92.5(7) . . ?
O17C W5C O23C 93.7(8) . . ?
O17C W5C O29C 161.4(7) . . ?
O17C W5C O39C 90.5(7) . . ?
O22C W5C K2 59.0(7) . 2_757 ?
O22C W5C K16 42.7(6) . . ?
O22C W5C O23C 154.9(7) . . ?
O22C W5C O29C 83.6(7) . . ?
O22C W5C O39C 83.2(6) . . ?
O23C W5C K2 127.4(7) . 2_757 ?
O23C W5C K16 134.5(6) . . ?
O23C W5C O29C 82.8(7) . . ?
O23C W5C O39C 72.4(7) . . ?
O29C W5C K2 57.3(7) . 2_757 ?
O29C W5C K16 53.1(6) . . ?
O29C W5C O39C 71.0(6) . . ?
O39C W5C K2 116.8(7) . 2_757 ?
O39C W5C K16 99.1(6) . . ?
O6C W6C K11 85.6(7) . . ?
O6C W6C O18C 103.4(9) . . ?
O6C W6C O23C 98.9(10) . . ?
O6C W6C O24C 101.0(10) . . ?
O6C W6C O30C 99.2(9) . . ?
O6C W6C O39C 169.7(9) . . ?
O18C W6C K11 133.9(6) . . ?
O18C W6C O24C 86.5(8) . . ?
O18C W6C O30C 157.2(7) . . ?
O18C W6C O39C 84.3(7) . . ?
O23C W6C K11 132.0(5) . . ?
O23C W6C O18C 91.8(8) . . ?
O23C W6C O24C 159.9(9) . . ?
O23C W6C O30C 87.2(8) . . ?
O23C W6C O39C 73.8(7) . . ?
O24C W6C K11 47.5(6) . . ?
O24C W6C O30C 86.7(8) . . ?
O24C W6C O39C 86.1(8) . . ?
O30C W6C K11 45.2(6) . . ?
O30C W6C O39C 73.6(7) . . ?
O39C W6C K11 94.1(4) . . ?
O7C W7C K11 85.6(8) . . ?
O7C W7C O19C 103.8(10) . . ?
O7C W7C O24C 100.3(11) . . ?
O7C W7C O25C 99.3(11) . . ?
O7C W7C O31C 98.1(10) . . ?
O7C W7C O40C 169.1(9) . . ?
O19C W7C K11 135.0(7) . . ?
O19C W7C O24C 90.0(9) . . ?
O19C W7C O25C 92.0(10) . . ?
O19C W7C O31C 158.1(10) . . ?
O19C W7C O40C 85.1(8) . . ?
O24C W7C K11 45.1(6) . . ?
O24C W7C O25C 159.2(9) . . ?
O24C W7C O31C 85.1(9) . . ?
O24C W7C O40C 85.7(8) . . ?
O25C W7C K11 130.4(7) . . ?
O25C W7C O31C 85.4(10) . . ?
O25C W7C O40C 73.9(8) . . ?
O31C W7C K11 45.2(7) . . ?
O31C W7C O40C 73.3(9) . . ?
O40C W7C K11 92.4(5) . . ?
O8C W8C K14 82.5(11) . . ?
O8C W8C O20C 103.8(10) . . ?
O8C W8C O25C 97.6(13) . . ?
O8C W8C O26C 103.2(13) . . ?
O8C W8C O32C 100.0(10) . . ?
O8C W8C O40C 168.1(10) . . ?
O20C W8C K14 131.3(9) . . ?
O20C W8C O25C 92.6(11) . . ?
O20C W8C O26C 88.1(9) . . ?
O20C W8C O32C 156.2(8) . . ?
O20C W8C O40C 85.5(7) . . ?
O25C W8C K14 135.1(7) . . ?
O25C W8C O32C 84.5(9) . . ?
O25C W8C O40C 74.3(8) . . ?
O26C W8C K14 44.4(5) . . ?
O26C W8C O25C 158.5(8) . . ?
O26C W8C O32C 86.3(8) . . ?
O26C W8C O40C 84.3(8) . . ?
O32C W8C K14 51.8(7) . . ?
O32C W8C O40C 71.0(8) . . ?
O40C W8C K14 97.1(6) . . ?
O9C W9C K14 80.5(8) . . ?
O9C W9C O21C 103.5(9) . . ?
O9C W9C O26C 103.1(10) . . ?
O9C W9C O27C 97.9(10) . . ?
O9C W9C O33C 97.7(9) . . ?
O9C W9C O38C 167.6(9) . . ?
O21C W9C K14 132.0(6) . . ?
O21C W9C O26C 86.6(8) . . ?
O21C W9C O27C 92.7(8) . . ?
O21C W9C O33C 158.4(8) . . ?
O21C W9C O38C 86.4(7) . . ?
O26C W9C K14 47.0(7) . . ?
O26C W9C O33C 84.5(8) . . ?
O26C W9C O38C 84.9(8) . . ?
O27C W9C K14 134.8(6) . . ?
O27C W9C O26C 158.7(8) . . ?
O27C W9C O33C 88.6(8) . . ?
O27C W9C O38C 73.8(7) . . ?
O33C W9C K14 47.6(6) . . ?
O33C W9C O38C 73.3(7) . . ?
O38C W9C K14 98.7(5) . . ?
K4 W10C K14 61.9(5) . . ?
K6 W10C K4 76.0(4) . . ?
K6 W10C K14 119.83(19) . . ?
O10C W10C K4 31.7(8) . . ?
O10C W10C K6 44.6(7) . . ?
O10C W10C K14 83.7(8) . . ?
O10C W10C O28C 103.8(10) . . ?
O10C W10C O33C 98.7(8) . . ?
O10C W10C O34C 101.4(8) . . ?
O10C W10C O36C 100.1(10) . . ?
O10C W10C O38C 172.0(8) . . ?
O28C W10C K4 101.4(7) . . ?
O28C W10C K6 93.9(5) . . ?
O28C W10C K14 133.2(6) . . ?
O28C W10C O33C 92.2(8) . . ?
O28C W10C O34C 90.6(7) . . ?
O28C W10C O36C 156.0(8) . . ?
O28C W10C O38C 73.3(7) . . ?
O33C W10C K4 67.2(6) . . ?
O33C W10C K6 143.2(5) . . ?
O33C W10C K14 41.3(6) . . ?
O33C W10C O34C 158.4(7) . . ?
O33C W10C O36C 85.8(8) . . ?
O33C W10C O38C 74.1(6) . . ?
O34C W10C K4 133.0(6) . . ?
O34C W10C K6 57.7(5) . . ?
O34C W10C K14 133.9(6) . . ?
O34C W10C O36C 83.0(8) . . ?
O34C W10C O38C 86.2(6) . . ?
O36C W10C K4 99.8(7) . . ?
O36C W10C K6 101.9(5) . . ?
O36C W10C K14 51.2(7) . . ?
O36C W10C O38C 83.2(7) . . ?
O38C W10C K4 140.8(6) . . ?
O38C W10C K6 142.1(4) . . ?
O38C W10C K14 92.9(4) . . ?
K11 W11C K16 172.8(3) . . ?
O11C W11C K11 80.9(7) . . ?
O11C W11C K16 92.0(7) . . ?
O11C W11C O29C 102.1(8) . . ?
O11C W11C O30C 97.7(8) . . ?
O11C W11C O34C 102.2(8) . . ?
O11C W11C O35C 100.6(8) . . ?
O11C W11C O39C 170.0(8) . . ?
O29C W11C K11 136.3(5) . . ?
O29C W11C K16 44.1(6) . . ?
O29C W11C O30C 89.5(8) . . ?
O29C W11C O35C 157.3(7) . . ?
O29C W11C O39C 73.6(6) . . ?
O30C W11C K11 47.3(6) . . ?
O30C W11C K16 133.6(7) . . ?
O30C W11C O35C 86.4(8) . . ?
O30C W11C O39C 73.5(6) . . ?
O34C W11C K11 130.1(5) . . ?
O34C W11C K16 52.4(6) . . ?
O34C W11C O29C 92.4(7) . . ?
O34C W11C O30C 159.0(7) . . ?
O34C W11C O35C 83.8(8) . . ?
O34C W11C O39C 87.1(6) . . ?
O35C W11C K11 47.5(6) . . ?
O35C W11C K16 136.1(7) . . ?
O35C W11C O39C 83.9(6) . . ?
O39C W11C K11 95.9(4) . . ?
O39C W11C K16 90.9(5) . . ?
K11 W12C K14 170.4(2) . . ?
O12C W12C K11 82.9(9) . . ?
O12C W12C K14 87.7(9) . . ?
O12C W12C O31C 99.0(11) . . ?
O12C W12C O32C 100.0(9) . . ?
O12C W12C O35C 101.4(9) . . ?
O12C W12C O36C 103.1(10) . . ?
O12C W12C O40C 170.2(9) . . ?
O31C W12C K11 49.3(7) . . ?
O31C W12C K14 135.0(7) . . ?
O31C W12C O40C 74.1(8) . . ?
O32C W12C K11 137.7(8) . . ?
O32C W12C K14 46.2(8) . . ?
O32C W12C O31C 88.9(10) . . ?
O32C W12C O35C 158.6(8) . . ?
O32C W12C O40C 73.4(8) . . ?
O35C W12C K11 47.3(6) . . ?
O35C W12C K14 133.6(7) . . ?
O35C W12C O31C 88.8(9) . . ?
O35C W12C O40C 85.6(7) . . ?
O36C W12C K11 131.3(6) . . ?
O36C W12C K14 49.2(6) . . ?
O36C W12C O31C 157.8(8) . . ?
O36C W12C O32C 89.5(9) . . ?
O36C W12C O35C 84.6(8) . . ?
O36C W12C O40C 84.2(8) . . ?
O40C W12C K11 97.1(6) . . ?
O40C W12C K14 92.4(6) . . ?
O13A Ho1A O1LA 139.7(7) . . ?
O15A Ho1A O13A 80.8(6) . . ?
O15A Ho1A O1LA 138.3(6) . . ?
O15A Ho1A O4LA 83.6(6) . . ?
O16A Ho1A O13A 125.6(6) . . ?
O16A Ho1A O15A 75.6(6) . . ?
O16A Ho1A O1LA 71.2(7) . . ?
O16A Ho1A O4LA 82.3(6) . . ?
O17A Ho1A O13A 78.3(6) . . ?
O17A Ho1A O15A 121.8(6) . . ?
O17A Ho1A O16A 74.1(6) . . ?
O17A Ho1A O1LA 72.0(6) . . ?
O17A Ho1A O3LA 144.0(6) . . ?
O17A Ho1A O4LA 138.1(6) . . ?
O2LA Ho1A O13A 77.3(6) . . ?
O2LA Ho1A O15A 143.9(6) . . ?
O2LA Ho1A O16A 140.4(6) . . ?
O2LA Ho1A O17A 81.3(6) . . ?
O2LA Ho1A O1LA 71.9(7) . . ?
O2LA Ho1A O3LA 73.9(6) . . ?
O2LA Ho1A O4LA 96.7(6) . . ?
O3LA Ho1A O13A 71.1(5) . . ?
O3LA Ho1A O15A 72.0(6) . . ?
O3LA Ho1A O16A 140.1(6) . . ?
O3LA Ho1A O1LA 122.1(6) . . ?
O3LA Ho1A O4LA 71.6(5) . . ?
O4LA Ho1A O13A 142.4(5) . . ?
O4LA Ho1A O1LA 67.8(6) . . ?
O13B Ho1B O1LB 141.3(6) . . ?
O13B Ho1B O4LB 141.6(5) . . ?
O15B Ho1B O13B 80.5(5) . . ?
O15B Ho1B O1LB 136.5(6) . . ?
O15B Ho1B O4LB 83.6(5) . . ?
O16B Ho1B O13B 124.1(5) . . ?
O16B Ho1B O15B 75.4(5) . . ?
O16B Ho1B O17B 74.5(6) . . ?
O16B Ho1B O1LB 69.7(6) . . ?
O16B Ho1B O3LB 141.5(6) . . ?
O16B Ho1B O4LB 84.5(5) . . ?
O17B Ho1B O13B 77.3(5) . . ?
O17B Ho1B O15B 122.1(5) . . ?
O17B Ho1B O1LB 72.3(5) . . ?
O17B Ho1B O4LB 139.7(5) . . ?
O2LB Ho1B O13B 79.1(5) . . ?
O2LB Ho1B O15B 146.2(5) . . ?
O2LB Ho1B O16B 138.3(5) . . ?
O2LB Ho1B O17B 78.8(6) . . ?
O2LB Ho1B O1LB 72.0(6) . . ?
O2LB Ho1B O3LB 75.3(6) . . ?
O2LB Ho1B O4LB 96.2(6) . . ?
O3LB Ho1B O13B 70.6(5) . . ?
O3LB Ho1B O15B 72.6(5) . . ?
O3LB Ho1B O17B 141.9(6) . . ?
O3LB Ho1B O1LB 123.7(5) . . ?
O3LB Ho1B O4LB 71.3(5) . . ?
O4LB Ho1B O1LB 68.2(5) . . ?
O13C Ho1C O1LC 139.7(6) . . ?
O15C Ho1C O13C 79.7(6) . . ?
O15C Ho1C O1LC 139.3(6) . . ?
O15C Ho1C O4LC 84.4(6) . . ?
O16C Ho1C O13C 124.6(6) . . ?
O16C Ho1C O15C 76.4(6) . . ?
O16C Ho1C O17C 74.0(6) . . ?
O16C Ho1C O1LC 71.5(6) . . ?
O16C Ho1C O4LC 82.4(6) . . ?
O17C Ho1C O13C 78.0(6) . . ?
O17C Ho1C O15C 122.2(6) . . ?
O17C Ho1C O1LC 71.7(6) . . ?
O17C Ho1C O4LC 137.4(6) . . ?
O2LC Ho1C O13C 77.5(6) . . ?
O2LC Ho1C O15C 143.2(6) . . ?
O2LC Ho1C O16C 140.4(5) . . ?
O2LC Ho1C O17C 80.7(5) . . ?
O2LC Ho1C O1LC 71.9(6) . . ?
O2LC Ho1C O3LC 74.0(5) . . ?
O2LC Ho1C O4LC 97.0(6) . . ?
O3LC Ho1C O13C 72.3(5) . . ?
O3LC Ho1C O15C 71.6(5) . . ?
O3LC Ho1C O16C 140.1(6) . . ?
O3LC Ho1C O17C 144.3(6) . . ?
O3LC Ho1C O1LC 121.5(6) . . ?
O3LC Ho1C O4LC 71.4(5) . . ?
O4LC Ho1C O13C 143.4(5) . . ?
O4LC Ho1C O1LC 67.4(6) . . ?
C6C Br1C K1 76.1(10) . 2_757 ?
O37A Ge1A O38A 111.8(7) . . ?
O37A Ge1A O39A 112.0(8) . . ?
O37A Ge1A O40A 110.2(8) . . ?
O38A Ge1A O39A 107.7(9) . . ?
O38A Ge1A O40A 107.4(8) . . ?
O39A Ge1A O40A 107.6(8) . . ?
O37B Ge1B O38B 111.7(7) . . ?
O37B Ge1B O39B 111.2(7) . . ?
O37B Ge1B O40B 110.6(6) . . ?
O38B Ge1B O39B 107.2(7) . . ?
O38B Ge1B O40B 108.1(7) . . ?
O39B Ge1B O40B 108.1(7) . . ?
O37C Ge1C O38C 112.3(8) . . ?
O37C Ge1C O39C 112.1(8) . . ?
O37C Ge1C O40C 111.1(8) . . ?
O38C Ge1C O40C 106.9(9) . . ?
O39C Ge1C O38C 106.5(8) . . ?
O39C Ge1C O40C 107.7(9) . . ?
Br1C K1 K2 127.5(11) 2_757 . ?
K3 K1 Br1C 123.0(11) . 2_757 ?
K3 K1 K2 42.3(7) . . ?
O5C K1 Br1C 102.4(9) 2_757 2_757 ?
O5C K1 K2 45.7(8) 2_757 . ?
O5C K1 K3 87.4(12) 2_757 . ?
O5C K1 O10W 131.7(19) 2_757 . ?
O5C K1 O25W 74.8(10) 2_757 . ?
O10W K1 Br1C 113.3(13) . 2_757 ?
O10W K1 K2 86.2(15) . . ?
O10W K1 K3 46.1(13) . . ?
O25W K1 Br1C 173.1(15) . 2_757 ?
O25W K1 K2 54.9(10) . . ?
O25W K1 K3 63.5(10) . . ?
O25W K1 O10W 72.6(14) . . ?
O28W K1 Br1C 77.4(18) . 2_757 ?
O28W K1 K2 59.9(19) . . ?
O28W K1 K3 48.3(18) . . ?
O28W K1 O5C 81(2) . 2_757 ?
O28W K1 O10W 76(2) . . ?
O28W K1 O25W 108(2) . . ?
O28W K1 O30W 149(2) . . ?
O30W K1 Br1C 85.7(12) . 2_757 ?
O30W K1 K2 114.9(12) . . ?
O30W K1 K3 150.0(13) . . ?
O30W K1 O5C 76.7(12) . 2_757 ?
O30W K1 O10W 135(2) . . ?
O30W K1 O25W 87.6(14) . . ?
W11B K2 K1 97.7(8) . . ?
W11B K2 K6 47.9(4) . 2_757 ?
W5C K2 W11B 116.3(9) 2_757 . ?
W5C K2 K1 63.1(7) 2_757 . ?
W5C K2 K6 95.3(7) 2_757 2_757 ?
K1 K2 K6 128.3(9) . 2_757 ?
K3 K2 W11B 68.0(6) . . ?
K3 K2 W5C 118.8(10) . 2_757 ?
K3 K2 K1 56.2(8) . . ?
K3 K2 K6 115.8(9) . 2_757 ?
K3 K2 O34B 54.6(6) . . ?
K3 K2 O5C 96.3(10) . 2_757 ?
K3 K2 O22C 148.5(12) . 2_757 ?
K3 K2 O29C 112.3(12) . 2_757 ?
K16 K2 W11B 84.9(18) 2_757 . ?
K16 K2 W5C 82.0(17) 2_757 2_757 ?
K16 K2 K1 142(2) 2_757 . ?
K16 K2 K3 151(2) 2_757 . ?
K16 K2 K6 37.4(15) 2_757 2_757 ?
K16 K2 O11B 67.0(18) 2_757 . ?
K16 K2 O34B 96.5(18) 2_757 . ?
K16 K2 O5C 108.0(19) 2_757 2_757 ?
K16 K2 O22C 57.0(15) 2_757 2_757 ?
K16 K2 O29C 73.2(19) 2_757 2_757 ?
K16 K2 O21W 87(2) 2_757 . ?
O11B K2 W11B 23.8(4) . . ?
O11B K2 W5C 97.1(10) . 2_757 ?
O11B K2 K1 102.2(11) . . ?
O11B K2 K3 89.1(10) . . ?
O11B K2 K6 30.3(5) . 2_757 ?
O11B K2 O34B 51.8(6) . . ?
O11B K2 O5C 112.9(12) . 2_757 ?
O11B K2 O22C 99.9(11) . 2_757 ?
O11B K2 O29C 64.2(8) . 2_757 ?
O34B K2 W11B 29.8(4) . . ?
O34B K2 W5C 145.2(11) . 2_757 ?
O34B K2 K1 104.3(9) . . ?
O34B K2 K6 66.2(6) . 2_757 ?
O5C K2 W11B 123.9(11) 2_757 . ?
O5C K2 W5C 26.8(4) 2_757 2_757 ?
O5C K2 K1 40.7(7) 2_757 . ?
O5C K2 K6 120.1(10) 2_757 2_757 ?
O5C K2 O34B 142.7(12) 2_757 . ?
O5C K2 O22C 52.4(6) 2_757 2_757 ?
O5C K2 O29C 52.0(6) 2_757 2_757 ?
O22C K2 W11B 123.6(11) 2_757 . ?
O22C K2 W5C 30.4(4) 2_757 2_757 ?
O22C K2 K1 92.3(9) 2_757 . ?
O22C K2 K6 83.3(8) 2_757 2_757 ?
O22C K2 O34B 149.4(13) 2_757 . ?
O29C K2 W11B 83.5(8) 2_757 . ?
O29C K2 W5C 33.1(4) 2_757 2_757 ?
O29C K2 K1 69.9(8) 2_757 . ?
O29C K2 K6 68.9(7) 2_757 2_757 ?
O29C K2 O34B 113.1(11) 2_757 . ?
O29C K2 O22C 48.8(6) 2_757 2_757 ?
O21W K2 W11B 148.7(14) . . ?
O21W K2 W5C 92.4(12) . 2_757 ?
O21W K2 K1 106.8(13) . . ?
O21W K2 K3 110.4(15) . . ?
O21W K2 K6 121.3(13) . 2_757 ?
O21W K2 O11B 150.6(16) . . ?
O21W K2 O34B 122.4(14) . . ?
O21W K2 O5C 87.3(12) . 2_757 ?
O21W K2 O22C 75.1(12) . 2_757 ?
O21W K2 O29C 122.7(14) . 2_757 ?
W10B K3 W4B 51.61(17) . . ?
W10B K3 W11B 57.61(18) . . ?
W11B K3 W4B 78.3(2) . . ?
K1 K3 W4B 141.9(7) . . ?
K1 K3 W10B 163.2(7) . . ?
K1 K3 W11B 110.2(6) . . ?
K2 K3 W4B 133.0(7) . . ?
K2 K3 W10B 82.7(7) . . ?
K2 K3 W11B 66.7(7) . . ?
K2 K3 K1 81.5(9) . . ?
K2 K3 O22B 128.8(8) . . ?
K2 K3 O29B 84.5(8) . . ?
O22B K3 W4B 27.2(3) . . ?
O22B K3 W10B 64.4(4) . . ?
O22B K3 W11B 62.7(4) . . ?
O22B K3 K1 122.9(8) . . ?
O22B K3 O29B 52.6(5) . . ?
O28B K3 W4B 30.5(3) . . ?
O28B K3 W10B 27.6(3) . . ?
O28B K3 W11B 77.7(4) . . ?
O28B K3 K1 169.3(8) . . ?
O28B K3 K2 108.7(8) . . ?
O28B K3 O22B 53.4(5) . . ?
O28B K3 O29B 90.2(5) . . ?
O28B K3 O34B 52.7(5) . . ?
O29B K3 W4B 77.0(4) . . ?
O29B K3 W10B 78.6(4) . . ?
O29B K3 W11B 27.3(3) . . ?
O29B K3 K1 94.2(7) . . ?
O34B K3 W4B 64.5(4) . . ?
O34B K3 W10B 29.3(4) . . ?
O34B K3 W11B 28.5(4) . . ?
O34B K3 K1 136.8(8) . . ?
O34B K3 K2 69.9(8) . . ?
O34B K3 O22B 62.1(5) . . ?
O34B K3 O29B 52.5(5) . . ?
O10W K3 W4B 88.0(13) . . ?
O10W K3 W10B 137.3(13) . . ?
O10W K3 W11B 106.2(13) . . ?
O10W K3 K1 53.9(13) . . ?
O10W K3 K2 130.4(15) . . ?
O10W K3 O22B 73.1(13) . . ?
O10W K3 O28B 117.7(14) . . ?
O10W K3 O29B 78.9(13) . . ?
O10W K3 O34B 127.3(13) . . ?
O10W K3 O27W 130.0(16) . . ?
O10W K3 O28W 76.8(19) . . ?
O27W K3 W4B 87.1(9) . . ?
O27W K3 W10B 68.8(9) . . ?
O27W K3 W11B 121.2(9) . . ?
O27W K3 K1 115.4(11) . . ?
O27W K3 K2 85.4(12) . . ?
O27W K3 O22B 114.2(10) . . ?
O27W K3 O28B 63.4(10) . . ?
O27W K3 O29B 146.8(10) . . ?
O27W K3 O34B 94.4(10) . . ?
O27W K3 O28W 74.9(18) . . ?
O28W K3 W4B 138.8(16) . . ?
O28W K3 W10B 141.8(17) . . ?
O28W K3 W11B 142.6(16) . . ?
O28W K3 K1 40.9(17) . . ?
O28W K3 K2 82.9(16) . . ?
O28W K3 O22B 146.2(16) . . ?
O28W K3 O28B 135.1(17) . . ?
O28W K3 O29B 134.6(17) . . ?
O28W K3 O34B 151.6(16) . . ?
W2B K4 W7B 56.5(3) . . ?
W2B K4 W10C 135.8(7) . . ?
W2B K4 K7 81.9(5) . 2_757 ?
W2B K4 K14 91.3(6) . . ?
W7B K4 K7 53.4(4) . 2_757 ?
W7B K4 K14 102.3(6) . . ?
W10C K4 W7B 95.8(5) . . ?
W10C K4 K7 110.1(5) . 2_757 ?
W10C K4 K14 59.1(4) . . ?
K14 K4 K7 154.2(7) . 2_757 ?
O2B K4 W2B 22.7(4) . . ?
O2B K4 W7B 77.8(6) . . ?
O2B K4 W10C 150.8(11) . . ?
O2B K4 K7 89.1(8) . 2_757 ?
O2B K4 K14 94.0(9) . . ?
O2B K4 O7B 100.0(8) . . ?
O2B K4 O19B 54.7(6) . . ?
O2B K4 O17W 61.8(10) . 2_757 ?
O2B K4 O23W 126.6(12) . . ?
O2B K4 O24W 121.2(18) . . ?
O7B K4 W2B 80.2(5) . . ?
O7B K4 W7B 24.9(3) . . ?
O7B K4 W10C 81.8(5) . . ?
O7B K4 K7 42.6(5) . 2_757 ?
O7B K4 K14 111.8(8) . . ?
O19B K4 W2B 32.3(3) . . ?
O19B K4 W7B 25.2(3) . . ?
O19B K4 W10C 111.1(7) . . ?
O19B K4 K7 68.3(6) . 2_757 ?
O19B K4 K14 92.9(7) . . ?
O19B K4 O7B 50.0(5) . . ?
O10C K4 W2B 127.7(9) . . ?
O10C K4 W7B 78.5(7) . . ?
O10C K4 W10C 19.5(5) . . ?
O10C K4 K7 92.3(8) . 2_757 ?
O10C K4 K14 72.3(8) . . ?
O10C K4 O2B 149.3(12) . . ?
O10C K4 O7B 62.5(7) . . ?
O10C K4 O19B 97.7(9) . . ?
O10C K4 O17W 131.2(15) . 2_757 ?
O10C K4 O23W 78.9(11) . . ?
O10C K4 O24W 76.7(16) . . ?
O17W K4 W2B 68.6(10) 2_757 . ?
O17W K4 W7B 78.9(11) 2_757 . ?
O17W K4 W10C 145.6(12) 2_757 . ?
O17W K4 K7 40.5(9) 2_757 2_757 ?
O17W K4 K14 155.3(11) 2_757 . ?
O17W K4 O7B 79.8(12) 2_757 . ?
O17W K4 O19B 77.8(11) 2_757 . ?
O17W K4 O23W 109.6(15) 2_757 . ?
O17W K4 O24W 59.5(18) 2_757 . ?
O23W K4 W2B 147.9(11) . . ?
O23W K4 W7B 155.5(10) . . ?
O23W K4 W10C 63.9(9) . . ?
O23W K4 K7 118.4(12) . 2_757 ?
O23W K4 K14 79.6(11) . . ?
O23W K4 O7B 131.7(11) . . ?
O23W K4 O19B 172.4(15) . . ?
O24W K4 W2B 121.3(16) . . ?
O24W K4 W7B 87.3(16) . . ?
O24W K4 W10C 86.5(15) . . ?
O24W K4 K7 40.8(15) . 2_757 ?
O24W K4 K14 144.8(15) . . ?
O24W K4 O7B 66.1(16) . . ?
O24W K4 O19B 107.7(17) . . ?
O24W K4 O23W 78.3(17) . . ?
W8B K5 W7A 92.80(18) . . ?
W8B K5 W10B 81.09(18) . . ?
W8B K5 W12B 51.60(13) . . ?
W9B K5 W7A 132.4(2) . . ?
W9B K5 W8B 57.39(13) . . ?
W9B K5 W10B 51.57(11) . . ?
W9B K5 W12B 80.47(18) . . ?
W10B K5 W7A 168.3(3) . . ?
W10B K5 W12B 57.40(14) . . ?
W12B K5 W7A 111.0(2) . . ?
O7A K5 W7A 19.3(4) . . ?
O7A K5 W8B 80.1(5) . . ?
O7A K5 W9B 113.1(5) . . ?
O7A K5 W10B 160.7(5) . . ?
O7A K5 W12B 112.6(5) . . ?
O7A K5 O26B 94.8(6) . . ?
O7A K5 O32B 85.9(6) . . ?
O7A K5 O33B 141.0(6) . . ?
O7A K5 O36B 139.2(6) . . ?
O26B K5 W7A 112.1(4) . . ?
O26B K5 W8B 28.4(3) . . ?
O26B K5 W9B 29.2(3) . . ?
O26B K5 W10B 66.3(3) . . ?
O26B K5 W12B 65.6(4) . . ?
O26B K5 O32B 54.9(5) . . ?
O26B K5 O33B 55.3(5) . . ?
O26B K5 O36B 64.1(5) . . ?
O32B K5 W7A 89.6(3) . . ?
O32B K5 W8B 30.0(3) . . ?
O32B K5 W9B 80.4(3) . . ?
O32B K5 W10B 80.1(3) . . ?
O32B K5 W12B 28.9(3) . . ?
O32B K5 O36B 53.3(4) . . ?
O33B K5 W7A 159.6(5) . . ?
O33B K5 W8B 80.3(4) . . ?
O33B K5 W9B 29.6(4) . . ?
O33B K5 W10B 29.0(4) . . ?
O33B K5 W12B 79.7(4) . . ?
O33B K5 O32B 93.6(5) . . ?
O33B K5 O36B 54.7(5) . . ?
O36B K5 W7A 138.7(4) . . ?
O36B K5 W8B 64.9(3) . . ?
O36B K5 W9B 65.3(3) . . ?
O36B K5 W10B 29.6(3) . . ?
O36B K5 W12B 27.9(3) . . ?
O18W K5 W7A 73.3(9) . . ?
O18W K5 W8B 117.8(10) . . ?
O18W K5 W9B 151.3(10) . . ?
O18W K5 W10B 100.6(10) . . ?
O18W K5 W12B 77.1(10) . . ?
O18W K5 O7A 92.1(10) . . ?
O18W K5 O26B 141.8(11) . . ?
O18W K5 O32B 88.3(11) . . ?
O18W K5 O33B 126.9(10) . . ?
O18W K5 O36B 86.7(11) . . ?
O18W K5 O31W 93.2(18) . . ?
O31W K5 W7A 74.3(14) . . ?
O31W K5 W8B 141.7(14) . . ?
O31W K5 W9B 105.4(14) . . ?
O31W K5 W10B 116.6(14) . . ?
O31W K5 W12B 166.6(14) . . ?
O31W K5 O7A 76.7(14) . . ?
O31W K5 O26B 124.9(15) . . ?
O31W K5 O32B 162.5(14) . . ?
O31W K5 O33B 99.3(14) . . ?
O31W K5 O36B 144.1(14) . . ?
W11B K6 W10C 123.88(16) 2_757 . ?
W11B K6 K15 69.23(14) 2_757 . ?
W11B K6 K16 62.7(4) 2_757 . ?
W10C K6 K15 112.5(2) . . ?
W10C K6 K16 65.1(4) . . ?
K16 K6 K15 109.9(4) . . ?
O7B K6 W11B 139.2(4) . 2_757 ?
O7B K6 W10C 95.1(4) . . ?
O7B K6 K15 109.4(4) . . ?
O7B K6 K16 140.4(6) . . ?
O7B K6 O11B 164.1(5) . 2_757 ?
O7B K6 O35B 107.5(5) . 2_757 ?
O7B K6 O10C 70.4(5) . . ?
O7B K6 O34C 122.7(5) . . ?
O7B K6 O1W 83.7(6) . . ?
O7B K6 O3W 106.4(8) . . ?
O7B K6 O4W 76.1(5) . . ?
O11B K6 W11B 25.9(3) 2_757 2_757 ?
O11B K6 W10C 98.3(3) 2_757 . ?
O11B K6 K15 73.0(4) 2_757 . ?
O11B K6 K16 42.6(5) 2_757 . ?
O11B K6 O35B 56.8(4) 2_757 2_757 ?
O11B K6 O34C 72.6(4) 2_757 . ?
O11B K6 O1W 107.1(6) 2_757 . ?
O11B K6 O3W 70.6(8) 2_757 . ?
O11B K6 O4W 96.6(5) 2_757 . ?
O35B K6 W11B 32.3(3) 2_757 2_757 ?
O35B K6 W10C 147.0(4) 2_757 . ?
O35B K6 K15 82.8(4) 2_757 . ?
O35B K6 K16 82.4(5) 2_757 . ?
O35B K6 O34C 129.2(4) 2_757 . ?
O10C K6 W11B 145.6(4) . 2_757 ?
O10C K6 W10C 25.3(4) . . ?
O10C K6 K15 125.2(6) . . ?
O10C K6 K16 83.0(6) . . ?
O10C K6 O11B 121.7(5) . 2_757 ?
O10C K6 O35B 151.6(7) . 2_757 ?
O10C K6 O34C 56.1(5) . . ?
O10C K6 O1W 82.0(7) . . ?
O10C K6 O3W 73.8(9) . . ?
O10C K6 O4W 137.6(6) . . ?
O34C K6 W11B 98.2(3) . 2_757 ?
O34C K6 W10C 31.3(3) . . ?
O34C K6 K15 87.8(4) . . ?
O34C K6 K16 54.5(5) . . ?
O1W K6 W11B 113.0(5) . 2_757 ?
O1W K6 W10C 78.9(4) . . ?
O1W K6 K15 45.3(4) . . ?
O1W K6 K16 121.9(6) . . ?
O1W K6 O35B 126.4(6) . 2_757 ?
O1W K6 O34C 70.9(5) . . ?
O1W K6 O4W 69.0(6) . . ?
O3W K6 W11B 79.2(7) . 2_757 ?
O3W K6 W10C 70.5(7) . . ?
O3W K6 K15 143.5(7) . . ?
O3W K6 K16 36.0(8) . . ?
O3W K6 O35B 80.0(8) . 2_757 ?
O3W K6 O34C 78.7(8) . . ?
O3W K6 O1W 148.4(8) . . ?
O3W K6 O4W 142.1(8) . . ?
O4W K6 W11B 76.1(4) . 2_757 ?
O4W K6 W10C 147.4(4) . . ?
O4W K6 K15 45.9(4) . . ?
O4W K6 K16 138.5(5) . . ?
O4W K6 O35B 63.8(5) . 2_757 ?
O4W K6 O34C 132.8(5) . . ?
W6B K7 W7B 58.57(9) 2_757 2_757 ?
W6B K7 K15 58.88(12) 2_757 . ?
W7B K7 K15 99.21(17) 2_757 . ?
O12A K7 W6B 97.1(4) . 2_757 ?
O12A K7 W7B 145.4(4) . 2_757 ?
O12A K7 K15 85.4(4) . . ?
O12A K7 O6B 72.6(5) . 2_757 ?
O12A K7 O7B 150.0(6) . 2_757 ?
O12A K7 O24B 127.2(5) . 2_757 ?
O12A K7 O4W 129.5(5) . . ?
O12A K7 O7W 77.0(5) . . ?
O12A K7 O17W 64.5(10) . . ?
O12A K7 O24W 83.8(16) . 2_757 ?
O6B K7 W6B 25.4(3) 2_757 2_757 ?
O6B K7 W7B 83.6(4) 2_757 2_757 ?
O6B K7 K15 51.3(3) 2_757 . ?
O6B K7 O7B 109.1(5) 2_757 2_757 ?
O6B K7 O24B 56.2(5) 2_757 2_757 ?
O6B K7 O4W 78.3(5) 2_757 . ?
O7B K7 W6B 84.5(3) 2_757 2_757 ?
O7B K7 W7B 26.2(3) 2_757 2_757 ?
O7B K7 K15 119.8(4) 2_757 . ?
O7B K7 O24B 55.5(4) 2_757 2_757 ?
O7B K7 O4W 78.5(5) 2_757 . ?
O12B K7 W6B 144.3(4) . 2_757 ?
O12B K7 W7B 97.5(4) . 2_757 ?
O12B K7 K15 105.5(4) . . ?
O12B K7 O12A 114.4(6) . . ?
O12B K7 O6B 156.3(5) . 2_757 ?
O12B K7 O7B 76.5(5) . 2_757 ?
O12B K7 O24B 117.7(5) . 2_757 ?
O12B K7 O4W 80.4(5) . . ?
O12B K7 O7W 72.4(5) . . ?
O12B K7 O17W 134.0(9) . . ?
O12B K7 O24W 73.6(15) . 2_757 ?
O24B K7 W6B 30.9(3) 2_757 2_757 ?
O24B K7 W7B 29.4(3) 2_757 2_757 ?
O24B K7 K15 73.5(3) 2_757 . ?
O24B K7 O4W 55.1(4) 2_757 . ?
O4W K7 W6B 66.2(3) . 2_757 ?
O4W K7 W7B 66.5(3) . 2_757 ?
O4W K7 K15 44.6(3) . . ?
O7W K7 W6B 100.6(4) . 2_757 ?
O7W K7 W7B 128.1(4) . 2_757 ?
O7W K7 K15 41.8(4) . . ?
O7W K7 O6B 88.2(5) . 2_757 ?
O7W K7 O7B 132.4(5) . 2_757 ?
O7W K7 O24B 111.1(5) . 2_757 ?
O7W K7 O4W 61.6(5) . . ?
O7W K7 O17W 139.6(10) . . ?
O7W K7 O24W 128.8(16) . 2_757 ?
O17W K7 W6B 73.8(9) . 2_757 ?
O17W K7 W7B 84.0(9) . 2_757 ?
O17W K7 K15 119.7(8) . . ?
O17W K7 O6B 69.7(9) . 2_757 ?
O17W K7 O7B 87.6(10) . 2_757 ?
O17W K7 O24B 84.8(10) . 2_757 ?
O17W K7 O4W 138.6(10) . . ?
O17W K7 O24W 60.4(17) . 2_757 ?
O24W K7 W6B 128.8(15) 2_757 2_757 ?
O24W K7 W7B 93.2(16) 2_757 2_757 ?
O24W K7 K15 167.5(16) 2_757 . ?
O24W K7 O6B 130.1(15) 2_757 2_757 ?
O24W K7 O7B 72.4(16) 2_757 2_757 ?
O24W K7 O24B 118.3(16) 2_757 2_757 ?
O24W K7 O4W 144.6(16) 2_757 . ?
O22A K8 K9 97.8(9) . . ?
O22A K8 O28A 53.0(7) . . ?
O22A K8 O29A 52.8(7) . . ?
O22A K8 O34A 61.9(8) . . ?
O22A K8 O32W 124.1(18) . . ?
O28A K8 K9 48.7(7) . . ?
O28A K8 O29A 89.0(10) . . ?
O28A K8 O34A 51.6(8) . . ?
O29A K8 K9 135.6(11) . . ?
O29A K8 O34A 51.8(7) . . ?
O34A K8 K9 86.3(10) . . ?
O32W K8 K9 60.9(14) . . ?
O32W K8 O28A 80.2(16) . . ?
O32W K8 O29A 105.1(16) . . ?
O32W K8 O34A 65.4(15) . . ?
O33W K8 K9 51(2) . . ?
O33W K8 O22A 88(2) . . ?
O33W K8 O28A 73(2) . . ?
O33W K8 O29A 139(2) . . ?
O33W K8 O34A 125(2) . . ?
O33W K8 O32W 108(3) . . ?
W10A K9 K8 60.7(6) . . ?
O10A K9 W10A 26.1(4) . . ?
O10A K9 K8 71.5(8) . . ?
O28A K9 W10A 26.8(5) . . ?
O28A K9 K8 49.2(7) . . ?
O28A K9 O10A 52.5(7) . . ?
O28A K9 O33W 69.0(19) . . ?
O11W K9 W10A 106.4(12) . . ?
O11W K9 K8 63.5(12) . . ?
O11W K9 O10A 93.4(13) . . ?
O11W K9 O28A 110.1(14) . . ?
O11W K9 O19W 76(2) . . ?
O11W K9 O20W 108.5(15) . . ?
O11W K9 O33W 76(2) . . ?
O19W K9 W10A 160(2) . . ?
O19W K9 K8 105(2) . . ?
O19W K9 O10A 169(2) . . ?
O19W K9 O28A 133(2) . . ?
O19W K9 O20W 114(2) . . ?
O19W K9 O33W 68(3) . . ?
O20W K9 W10A 84.1(8) . . ?
O20W K9 K8 136.5(12) . . ?
O20W K9 O10A 66.3(9) . . ?
O20W K9 O28A 107.3(11) . . ?
O20W K9 O33W 175(2) . . ?
O33W K9 W10A 93.1(19) . . ?
O33W K9 K8 43.7(18) . . ?
O33W K9 O10A 112.3(19) . . ?
W8A K10 W9A 55.3(2) . . ?
W10A K10 W8A 79.7(3) . . ?
W10A K10 W9A 49.93(19) . . ?
W12A K10 W8A 51.6(2) . . ?
W12A K10 W9A 79.3(3) . . ?
W12A K10 W10A 58.2(2) . . ?
O26A K10 W8A 28.1(3) . . ?
O26A K10 W9A 27.4(3) . . ?
O26A K10 W10A 64.0(4) . . ?
O26A K10 W12A 65.0(4) . . ?
O26A K10 O33A 52.3(5) . . ?
O26A K10 O13W 54.0(7) . . ?
O26A K10 O14W 111.4(10) . . ?
O32A K10 W8A 29.7(3) . . ?
O32A K10 W9A 78.4(5) . . ?
O32A K10 W10A 80.4(5) . . ?
O32A K10 W12A 29.4(4) . . ?
O32A K10 O26A 54.2(5) . . ?
O32A K10 O33A 92.0(6) . . ?
O32A K10 O13W 90.9(7) . . ?
O32A K10 O14W 150.0(11) . . ?
O33A K10 W8A 77.5(4) . . ?
O33A K10 W9A 28.1(3) . . ?
O33A K10 W10A 28.5(4) . . ?
O33A K10 W12A 79.4(5) . . ?
O33A K10 O13W 81.4(7) . . ?
O36A K10 W8A 64.0(5) . . ?
O36A K10 W9A 63.1(4) . . ?
O36A K10 W10A 29.4(4) . . ?
O36A K10 W12A 28.8(4) . . ?
O36A K10 O26A 62.1(6) . . ?
O36A K10 O32A 54.0(6) . . ?
O36A K10 O33A 53.5(6) . . ?
O36A K10 O13W 115.7(8) . . ?
O36A K10 O14W 148.6(11) . . ?
O6B K10 W8A 96.1(5) 2_757 . ?
O6B K10 W9A 150.7(6) 2_757 . ?
O6B K10 W10A 126.1(6) 2_757 . ?
O6B K10 W12A 77.2(4) 2_757 . ?
O6B K10 O26A 124.1(6) 2_757 . ?
O6B K10 O32A 72.5(5) 2_757 . ?
O6B K10 O33A 154.2(8) 2_757 . ?
O6B K10 O36A 101.1(7) 2_757 . ?
O6B K10 O2W 71.3(6) 2_757 . ?
O6B K10 O13W 118.5(8) 2_757 . ?
O6B K10 O14W 106.6(11) 2_757 . ?
O2W K10 W8A 74.5(5) . . ?
O2W K10 W9A 102.5(6) . . ?
O2W K10 W10A 150.6(7) . . ?
O2W K10 W12A 112.7(6) . . ?
O2W K10 O26A 86.6(7) . . ?
O2W K10 O32A 84.1(7) . . ?
O2W K10 O33A 128.9(8) . . ?
O2W K10 O36A 136.9(8) . . ?
O2W K10 O13W 47.9(7) . . ?
O2W K10 O14W 68.0(10) . . ?
O13W K10 W8A 63.4(6) . . ?
O13W K10 W9A 57.6(6) . . ?
O13W K10 W10A 107.4(7) . . ?
O13W K10 W12A 114.7(7) . . ?
O14W K10 W8A 126.0(10) . . ?
O14W K10 W9A 96.7(9) . . ?
O14W K10 W10A 119.2(10) . . ?
O14W K10 W12A 176.1(10) . . ?
O14W K10 O33A 97.2(10) . . ?
O14W K10 O13W 62.6(10) . . ?
W6C K11 W7C 55.54(12) . . ?
W11C K11 W6C 51.51(12) . . ?
W11C K11 W7C 80.59(19) . . ?
W11C K11 K12 60.0(3) . . ?
W12C K11 W6C 80.02(19) . . ?
W12C K11 W7C 51.24(14) . . ?
W12C K11 W11C 58.59(15) . . ?
W12C K11 K12 118.6(4) . . ?
K12 K11 W6C 63.2(4) . . ?
K12 K11 W7C 118.7(4) . . ?
O8A K11 W6C 115.5(5) . . ?
O8A K11 W7C 164.4(5) . . ?
O8A K11 W11C 84.0(4) . . ?
O8A K11 W12C 117.5(4) . . ?
O8A K11 K12 53.9(5) . . ?
O8A K11 O24C 143.6(6) . . ?
O8A K11 O30C 89.5(6) . . ?
O8A K11 O31C 145.6(7) . . ?
O8A K11 O35C 100.4(6) . . ?
O8A K11 O29W 67.7(11) . . ?
O24C K11 W6C 28.8(4) . . ?
O24C K11 W7C 27.0(4) . . ?
O24C K11 W11C 66.2(4) . . ?
O24C K11 W12C 64.8(5) . . ?
O24C K11 K12 91.8(6) . . ?
O24C K11 O29W 99.1(11) . . ?
O30C K11 W6C 28.8(3) . . ?
O30C K11 W7C 78.4(4) . . ?
O30C K11 W11C 29.6(4) . . ?
O30C K11 W12C 80.5(4) . . ?
O30C K11 K12 43.9(5) . . ?
O30C K11 O24C 54.3(5) . . ?
O30C K11 O31C 93.2(6) . . ?
O30C K11 O35C 54.8(5) . . ?
O30C K11 O29W 80.1(11) . . ?
O31C K11 W6C 78.5(5) . . ?
O31C K11 W7C 28.5(4) . . ?
O31C K11 W11C 81.7(5) . . ?
O31C K11 W12C 30.4(5) . . ?
O31C K11 K12 137.1(6) . . ?
O31C K11 O24C 52.6(6) . . ?
O31C K11 O29W 146.4(11) . . ?
O35C K11 W6C 64.8(4) . . ?
O35C K11 W7C 64.6(4) . . ?
O35C K11 W11C 29.7(3) . . ?
O35C K11 W12C 29.0(3) . . ?
O35C K11 K12 89.6(5) . . ?
O35C K11 O24C 63.6(6) . . ?
O35C K11 O31C 55.3(6) . . ?
O35C K11 O29W 134.0(12) . . ?
O22W K11 W6C 147.1(8) . . ?
O22W K11 W7C 109.2(8) . . ?
O22W K11 W11C 100.3(8) . . ?
O22W K11 W12C 69.4(8) . . ?
O22W K11 K12 121.8(8) . . ?
O22W K11 O8A 71.0(8) . . ?
O22W K11 O24C 132.4(9) . . ?
O22W K11 O30C 129.3(9) . . ?
O22W K11 O31C 81.0(9) . . ?
O22W K11 O35C 82.5(9) . . ?
O22W K11 O29W 128.4(13) . . ?
O29W K11 W6C 80.3(10) . . ?
O29W K11 W7C 118.9(10) . . ?
O29W K11 W11C 104.7(11) . . ?
O29W K11 W12C 159.8(11) . . ?
O29W K11 K12 46.6(11) . . ?
K11 K12 K10 104.0(6) . . ?
K11 K12 K15 70.8(4) . . ?
K15 K12 K10 54.2(3) . . ?
O8A K12 K10 57.5(5) . . ?
O8A K12 K11 46.8(5) . . ?
O8A K12 K15 39.6(4) . . ?
O8A K12 O11C 64.1(6) . . ?
O11C K12 K10 89.6(5) . . ?
O11C K12 K11 65.2(5) . . ?
O11C K12 K15 36.8(4) . . ?
O30C K12 K10 138.0(8) . . ?
O30C K12 K11 47.9(6) . . ?
O30C K12 K15 84.5(6) . . ?
O30C K12 O8A 86.7(8) . . ?
O30C K12 O11C 52.5(6) . . ?
O30C K12 O29W 86.5(13) . . ?
O2W K12 K10 30.1(6) . . ?
O2W K12 K11 107.6(8) . . ?
O2W K12 K15 38.7(5) . . ?
O2W K12 O8A 65.0(7) . . ?
O2W K12 O11C 65.9(7) . . ?
O2W K12 O30C 118.4(9) . . ?
O2W K12 O29W 122.2(15) . . ?
O13W K12 K10 34.1(9) . . ?
O13W K12 K11 106.3(12) . . ?
O13W K12 K15 85.2(10) . . ?
O13W K12 O8A 70.5(11) . . ?
O13W K12 O11C 121.9(12) . . ?
O13W K12 O30C 154.2(16) . . ?
O13W K12 O2W 63.1(11) . . ?
O13W K12 O29W 73.4(15) . . ?
O29W K12 K10 96.2(12) . . ?
O29W K12 K11 50.4(11) . . ?
O29W K12 K15 105.0(12) . . ?
O29W K12 O8A 65.7(12) . . ?
O29W K12 O11C 114.9(13) . . ?
W3B K13 K14 88.8(3) . . ?
W8B K13 W3B 60.45(12) . . ?
W8B K13 K14 107.1(3) . . ?
O3B K13 W3B 25.6(3) . . ?
O3B K13 W8B 85.0(4) . . ?
O3B K13 K14 87.9(4) . . ?
O3B K13 O20B 57.4(4) . . ?
O3B K13 O12C 151.7(7) . . ?
O3B K13 O9W 84.0(6) . . ?
O8B K13 W3B 86.8(4) . . ?
O8B K13 W8B 27.5(3) . . ?
O8B K13 K14 118.5(5) . . ?
O8B K13 O3B 109.7(5) . . ?
O8B K13 O20B 57.1(4) . . ?
O8B K13 O12C 69.7(5) . . ?
O8B K13 O9W 85.6(6) . . ?
O20B K13 W3B 31.9(3) . . ?
O20B K13 W8B 29.7(3) . . ?
O20B K13 K14 93.7(4) . . ?
O20B K13 O9W 60.9(5) . . ?
O12C K13 W3B 132.7(6) . . ?
O12C K13 W8B 85.7(5) . . ?
O12C K13 K14 69.5(5) . . ?
O12C K13 O20B 105.9(6) . . ?
O12C K13 O9W 67.7(7) . . ?
O5W K13 W3B 73.1(7) . . ?
O5W K13 W8B 78.3(7) . . ?
O5W K13 K14 155.8(7) . . ?
O5W K13 O3B 68.8(8) . . ?
O5W K13 O8B 77.3(8) . . ?
O5W K13 O20B 79.5(8) . . ?
O5W K13 O12C 134.8(9) . . ?
O5W K13 O9W 140.0(8) . . ?
O6W K13 W3B 140.8(11) . . ?
O6W K13 W8B 126.0(11) . . ?
O6W K13 K14 118.9(11) . . ?
O6W K13 O3B 121.6(11) . . ?
O6W K13 O8B 101.0(11) . . ?
O6W K13 O20B 147.3(12) . . ?
O6W K13 O12C 85.2(12) . . ?
O6W K13 O5W 71.5(12) . . ?
O6W K13 O9W 148.1(11) . . ?
O8W K13 W3B 101.8(8) . . ?
O8W K13 W8B 146.8(9) . . ?
O8W K13 K14 41.2(9) . . ?
O8W K13 O3B 84.4(9) . . ?
O8W K13 O8B 156.6(9) . . ?
O8W K13 O20B 124.0(9) . . ?
O8W K13 O12C 88.9(9) . . ?
O8W K13 O5W 126.0(11) . . ?
O8W K13 O6W 86.1(14) . . ?
O8W K13 O9W 77.2(10) . . ?
O9W K13 W3B 70.1(4) . . ?
O9W K13 W8B 70.4(4) . . ?
O9W K13 K14 36.7(5) . . ?
W8C K14 W10C 79.7(2) . . ?
W8C K14 W12C 50.39(19) . . ?
W9C K14 W8C 57.96(17) . . ?
W9C K14 W10C 51.14(18) . . ?
W9C K14 W12C 79.3(2) . . ?
W10C K14 W12C 55.41(19) . . ?
O26C K14 W8C 28.2(6) . . ?
O26C K14 W9C 29.8(6) . . ?
O26C K14 W10C 63.9(5) . . ?
O26C K14 W12C 62.3(6) . . ?
O26C K14 O32C 54.0(7) . . ?
O26C K14 O33C 55.0(7) . . ?
O26C K14 O36C 61.2(6) . . ?
O26C K14 O8W 101.7(10) . . ?
O26C K14 O15W 78.5(13) . . ?
O32C K14 W8C 31.1(4) . . ?
O32C K14 W9C 80.4(5) . . ?
O32C K14 W10C 76.5(5) . . ?
O32C K14 W12C 26.1(4) . . ?
O32C K14 O36C 50.0(6) . . ?
O33C K14 W8C 80.0(5) . . ?
O33C K14 W9C 30.9(4) . . ?
O33C K14 W10C 26.5(4) . . ?
O33C K14 W12C 76.0(5) . . ?
O33C K14 O32C 90.4(7) . . ?
O33C K14 O36C 51.9(6) . . ?
O33C K14 O8W 148.4(10) . . ?
O33C K14 O15W 110.8(13) . . ?
O36C K14 W8C 63.5(4) . . ?
O36C K14 W9C 64.9(4) . . ?
O36C K14 W10C 28.9(4) . . ?
O36C K14 W12C 26.6(4) . . ?
O8W K14 W8C 73.7(8) . . ?
O8W K14 W9C 131.4(8) . . ?
O8W K14 W10C 128.5(9) . . ?
O8W K14 W12C 73.8(8) . . ?
O8W K14 O32C 58.1(9) . . ?
O8W K14 O36C 99.7(10) . . ?
O9W K14 W8C 120.5(7) . . ?
O9W K14 W9C 127.0(7) . . ?
O9W K14 W10C 75.9(6) . . ?
O9W K14 W12C 71.2(6) . . ?
O9W K14 O26C 130.2(8) . . ?
O9W K14 O32C 90.2(8) . . ?
O9W K14 O33C 98.2(8) . . ?
O9W K14 O36C 69.3(7) . . ?
O9W K14 O8W 80.7(10) . . ?
O9W K14 O15W 148.5(14) . . ?
O9W K14 O16W 74.3(8) . . ?
O15W K14 W8C 77.7(12) . . ?
O15W K14 W9C 84.1(12) . . ?
O15W K14 W10C 135.1(13) . . ?
O15W K14 W12C 126.4(13) . . ?
O15W K14 O32C 101.1(14) . . ?
O15W K14 O36C 139.0(13) . . ?
O15W K14 O8W 80.6(15) . . ?
O16W K14 W8C 133.0(8) . . ?
O16W K14 W9C 151.2(8) . . ?
O16W K14 W10C 144.3(7) . . ?
O16W K14 W12C 129.2(8) . . ?
O16W K14 O26C 151.7(9) . . ?
O16W K14 O32C 122.4(9) . . ?
O16W K14 O33C 145.8(10) . . ?
O16W K14 O36C 142.4(8) . . ?
O16W K14 O8W 64.7(10) . . ?
O16W K14 O15W 74.9(13) . . ?
W8A K15 W6B 116.33(15) . 2_757 ?
W8A K15 K6 152.80(18) . . ?
W6B K15 K6 90.05(16) 2_757 . ?
O8A K15 W8A 26.0(3) . . ?
O8A K15 W6B 124.1(4) . 2_757 ?
O8A K15 K6 132.3(4) . . ?
O8A K15 O32A 56.4(5) . . ?
O8A K15 O6B 108.6(5) . 2_757 ?
O8A K15 O2W 65.5(6) . . ?
O32A K15 W8A 31.9(3) . . ?
O32A K15 W6B 91.3(3) . 2_757 ?
O32A K15 K6 166.4(4) . . ?
O32A K15 O6B 66.1(4) . 2_757 ?
O6B K15 W8A 93.7(3) 2_757 . ?
O6B K15 W6B 25.6(3) 2_757 2_757 ?
O6B K15 K6 113.4(4) 2_757 . ?
O30B K15 W8A 135.5(4) 2_757 . ?
O30B K15 W6B 28.9(3) 2_757 2_757 ?
O30B K15 K6 66.6(4) 2_757 . ?
O30B K15 O8A 128.8(5) 2_757 . ?
O30B K15 O32A 118.0(5) 2_757 . ?
O30B K15 O6B 54.1(5) 2_757 2_757 ?
O30B K15 O1W 112.1(6) 2_757 . ?
O30B K15 O2W 63.7(5) 2_757 . ?
O30B K15 O4W 64.9(5) 2_757 . ?
O11C K15 W8A 102.1(4) . . ?
O11C K15 W6B 109.1(4) . 2_757 ?
O11C K15 K6 60.3(4) . . ?
O11C K15 O8A 76.2(5) . . ?
O11C K15 O32A 131.5(5) . . ?
O11C K15 O6B 128.9(5) . 2_757 ?
O11C K15 O30B 82.5(5) . 2_757 ?
O11C K15 O1W 65.2(6) . . ?
O11C K15 O2W 71.4(6) . . ?
O11C K15 O4W 105.9(6) . . ?
O1W K15 W8A 109.7(5) . . ?
O1W K15 W6B 133.6(5) . 2_757 ?
O1W K15 K6 45.5(5) . . ?
O1W K15 O8A 100.1(6) . . ?
O1W K15 O32A 128.4(6) . . ?
O1W K15 O6B 150.2(6) . 2_757 ?
O1W K15 O2W 136.4(6) . . ?
O1W K15 O4W 69.2(6) . . ?
O2W K15 W8A 75.9(5) . . ?
O2W K15 W6B 64.5(4) . 2_757 ?
O2W K15 K6 113.1(5) . . ?
O2W K15 O32A 79.6(6) . . ?
O2W K15 O6B 66.0(5) . 2_757 ?
O4W K15 W8A 147.8(4) . . ?
O4W K15 W6B 68.8(4) . 2_757 ?
O4W K15 K6 45.9(4) . . ?
O4W K15 O8A 166.0(5) . . ?
O4W K15 O32A 122.6(5) . . ?
O4W K15 O6B 81.1(5) . 2_757 ?
O4W K15 O2W 128.4(6) . . ?
O7W K15 W8A 78.6(4) . . ?
O7W K15 W6B 101.5(4) . 2_757 ?
O7W K15 K6 103.7(4) . . ?
O7W K15 O8A 100.8(6) . . ?
O7W K15 O32A 62.7(5) . . ?
O7W K15 O6B 85.7(5) . 2_757 ?
O7W K15 O30B 121.9(5) . 2_757 ?
O7W K15 O11C 144.9(6) . . ?
O7W K15 O1W 81.4(6) . . ?
O7W K15 O2W 140.0(6) . . ?
O7W K15 O4W 69.3(5) . . ?
W4C K16 W5C 57.5(3) . . ?
W4C K16 K6 105.9(7) . . ?
W5C K16 K6 112.9(7) . . ?
K2 K16 W4C 118.5(17) 2_757 . ?
K2 K16 W5C 77.7(16) 2_757 . ?
K2 K16 K6 130.7(19) 2_757 . ?
K2 K16 O11B 85.6(19) 2_757 2_757 ?
K2 K16 O22C 98.9(17) 2_757 . ?
K2 K16 O28C 151.8(18) 2_757 . ?
K2 K16 O29C 82.1(19) 2_757 . ?
K2 K16 O34C 132(2) 2_757 . ?
K2 K16 O3W 136(2) 2_757 . ?
K2 K16 O21W 67(2) 2_757 2_757 ?
K2 K16 O26W 87(3) 2_757 . ?
O11B K16 W4C 137.6(10) 2_757 . ?
O11B K16 W5C 100.0(8) 2_757 . ?
O11B K16 K6 45.8(5) 2_757 . ?
O11B K16 O22C 120.2(11) 2_757 . ?
O11B K16 O28C 115.9(11) 2_757 . ?
O11B K16 O29C 68.2(7) 2_757 . ?
O11B K16 O34C 72.0(7) 2_757 . ?
O11B K16 O21W 149.2(14) 2_757 2_757 ?
O11B K16 O26W 122.8(19) 2_757 . ?
O22C K16 W4C 29.4(4) . . ?
O22C K16 W5C 28.2(4) . . ?
O22C K16 K6 111.4(9) . . ?
O22C K16 O28C 55.2(6) . . ?
O22C K16 O29C 53.9(6) . . ?
O22C K16 O34C 61.0(7) . . ?
O22C K16 O21W 79.2(10) . 2_757 ?
O22C K16 O26W 117(2) . . ?
O28C K16 W4C 33.3(4) . . ?
O28C K16 W5C 80.5(6) . . ?
O28C K16 K6 74.6(7) . . ?
O28C K16 O29C 89.1(8) . . ?
O28C K16 O34C 49.9(6) . . ?
O28C K16 O26W 95(2) . . ?
O29C K16 W4C 80.5(6) . . ?
O29C K16 W5C 32.5(4) . . ?
O29C K16 K6 85.5(7) . . ?
O29C K16 O34C 50.0(6) . . ?
O29C K16 O26W 164.3(19) . . ?
O34C K16 W4C 66.0(5) . . ?
O34C K16 W5C 65.4(5) . . ?
O34C K16 K6 50.9(5) . . ?
O34C K16 O26W 141(2) . . ?
O3W K16 W4C 98.3(12) . . ?
O3W K16 W5C 145.6(14) . . ?
O3W K16 K6 45.7(10) . . ?
O3W K16 O11B 81.5(11) . 2_757 ?
O3W K16 O22C 123.5(14) . . ?
O3W K16 O28C 68.3(11) . . ?
O3W K16 O29C 129.3(14) . . ?
O3W K16 O34C 82.9(12) . . ?
O3W K16 O21W 108.6(15) . 2_757 ?
O3W K16 O26W 66(2) . . ?
O21W K16 W4C 71.2(9) 2_757 . ?
O21W K16 W5C 87.7(9) 2_757 . ?
O21W K16 K6 154.2(12) 2_757 . ?
O21W K16 O28C 94.7(11) 2_757 . ?
O21W K16 O29C 118.3(11) 2_757 . ?
O21W K16 O34C 136.9(11) 2_757 . ?
O21W K16 O26W 46(2) 2_757 . ?
O26W K16 W4C 94.4(19) . . ?
O26W K16 W5C 133.4(18) . . ?
O26W K16 K6 110.2(18) . . ?
W7A O7A K5 127.9(9) . . ?
W8A O8A K11 120.1(8) . . ?
W8A O8A K12 136.4(9) . . ?
W8A O8A K15 106.6(7) . . ?
K11 O8A K12 79.3(5) . . ?
K11 O8A K15 116.0(6) . . ?
K15 O8A K12 96.0(6) . . ?
W10A O10A K9 98.1(10) . . ?
W12A O12A K7 134.1(9) . . ?
W2A O13A Ho1A 129.3(8) . . ?
W2A O14A W3A 114.2(7) . . ?
W3A O15A Ho1A 131.1(8) . . ?
W4A O16A Ho1A 154.3(9) . . ?
W5A O17A Ho1A 158.9(9) . . ?
W6A O18A W2A 157.7(11) . . ?
W7A O19A W2A 152.7(11) . . ?
W8A O20A W3A 153.3(9) . . ?
W9A O21A W3A 156.8(10) . . ?
W4A O22A W5A 141.6(10) . . ?
W4A O22A K8 109.2(10) . . ?
W5A O22A K8 109.2(9) . . ?
W6A O23A W5A 119.7(10) . . ?
W6A O24A W7A 148.8(9) . . ?
W7A O25A W8A 118.9(8) . . ?
W8A O26A W9A 147.8(9) . . ?
W8A O26A K10 104.0(7) . . ?
W9A O26A K10 107.0(7) . . ?
W9A O27A W4A 120.0(8) . . ?
W4A O28A K8 100.3(11) . . ?
W4A O28A K9 129.0(10) . . ?
W10A O28A W4A 121.1(10) . . ?
W10A O28A K8 107.4(10) . . ?
W10A O28A K9 105.9(10) . . ?
K9 O28A K8 82.1(10) . . ?
W5A O29A K8 101.8(10) . . ?
W11A O29A W5A 121.4(9) . . ?
W11A O29A K8 105.1(11) . . ?
W6A O30A W11A 119.4(9) . . ?
W12A O31A W7A 120.1(9) . . ?
W8A O32A K10 104.0(7) . . ?
W8A O32A K15 93.2(6) . . ?
W12A O32A W8A 119.1(9) . . ?
W12A O32A K10 101.1(7) . . ?
W12A O32A K15 140.8(8) . . ?
K10 O32A K15 90.9(6) . . ?
W9A O33A K10 105.4(8) . . ?
W10A O33A W9A 119.7(9) . . ?
W10A O33A K10 102.3(7) . . ?
W10A O34A K8 102.0(9) . . ?
W11A O34A W10A 152.0(10) . . ?
W11A O34A K8 103.0(10) . . ?
W12A O35A W11A 153.9(11) . . ?
W10A O36A K10 104.4(8) . . ?
W12A O36A W10A 152.5(12) . . ?
W12A O36A K10 102.5(8) . . ?
W3A O37A W2A 95.4(6) . . ?
Ge1A O37A W2A 124.1(7) . . ?
Ge1A O37A W3A 125.7(8) . . ?
W4A O38A W9A 94.1(6) . . ?
W4A O38A W10A 95.8(5) . . ?
W9A O38A W10A 92.6(5) . . ?
Ge1A O38A W4A 120.5(8) . . ?
Ge1A O38A W9A 121.0(8) . . ?
Ge1A O38A W10A 125.3(8) . . ?
W5A O39A W11A 95.5(7) . . ?
W6A O39A W5A 94.8(7) . . ?
W6A O39A W11A 94.1(6) . . ?
Ge1A O39A W5A 119.6(8) . . ?
Ge1A O39A W6A 122.4(10) . . ?
Ge1A O39A W11A 123.4(9) . . ?
W8A O40A W7A 94.1(6) . . ?
W12A O40A W7A 95.2(5) . . ?
W12A O40A W8A 95.0(6) . . ?
Ge1A O40A W7A 119.8(8) . . ?
Ge1A O40A W8A 120.7(7) . . ?
Ge1A O40A W12A 124.8(8) . . ?
W2B O2B K4 120.1(10) . . ?
W3B O3B K13 108.7(7) . . ?
W6B O6B K7 106.6(7) . 2_757 ?
W6B O6B K10 123.9(8) . 2_757 ?
W6B O6B K15 99.9(7) . 2_757 ?
K7 O6B K15 82.9(4) 2_757 2_757 ?
K10 O6B K7 129.5(7) 2_757 2_757 ?
K10 O6B K15 90.5(5) 2_757 2_757 ?
W7B O7B K4 100.5(8) . . ?
W7B O7B K6 136.8(9) . . ?
W7B O7B K7 104.8(7) . 2_757 ?
K6 O7B K4 101.6(6) . . ?
K6 O7B K7 113.0(6) . 2_757 ?
K7 O7B K4 87.1(7) 2_757 . ?
W8B O8B K13 101.6(7) . . ?
W11B O11B K2 112.6(10) . . ?
W11B O11B K6 107.1(6) . 2_757 ?
W11B O11B K16 130.6(10) . 2_757 ?
K6 O11B K2 118.7(9) 2_757 . ?
K16 O11B K2 27.4(8) 2_757 . ?
K16 O11B K6 91.6(8) 2_757 2_757 ?
W12B O12B K7 140.9(8) . . ?
W2B O13B Ho1B 128.7(8) . . ?
W2B O14B W3B 114.7(7) . . ?
W3B O15B Ho1B 131.6(8) . . ?
W4B O16B Ho1B 155.8(9) . . ?
W5B O17B Ho1B 155.4(10) . . ?
W6B O18B W2B 157.1(10) . . ?
W2B O19B K4 92.9(7) . . ?
W7B O19B W2B 152.4(8) . . ?
W7B O19B K4 105.1(7) . . ?
W3B O20B K13 99.8(6) . . ?
W8B O20B W3B 153.0(8) . . ?
W8B O20B K13 97.8(6) . . ?
W9B O21B W3B 159.7(9) . . ?
W4B O22B W5B 143.2(8) . . ?
W4B O22B K3 106.0(7) . . ?
W5B O22B K3 110.3(6) . . ?
W6B O23B W5B 118.5(8) . . ?
W6B O24B K7 96.6(6) . 2_757 ?
W7B O24B W6B 149.2(8) . . ?
W7B O24B K7 99.3(6) . 2_757 ?
W7B O25B W8B 119.5(7) . . ?
W8B O26B W9B 148.0(10) . . ?
W8B O26B K5 105.9(6) . . ?
W9B O26B K5 104.4(6) . . ?
W9B O27B W4B 120.3(8) . . ?
W4B O28B K3 104.0(7) . . ?
W10B O28B W4B 121.2(8) . . ?
W10B O28B K3 103.6(7) . . ?
W5B O29B K3 103.0(7) . . ?
W11B O29B W5B 118.9(7) . . ?
W11B O29B K3 101.5(7) . . ?
W6B O30B K15 106.8(7) . 2_757 ?
W11B O30B W6B 119.2(8) . . ?
W11B O30B K15 134.0(7) . 2_757 ?
W12B O31B W7B 118.3(8) . . ?
W8B O32B K5 101.0(6) . . ?
W12B O32B W8B 119.7(8) . . ?
W12B O32B K5 103.7(6) . . ?
W9B O33B K5 103.7(7) . . ?
W10B O33B W9B 118.7(9) . . ?
W10B O33B K5 105.4(7) . . ?
W10B O34B W11B 153.2(9) . . ?
W10B O34B K2 114.2(9) . . ?
W10B O34B K3 101.0(7) . . ?
W11B O34B K2 88.2(8) . . ?
W11B O34B K3 104.0(7) . . ?
K3 O34B K2 55.5(7) . . ?
W11B O35B K6 92.6(5) . 2_757 ?
W12B O35B W11B 149.7(9) . . ?
W12B O35B K6 111.0(6) . 2_757 ?
W10B O36B K5 101.5(7) . . ?
W12B O36B W10B 153.1(10) . . ?
W12B O36B K5 104.5(6) . . ?
W2B O37B W3B 95.7(5) . . ?
Ge1B O37B W2B 125.2(8) . . ?
Ge1B O37B W3B 124.3(8) . . ?
W4B O38B W10B 94.9(6) . . ?
W9B O38B W4B 94.4(6) . . ?
W9B O38B W10B 92.8(6) . . ?
Ge1B O38B W4B 120.6(8) . . ?
Ge1B O38B W9B 122.4(7) . . ?
Ge1B O38B W10B 124.1(8) . . ?
W5B O39B W6B 94.4(6) . . ?
W5B O39B W11B 95.7(5) . . ?
W6B O39B W11B 92.8(5) . . ?
Ge1B O39B W5B 121.6(7) . . ?
Ge1B O39B W6B 120.8(7) . . ?
Ge1B O39B W11B 124.0(8) . . ?
W7B O40B W8B 93.7(5) . . ?
W12B O40B W7B 95.7(5) . . ?
W12B O40B W8B 94.9(5) . . ?
Ge1B O40B W7B 120.9(8) . . ?
Ge1B O40B W8B 119.8(7) . . ?
Ge1B O40B W12B 124.6(7) . . ?
W5C O5C K1 138.2(12) . 2_757 ?
W5C O5C K2 96.8(9) . 2_757 ?
K1 O5C K2 93.6(11) 2_757 2_757 ?
W10C O10C K4 128.8(11) . . ?
W10C O10C K6 110.1(9) . . ?
K4 O10C K6 120.5(10) . . ?
W11C O11C K12 93.3(8) . . ?
W11C O11C K15 158.9(10) . . ?
K15 O11C K12 95.7(6) . . ?
W12C O12C K13 131.8(11) . . ?
W2C O13C Ho1C 128.3(8) . . ?
W2C O14C W3C 116.4(9) . . ?
W3C O15C Ho1C 131.7(9) . . ?
W4C O16C Ho1C 155.2(9) . . ?
W5C O17C Ho1C 157.3(10) . . ?
W6C O18C W2C 158.2(10) . . ?
W7C O19C W2C 151.9(11) . . ?
W8C O20C W3C 153.5(12) . . ?
W9C O21C W3C 155.5(11) . . ?
W4C O22C K2 122.2(9) . 2_757 ?
W4C O22C K16 106.3(8) . . ?
W5C O22C W4C 144.4(8) . . ?
W5C O22C K2 90.5(8) . 2_757 ?
W5C O22C K16 109.1(9) . . ?
K16 O22C K2 24.1(7) . 2_757 ?
W6C O23C W5C 119.7(9) . . ?
W6C O24C K11 103.8(8) . . ?
W7C O24C W6C 147.0(11) . . ?
W7C O24C K11 107.9(8) . . ?
W7C O25C W8C 117.7(10) . . ?
W8C O26C W9C 149.2(10) . . ?
W8C O26C K14 107.4(9) . . ?
W9C O26C K14 103.2(11) . . ?
W9C O27C W4C 119.3(10) . . ?
W4C O28C K16 92.8(7) . . ?
W10C O28C W4C 121.1(9) . . ?
W10C O28C K16 113.3(9) . . ?
W5C O29C K2 89.6(8) . 2_757 ?
W5C O29C K16 94.4(7) . . ?
W11C O29C W5C 120.0(8) . . ?
W11C O29C K2 132.6(9) . 2_757 ?
W11C O29C K16 110.5(8) . . ?
K16 O29C K2 24.7(7) . 2_757 ?
W6C O30C K11 106.0(8) . . ?
W6C O30C K12 121.7(9) . . ?
W11C O30C W6C 119.1(9) . . ?
W11C O30C K11 103.1(7) . . ?
W11C O30C K12 111.5(8) . . ?
K12 O30C K11 88.2(8) . . ?
W7C O31C K11 106.4(10) . . ?
W12C O31C W7C 117.8(11) . . ?
W12C O31C K11 100.3(9) . . ?
W8C O32C K14 97.1(9) . . ?
W12C O32C W8C 120.7(10) . . ?
W12C O32C K14 107.7(10) . . ?
W9C O33C K14 101.6(8) . . ?
W10C O33C W9C 118.9(8) . . ?
W10C O33C K14 112.3(8) . . ?
W10C O34C K6 91.0(6) . . ?
W10C O34C K16 100.2(8) . . ?
W11C O34C W10C 153.5(9) . . ?
W11C O34C K6 109.6(6) . . ?
W11C O34C K16 101.2(7) . . ?
K6 O34C K16 74.6(5) . . ?
W11C O35C K11 102.8(8) . . ?
W12C O35C W11C 152.6(11) . . ?
W12C O35C K11 103.7(7) . . ?
W10C O36C K14 99.9(9) . . ?
W12C O36C W10C 154.9(11) . . ?
W12C O36C K14 104.2(7) . . ?
W3C O37C W2C 95.2(6) . . ?
Ge1C O37C W2C 124.2(9) . . ?
Ge1C O37C W3C 124.2(9) . . ?
W4C O38C W10C 95.8(7) . . ?
W9C O38C W4C 93.9(7) . . ?
W9C O38C W10C 93.5(6) . . ?
Ge1C O38C W4C 119.7(8) . . ?
Ge1C O38C W9C 120.7(8) . . ?
Ge1C O38C W10C 125.8(9) . . ?
W5C O39C W11C 95.5(5) . . ?
W6C O39C W5C 93.5(6) . . ?
W6C O39C W11C 93.8(6) . . ?
Ge1C O39C W5C 120.0(8) . . ?
Ge1C O39C W6C 121.0(8) . . ?
Ge1C O39C W11C 125.4(9) . . ?
W8C O40C W7C 93.5(7) . . ?
W8C O40C W12C 95.0(7) . . ?
W12C O40C W7C 94.9(7) . . ?
Ge1C O40C W7C 120.0(11) . . ?
Ge1C O40C W8C 121.2(10) . . ?
Ge1C O40C W12C 124.8(9) . . ?
C1A O1LA Ho1A 130(2) . . ?
C3A O2LA Ho1A 132.3(16) . . ?
C13A O3LA Ho1A 134.9(15) . . ?
C18A O4LA Ho1A 134.0(15) . . ?
C1B O1LB Ho1B 129.4(18) . . ?
C3B O2LB Ho1B 135.1(16) . . ?
C13B O3LB Ho1B 132.6(13) . . ?
C18B O4LB Ho1B 130.8(17) . . ?
C1C O1LC Ho1C 131(2) . . ?
C3C O2LC Ho1C 132.9(14) . . ?
C13C O3LC Ho1C 137.5(14) . . ?
C18C O4LC Ho1C 130.7(16) . . ?
K15 O1W K6 89.1(6) . . ?
K10 O2W K15 94.3(7) . . ?
K12 O2W K10 122.4(10) . . ?
K12 O2W K15 107.0(9) . . ?
K16 O3W K6 98.3(14) . . ?
K6 O4W K7 169.0(7) . . ?
K15 O4W K6 88.2(5) . . ?
K15 O4W K7 81.6(5) . . ?
K15 O7W K7 93.6(6) . . ?
K13 O8W K14 101.8(12) . . ?
K14 O9W K13 99.0(8) . . ?
K3 O10W K1 79.9(17) . . ?
K12 O13W K10 124.9(13) . . ?
K7 O17W K4 98.5(14) . 2_757 ?
K2 O21W K16 26.1(8) . 2_757 ?
K7 O24W K4 98(2) 2_757 . ?
K1 O28W K3 91(2) . . ?
K12 O29W K11 83.0(15) . . ?
K8 O33W K9 85(3) . . ?
C8A N1A H1A 108.1 . . ?
C9A N1A H1A 108.1 . . ?
C9A N1A C8A 114(2) . . ?
C9A N1A C19A 110.5(19) . . ?
C19A N1A H1A 108.1 . . ?
C19A N1A C8A 108(2) . . ?
C10A N2A H2A 107.7 . . ?
C11A N2A H2A 107.7 . . ?
C11A N2A C10A 108.4(19) . . ?
C20A N2A H2A 107.7 . . ?
C20A N2A C10A 113.5(19) . . ?
C20A N2A C11A 111.5(19) . . ?
C8B N1B H1B 108.7 . . ?
C9B N1B H1B 108.7 . . ?
C9B N1B C8B 111.6(19) . . ?
C19B N1B H1B 108.7 . . ?
C19B N1B C8B 108(2) . . ?
C19B N1B C9B 111.2(19) . . ?
C10B N2B H2B 107.6 . . ?
C10B N2B C11B 111.5(19) . . ?
C10B N2B C20B 113(2) . . ?
C11B N2B H2B 107.6 . . ?
C20B N2B H2B 107.6 . . ?
C20B N2B C11B 109.6(19) . . ?
C8C N1C H1C 108 . . ?
C8C N1C C9C 113.6(18) . . ?
C9C N1C H1C 108 . . ?
C19C N1C H1C 108 . . ?
C19C N1C C8C 112(2) . . ?
C19C N1C C9C 107(2) . . ?
C10C N2C H2C 107.5 . . ?
C10C N2C C11C 111.8(18) . . ?
C10C N2C C20C 114(2) . . ?
C11C N2C H2C 107.5 . . ?
C20C N2C H2C 107.5 . . ?
C20C N2C C11C 108.5(19) . . ?
O1LA C1A H1AA 116.6 . . ?
O1LA C1A C2A 127(3) . . ?
C2A C1A H1AA 116.6 . . ?
C1A C2A C7A 118(3) . . ?
C3A C2A C1A 125(3) . . ?
C3A C2A C7A 117(3) . . ?
O2LA C3A C2A 122(2) . . ?
O2LA C3A C4A 119(2) . . ?
C2A C3A C4A 119(2) . . ?
C5A C4A C3A 119(3) . . ?
C5A C4A C8A 124(3) . . ?
C8A C4A C3A 117(2) . . ?
C4A C5A H5A 119.4 . . ?
C4A C5A C6A 121(3) . . ?
C6A C5A H5A 119.4 . . ?
C5A C6A Br1A 117(2) . . ?
C7A C6A Br1A 121(2) . . ?
C7A C6A C5A 121(3) . . ?
C2A C7A H7A 119.5 . . ?
C6A C7A C2A 121(3) . . ?
C6A C7A H7A 119.5 . . ?
N1A C8A H8AA 108.8 . . ?
N1A C8A H8AB 108.8 . . ?
C4A C8A N1A 114(2) . . ?
C4A C8A H8AA 108.8 . . ?
C4A C8A H8AB 108.8 . . ?
H8AA C8A H8AB 107.7 . . ?
N1A C9A H9AA 108.3 . . ?
N1A C9A H9AB 108.3 . . ?
N1A C9A C10A 116(2) . . ?
H9AA C9A H9AB 107.4 . . ?
C10A C9A H9AA 108.3 . . ?
C10A C9A H9AB 108.3 . . ?
N2A C10A H10A 108.4 . . ?
N2A C10A H10B 108.4 . . ?
C9A C10A N2A 115(2) . . ?
C9A C10A H10A 108.4 . . ?
C9A C10A H10B 108.4 . . ?
H10A C10A H10B 107.5 . . ?
N2A C11A H11A 107.8 . . ?
N2A C11A H11B 107.8 . . ?
H11A C11A H11B 107.2 . . ?
C12A C11A N2A 118(2) . . ?
C12A C11A H11A 107.8 . . ?
C12A C11A H11B 107.8 . . ?
C13A C12A C11A 116(2) . . ?
C17A C12A C11A 120(2) . . ?
C17A C12A C13A 123(2) . . ?
O3LA C13A C12A 122(2) . . ?
O3LA C13A C14A 125(2) . . ?
C14A C13A C12A 113(2) . . ?
C13A C14A C18A 119(2) . . ?
C15A C14A C13A 121(2) . . ?
C15A C14A C18A 119(2) . . ?
C14A C15A H15A 119.2 . . ?
C16A C15A C14A 122(3) . . ?
C16A C15A H15A 119.2 . . ?
C15A C16A Br2A 121(2) . . ?
C15A C16A C17A 123(3) . . ?
C17A C16A Br2A 116.4(19) . . ?
C12A C17A C16A 118(2) . . ?
C12A C17A H17A 121 . . ?
C16A C17A H17A 121 . . ?
O4LA C18A C14A 125(2) . . ?
O4LA C18A H18A 117.7 . . ?
C14A C18A H18A 117.7 . . ?
N1A C19A H19A 109.5 . . ?
N1A C19A H19B 109.5 . . ?
N1A C19A H19C 109.5 . . ?
H19A C19A H19B 109.5 . . ?
H19A C19A H19C 109.5 . . ?
H19B C19A H19C 109.5 . . ?
N2A C20A H20A 109.5 . . ?
N2A C20A H20B 109.5 . . ?
N2A C20A H20C 109.5 . . ?
H20A C20A H20B 109.5 . . ?
H20A C20A H20C 109.5 . . ?
H20B C20A H20C 109.5 . . ?
O1LB C1B H1BA 115.6 . . ?
O1LB C1B C2B 129(2) . . ?
C2B C1B H1BA 115.6 . . ?
C3B C2B C1B 123(2) . . ?
C7B C2B C1B 119(2) . . ?
C7B C2B C3B 118(2) . . ?
O2LB C3B C2B 121(2) . . ?
O2LB C3B C4B 119(2) . . ?
C4B C3B C2B 120(2) . . ?
C3B C4B C5B 121(2) . . ?
C3B C4B C8B 122(2) . . ?
C5B C4B C8B 117(2) . . ?
C4B C5B H5B 119.8 . . ?
C4B C5B C6B 120(3) . . ?
C6B C5B H5B 119.8 . . ?
C5B C6B Br1B 120(2) . . ?
C7B C6B Br1B 120.6(19) . . ?
C7B C6B C5B 119(3) . . ?
C2B C7B H7B 119.5 . . ?
C6B C7B C2B 121(2) . . ?
C6B C7B H7B 119.5 . . ?
N1B C8B C4B 110(2) . . ?
N1B C8B H8BA 109.7 . . ?
N1B C8B H8BB 109.7 . . ?
C4B C8B H8BA 109.7 . . ?
C4B C8B H8BB 109.7 . . ?
H8BA C8B H8BB 108.2 . . ?
N1B C9B H9BA 108 . . ?
N1B C9B H9BB 108 . . ?
N1B C9B C10B 117(2) . . ?
H9BA C9B H9BB 107.3 . . ?
C10B C9B H9BA 108 . . ?
C10B C9B H9BB 108 . . ?
N2B C10B C9B 114(2) . . ?
N2B C10B H10C 108.8 . . ?
N2B C10B H10D 108.8 . . ?
C9B C10B H10C 108.8 . . ?
C9B C10B H10D 108.8 . . ?
H10C C10B H10D 107.7 . . ?
N2B C11B H11C 108.4 . . ?
N2B C11B H11D 108.4 . . ?
H11C C11B H11D 107.4 . . ?
C12B C11B N2B 116(2) . . ?
C12B C11B H11C 108.4 . . ?
C12B C11B H11D 108.4 . . ?
C11B C12B C17B 123(2) . . ?
C13B C12B C11B 121(2) . . ?
C13B C12B C17B 115(2) . . ?
O3LB C13B C12B 116(2) . . ?
O3LB C13B C14B 120(2) . . ?
C14B C13B C12B 123(2) . . ?
C13B C14B C15B 115(2) . . ?
C18B C14B C13B 124(2) . . ?
C18B C14B C15B 121(2) . . ?
C14B C15B H15B 119.2 . . ?
C16B C15B C14B 122(2) . . ?
C16B C15B H15B 119.2 . . ?
C15B C16B Br2B 120(2) . . ?
C15B C16B C17B 123(3) . . ?
C17B C16B Br2B 117(2) . . ?
C12B C17B H17B 119.3 . . ?
C16B C17B C12B 121(3) . . ?
C16B C17B H17B 119.3 . . ?
O4LB C18B C14B 128(3) . . ?
O4LB C18B H18B 116.1 . . ?
C14B C18B H18B 116.1 . . ?
N1B C19B H19D 109.5 . . ?
N1B C19B H19E 109.5 . . ?
N1B C19B H19F 109.5 . . ?
H19D C19B H19E 109.5 . . ?
H19D C19B H19F 109.5 . . ?
H19E C19B H19F 109.5 . . ?
N2B C20B H20D 109.5 . . ?
N2B C20B H20E 109.5 . . ?
N2B C20B H20F 109.5 . . ?
H20D C20B H20E 109.5 . . ?
H20D C20B H20F 109.5 . . ?
H20E C20B H20F 109.5 . . ?
O1LC C1C H1CA 116.8 . . ?
O1LC C1C C2C 126(3) . . ?
C2C C1C H1CA 116.8 . . ?
C3C C2C C1C 122(3) . . ?
C3C C2C C7C 124(3) . . ?
C7C C2C C1C 114(3) . . ?
O2LC C3C C2C 126(2) . . ?
O2LC C3C C4C 116(2) . . ?
C2C C3C C4C 119(2) . . ?
C5C C4C C3C 119(2) . . ?
C5C C4C C8C 120(2) . . ?
C8C C4C C3C 121(2) . . ?
C4C C5C H5C 119.2 . . ?
C4C C5C C6C 122(3) . . ?
C6C C5C H5C 119.2 . . ?
C5C C6C Br1C 120(2) . . ?
C7C C6C Br1C 121(2) . . ?
C7C C6C C5C 119(3) . . ?
C2C C7C H7C 120.9 . . ?
C6C C7C C2C 118(3) . . ?
C6C C7C H7C 120.9 . . ?
N1C C8C H8CA 110.1 . . ?
N1C C8C H8CB 110.1 . . ?
C4C C8C N1C 108(2) . . ?
C4C C8C H8CA 110.1 . . ?
C4C C8C H8CB 110.1 . . ?
H8CA C8C H8CB 108.4 . . ?
N1C C9C H9CA 109.3 . . ?
N1C C9C H9CB 109.3 . . ?
N1C C9C C10C 112(2) . . ?
H9CA C9C H9CB 108 . . ?
C10C C9C H9CA 109.3 . . ?
C10C C9C H9CB 109.3 . . ?
N2C C10C C9C 114.8(19) . . ?
N2C C10C H10E 108.6 . . ?
N2C C10C H10F 108.6 . . ?
C9C C10C H10E 108.6 . . ?
C9C C10C H10F 108.6 . . ?
H10E C10C H10F 107.5 . . ?
N2C C11C H11E 108.1 . . ?
N2C C11C H11F 108.1 . . ?
H11E C11C H11F 107.3 . . ?
C12C C11C N2C 117(2) . . ?
C12C C11C H11E 108.1 . . ?
C12C C11C H11F 108.1 . . ?
C13C C12C C11C 118(2) . . ?
C13C C12C C17C 119(2) . . ?
C17C C12C C11C 123(2) . . ?
O3LC C13C C12C 123(2) . . ?
O3LC C13C C14C 120.4(19) . . ?
C12C C13C C14C 117(2) . . ?
C15C C14C C13C 119(2) . . ?
C18C C14C C13C 120(2) . . ?
C18C C14C C15C 121(2) . . ?
C14C C15C H15C 118.7 . . ?
C16C C15C C14C 123(3) . . ?
C16C C15C H15C 118.7 . . ?
C15C C16C Br2C 122(2) . . ?
C15C C16C C17C 118(3) . . ?
C17C C16C Br2C 119(2) . . ?
C12C C17C H17C 118.1 . . ?
C16C C17C C12C 124(3) . . ?
C16C C17C H17C 118.1 . . ?
O4LC C18C C14C 130(2) . . ?
O4LC C18C H18C 114.9 . . ?
C14C C18C H18C 114.9 . . ?
N1C C19C H19G 109.5 . . ?
N1C C19C H19H 109.5 . . ?
N1C C19C H19I 109.5 . . ?
H19G C19C H19H 109.5 . . ?
H19G C19C H19I 109.5 . . ?
H19H C19C H19I 109.5 . . ?
N2C C20C H20G 109.5 . . ?
N2C C20C H20H 109.5 . . ?
N2C C20C H20I 109.5 . . ?
H20G C20C H20H 109.5 . . ?
H20G C20C H20I 109.5 . . ?
H20H C20C H20I 109.5 . . ?

loop_
_geom_bond_atom_site_label_1
_geom_bond_atom_site_label_2
_geom_bond_distance
_geom_bond_site_symmetry_2
_geom_bond_publ_flag
W2A O2A 1.746(15) . ?
W2A O13A 1.798(18) . ?
W2A O14A 1.948(15) . ?
W2A O18A 1.913(16) . ?
W2A O19A 2.062(16) . ?
W2A O37A 2.241(14) . ?
W3A O3A 1.747(19) . ?
W3A O14A 1.978(14) . ?
W3A O15A 1.767(17) . ?
W3A O20A 2.071(15) . ?
W3A O21A 1.932(16) . ?
W3A O37A 2.215(16) . ?
W4A O4A 1.766(19) . ?
W4A O16A 1.790(16) . ?
W4A O22A 1.887(19) . ?
W4A O27A 2.011(17) . ?
W4A O28A 2.094(19) . ?
W4A O38A 2.289(17) . ?
W5A O5A 1.70(2) . ?
W5A O17A 1.767(16) . ?
W5A O22A 1.98(2) . ?
W5A O23A 1.954(18) . ?
W5A O29A 2.056(18) . ?
W5A O39A 2.294(19) . ?
W6A O6A 1.721(18) . ?
W6A O18A 1.895(17) . ?
W6A O23A 1.924(19) . ?
W6A O24A 1.912(18) . ?
W6A O30A 1.94(2) . ?
W6A O39A 2.263(18) . ?
W7A K5 4.063(8) . ?
W7A O7A 1.699(18) . ?
W7A O19A 1.821(16) . ?
W7A O24A 1.917(18) . ?
W7A O25A 1.941(15) . ?
W7A O31A 1.983(17) . ?
W7A O40A 2.302(16) . ?
W8A K10 3.929(15) . ?
W8A K11 4.043(9) . ?
W8A K15 3.792(6) . ?
W8A O8A 1.732(17) . ?
W8A O20A 1.819(14) . ?
W8A O25A 1.957(14) . ?
W8A O26A 1.905(16) . ?
W8A O32A 2.005(16) . ?
W8A O40A 2.286(16) . ?
W9A K10 4.020(15) . ?
W9A O9A 1.711(18) . ?
W9A O21A 1.899(15) . ?
W9A O26A 1.932(17) . ?
W9A O27A 1.876(18) . ?
W9A O33A 1.964(16) . ?
W9A O38A 2.310(17) . ?
W10A K9 3.89(3) . ?
W10A K10 3.900(16) . ?
W10A O10A 1.731(18) . ?
W10A O28A 1.83(2) . ?
W10A O33A 1.903(19) . ?
W10A O34A 1.92(2) . ?
W10A O36A 1.977(19) . ?
W10A O38A 2.318(14) . ?
W11A O11A 1.755(19) . ?
W11A O29A 1.86(2) . ?
W11A O30A 1.95(2) . ?
W11A O34A 1.91(2) . ?
W11A O35A 1.95(2) . ?
W11A O39A 2.322(16) . ?
W12A K10 3.777(16) . ?
W12A O12A 1.731(19) . ?
W12A O31A 1.912(17) . ?
W12A O32A 1.889(17) . ?
W12A O35A 1.88(2) . ?
W12A O36A 1.866(19) . ?
W12A O40A 2.270(15) . ?
W2B K4 3.933(18) . ?
W2B O2B 1.752(17) . ?
W2B O13B 1.785(15) . ?
W2B O14B 1.957(16) . ?
W2B O18B 1.943(15) . ?
W2B O19B 2.106(15) . ?
W2B O37B 2.223(15) . ?
W3B K13 3.875(8) . ?
W3B O3B 1.770(16) . ?
W3B O14B 1.957(16) . ?
W3B O15B 1.781(15) . ?
W3B O20B 2.076(14) . ?
W3B O21B 1.949(15) . ?
W3B O37B 2.224(14) . ?
W4B K3 4.019(14) . ?
W4B O4B 1.713(15) . ?
W4B O16B 1.777(16) . ?
W4B O22B 1.913(15) . ?
W4B O27B 1.984(17) . ?
W4B O28B 2.100(15) . ?
W4B O38B 2.296(15) . ?
W5B K3 4.139(15) . ?
W5B O5B 1.730(16) . ?
W5B O17B 1.761(16) . ?
W5B O22B 1.939(16) . ?
W5B O23B 1.994(16) . ?
W5B O29B 2.127(14) . ?
W5B O39B 2.274(15) . ?
W6B K7 3.768(6) 2_757 ?
W6B K10 4.060(14) 2_757 ?
W6B K15 3.849(6) 2_757 ?
W6B O6B 1.687(17) . ?
W6B O18B 1.877(15) . ?
W6B O23B 1.898(14) . ?
W6B O24B 1.947(15) . ?
W6B O30B 1.940(15) . ?
W6B O39B 2.288(16) . ?
W7B K4 4.07(3) . ?
W7B K7 3.810(6) 2_757 ?
W7B O7B 1.741(16) . ?
W7B O19B 1.795(16) . ?
W7B O24B 1.898(14) . ?
W7B O25B 1.918(15) . ?
W7B O31B 1.993(15) . ?
W7B O40B 2.283(15) . ?
W8B K5 3.852(10) . ?
W8B K13 3.666(8) . ?
W8B O8B 1.729(16) . ?
W8B O20B 1.831(14) . ?
W8B O25B 1.961(15) . ?
W8B O26B 1.908(15) . ?
W8B O32B 1.964(15) . ?
W8B O40B 2.312(15) . ?
W9B K5 3.830(9) . ?
W9B O9B 1.717(18) . ?
W9B O21B 1.868(15) . ?
W9B O26B 1.929(14) . ?
W9B O27B 1.890(14) . ?
W9B O33B 1.947(18) . ?
W9B O38B 2.282(16) . ?
W10B K3 3.819(14) . ?
W10B K5 3.870(9) . ?
W10B O10B 1.737(17) . ?
W10B O28B 1.818(16) . ?
W10B O33B 1.947(18) . ?
W10B O34B 1.905(17) . ?
W10B O36B 1.950(13) . ?
W10B O38B 2.343(15) . ?
W11B K2 3.87(3) . ?
W11B K3 3.904(14) . ?
W11B K6 3.696(6) 2_757 ?
W11B K16 3.98(2) 2_757 ?
W11B O11B 1.688(14) . ?
W11B O29B 1.826(15) . ?
W11B O30B 1.929(17) . ?
W11B O34B 1.920(17) . ?
W11B O35B 1.979(15) . ?
W11B O39B 2.321(14) . ?
W12B K5 3.904(11) . ?
W12B K6 4.098(7) 2_757 ?
W12B O12B 1.710(16) . ?
W12B O31B 1.940(16) . ?
W12B O32B 1.940(14) . ?
W12B O35B 1.874(16) . ?
W12B O36B 1.889(14) . ?
W12B O40B 2.270(14) . ?
W2C O2C 1.74(2) . ?
W2C O13C 1.777(15) . ?
W2C O14C 1.92(2) . ?
W2C O18C 1.912(17) . ?
W2C O19C 2.043(19) . ?
W2C O37C 2.221(17) . ?
W3C O3C 1.735(18) . ?
W3C O14C 1.94(2) . ?
W3C O15C 1.763(16) . ?
W3C O20C 2.069(19) . ?
W3C O21C 1.966(18) . ?
W3C O37C 2.220(17) . ?
W4C K16 3.76(2) . ?
W4C O4C 1.744(19) . ?
W4C O16C 1.754(14) . ?
W4C O22C 1.921(17) . ?
W4C O27C 1.988(15) . ?
W4C O28C 2.067(16) . ?
W4C O38C 2.301(17) . ?
W5C K2 3.76(3) 2_757 ?
W5C K16 3.81(2) . ?
W5C O5C 1.709(16) . ?
W5C O17C 1.741(15) . ?
W5C O22C 1.907(17) . ?
W5C O23C 1.970(18) . ?
W5C O29C 2.055(15) . ?
W5C O39C 2.303(16) . ?
W6C K11 3.913(9) . ?
W6C O6C 1.69(2) . ?
W6C O18C 1.908(16) . ?
W6C O23C 1.901(19) . ?
W6C O24C 1.94(2) . ?
W6C O30C 1.961(16) . ?
W6C O39C 2.295(18) . ?
W7C K11 3.986(10) . ?
W7C O7C 1.77(2) . ?
W7C O19C 1.869(18) . ?
W7C O24C 1.90(2) . ?
W7C O25C 1.94(2) . ?
W7C O31C 1.98(2) . ?
W7C O40C 2.31(2) . ?
W8C K14 3.856(14) . ?
W8C O8C 1.70(2) . ?
W8C O20C 1.830(17) . ?
W8C O25C 1.96(3) . ?
W8C O26C 1.91(3) . ?
W8C O32C 2.01(2) . ?
W8C O40C 2.28(2) . ?
W9C K14 3.765(12) . ?
W9C O9C 1.74(2) . ?
W9C O21C 1.876(16) . ?
W9C O26C 1.92(3) . ?
W9C O27C 1.90(2) . ?
W9C O33C 1.972(16) . ?
W9C O38C 2.296(16) . ?
W10C K4 3.98(2) . ?
W10C K6 3.750(6) . ?
W10C K14 3.979(14) . ?
W10C O10C 1.705(19) . ?
W10C O28C 1.85(2) . ?
W10C O33C 1.916(18) . ?
W10C O34C 1.946(16) . ?
W10C O36C 1.95(2) . ?
W10C O38C 2.301(16) . ?
W11C K11 3.830(10) . ?
W11C K16 4.12(3) . ?
W11C O11C 1.702(16) . ?
W11C O29C 1.888(15) . ?
W11C O30C 1.943(18) . ?
W11C O34C 1.867(17) . ?
W11C O35C 1.948(16) . ?
W11C O39C 2.313(16) . ?
W12C K11 3.825(12) . ?
W12C K14 4.030(16) . ?
W12C O12C 1.75(2) . ?
W12C O31C 1.97(3) . ?
W12C O32C 1.86(2) . ?
W12C O35C 1.908(16) . ?
W12C O36C 1.86(2) . ?
W12C O40C 2.282(18) . ?
Ho1A O13A 2.357(16) . ?
Ho1A O15A 2.340(16) . ?
Ho1A O16A 2.306(17) . ?
Ho1A O17A 2.297(16) . ?
Ho1A O1LA 2.44(2) . ?
Ho1A O2LA 2.287(15) . ?
Ho1A O3LA 2.299(15) . ?
Ho1A O4LA 2.346(16) . ?
Ho1B O13B 2.378(16) . ?
Ho1B O15B 2.335(17) . ?
Ho1B O16B 2.309(16) . ?
Ho1B O17B 2.333(17) . ?
Ho1B O1LB 2.482(16) . ?
Ho1B O2LB 2.304(16) . ?
Ho1B O3LB 2.316(15) . ?
Ho1B O4LB 2.382(15) . ?
Ho1C O13C 2.392(17) . ?
Ho1C O15C 2.336(16) . ?
Ho1C O16C 2.326(15) . ?
Ho1C O17C 2.328(16) . ?
Ho1C O1LC 2.454(18) . ?
Ho1C O2LC 2.262(16) . ?
Ho1C O3LC 2.304(15) . ?
Ho1C O4LC 2.385(17) . ?
Br1A C6A 1.93(3) . ?
Br2A C16A 1.91(3) . ?
Br1B C6B 1.90(3) . ?
Br2B C16B 1.89(3) . ?
Br1C K1 3.89(3) 2_757 ?
Br1C C6C 1.87(3) . ?
Br2C C16C 1.87(3) . ?
Ge1A O37A 1.691(15) . ?
Ge1A O38A 1.738(14) . ?
Ge1A O39A 1.744(18) . ?
Ge1A O40A 1.763(17) . ?
Ge1B O37B 1.704(14) . ?
Ge1B O38B 1.731(17) . ?
Ge1B O39B 1.743(15) . ?
Ge1B O40B 1.758(13) . ?
Ge1C O37C 1.725(15) . ?
Ge1C O38C 1.738(19) . ?
Ge1C O39C 1.731(15) . ?
Ge1C O40C 1.748(18) . ?
K1 K2 4.40(6) . ?
K1 K3 3.70(5) . ?
K1 O5C 2.88(4) 2_757 ?
K1 O10W 3.04(7) . ?
K1 O25W 2.91(4) . ?
K1 O28W 2.42(9) . ?
K1 O30W 2.85(6) . ?
K2 K3 3.00(4) . ?
K2 K6 4.92(4) 2_757 ?
K2 K16 1.34(4) 2_757 ?
K2 O11B 2.89(4) . ?
K2 O34B 3.42(3) . ?
K2 O5C 3.16(3) 2_757 ?
K2 O22C 3.23(3) 2_757 ?
K2 O29C 3.17(4) 2_757 ?
K2 O21W 2.79(6) . ?
K3 O22B 3.05(2) . ?
K3 O28B 2.96(2) . ?
K3 O29B 3.11(2) . ?
K3 O34B 2.97(2) . ?
K3 O10W 2.71(6) . ?
K3 O27W 2.73(5) . ?
K3 O28W 2.76(7) . ?
K4 K7 4.39(3) 2_757 ?
K4 K14 4.09(4) . ?
K4 O2B 2.75(2) . ?
K4 O7B 3.38(3) . ?
K4 O19B 3.22(3) . ?
K4 O10C 2.68(3) . ?
K4 O17W 2.91(5) 2_757 ?
K4 O23W 3.04(5) . ?
K4 O24W 2.94(8) . ?
K5 O7A 2.79(2) . ?
K5 O26B 2.863(19) . ?
K5 O32B 2.961(18) . ?
K5 O33B 2.869(18) . ?
K5 O36B 2.98(2) . ?
K5 O18W 2.64(4) . ?
K5 O31W 2.79(8) . ?
K6 K15 3.995(9) . ?
K6 K16 3.94(3) . ?
K6 O7B 2.743(16) . ?
K6 O11B 2.828(15) 2_757 ?
K6 O35B 3.034(16) 2_757 ?
K6 O10C 2.81(2) . ?
K6 O34C 3.171(17) . ?
K6 O1W 2.85(2) . ?
K6 O3W 2.85(4) . ?
K6 O4W 2.871(18) . ?
K7 K15 4.046(8) . ?
K7 O12A 2.76(2) . ?
K7 O6B 2.922(16) 2_757 ?
K7 O7B 2.974(19) 2_757 ?
K7 O12B 2.748(16) . ?
K7 O24B 3.010(17) 2_757 ?
K7 O4W 3.303(19) . ?
K7 O7W 2.846(18) . ?
K7 O17W 2.88(4) . ?
K7 O24W 2.89(7) 2_757 ?
K8 K9 3.92(4) . ?
K8 O22A 2.90(3) . ?
K8 O28A 2.99(4) . ?
K8 O29A 3.06(4) . ?
K8 O34A 3.07(4) . ?
K8 O32W 2.98(8) . ?
K8 O33W 2.72(10) . ?
K9 O10A 3.25(4) . ?
K9 O28A 2.97(3) . ?
K9 O11W 2.70(5) . ?
K9 O19W 2.83(10) . ?
K9 O20W 2.89(4) . ?
K9 O33W 3.05(10) . ?
K10 O26A 3.00(2) . ?
K10 O32A 2.93(2) . ?
K10 O33A 3.02(2) . ?
K10 O36A 2.91(3) . ?
K10 O6B 2.87(2) 2_757 ?
K10 O2W 2.89(3) . ?
K10 O13W 3.34(3) . ?
K10 O14W 3.02(5) . ?
K11 K12 3.89(3) . ?
K11 O8A 2.887(19) . ?
K11 O24C 2.97(2) . ?
K11 O30C 2.89(2) . ?
K11 O31C 2.95(3) . ?
K11 O35C 2.89(2) . ?
K11 O22W 2.88(4) . ?
K11 O29W 3.02(5) . ?
K12 K15 4.55(2) . ?
K12 O8A 3.20(3) . ?
K12 O11C 3.37(3) . ?
K12 O30C 2.70(2) . ?
K12 O2W 2.67(3) . ?
K12 O13W 2.13(4) . ?
K12 O29W 2.85(6) . ?
K13 K14 4.376(18) . ?
K13 O3B 2.925(18) . ?
K13 O8B 2.904(17) . ?
K13 O20B 2.938(18) . ?
K13 O12C 2.93(2) . ?
K13 O5W 2.81(3) . ?
K13 O6W 2.70(5) . ?
K13 O8W 2.69(4) . ?
K13 O9W 3.10(3) . ?
K14 O26C 2.83(2) . ?
K14 O32C 3.05(3) . ?
K14 O33C 2.84(2) . ?
K14 O36C 3.15(2) . ?
K14 O8W 2.94(4) . ?
K14 O9W 2.65(3) . ?
K14 O15W 2.85(6) . ?
K14 O16W 2.71(3) . ?
K15 O8A 2.914(17) . ?
K15 O32A 3.109(19) . ?
K15 O6B 3.182(16) 2_757 ?
K15 O30B 2.811(17) 2_757 ?
K15 O11C 2.738(18) . ?
K15 O1W 2.84(2) . ?
K15 O2W 2.98(2) . ?
K15 O4W 2.871(19) . ?
K15 O7W 2.703(18) . ?
K16 O11B 2.67(3) 2_757 ?
K16 O22C 2.74(3) . ?
K16 O28C 3.04(3) . ?
K16 O29C 3.06(3) . ?
K16 O34C 3.33(3) . ?
K16 O3W 2.34(4) . ?
K16 O21W 3.03(5) 2_757 ?
K16 O26W 3.37(12) . ?
O1LA C1A 1.22(3) . ?
O2LA C3A 1.33(3) . ?
O3LA C13A 1.30(3) . ?
O4LA C18A 1.25(3) . ?
O1LB C1B 1.19(3) . ?
O2LB C3B 1.29(3) . ?
O3LB C13B 1.35(3) . ?
O4LB C18B 1.23(3) . ?
O1LC C1C 1.22(3) . ?
O2LC C3C 1.32(3) . ?
O3LC C13C 1.29(3) . ?
O4LC C18C 1.22(3) . ?
N1A H1A 1 . ?
N1A C8A 1.53(3) . ?
N1A C9A 1.45(3) . ?
N1A C19A 1.50(3) . ?
N2A H2A 1 . ?
N2A C10A 1.54(3) . ?
N2A C11A 1.51(3) . ?
N2A C20A 1.45(3) . ?
N1B H1B 1 . ?
N1B C8B 1.51(3) . ?
N1B C9B 1.46(3) . ?
N1B C19B 1.45(3) . ?
N2B H2B 1 . ?
N2B C10B 1.48(3) . ?
N2B C11B 1.54(3) . ?
N2B C20B 1.50(3) . ?
N1C H1C 1 . ?
N1C C8C 1.48(3) . ?
N1C C9C 1.52(3) . ?
N1C C19C 1.47(3) . ?
N2C H2C 1 . ?
N2C C10C 1.49(3) . ?
N2C C11C 1.53(3) . ?
N2C C20C 1.49(3) . ?
C1A H1AA 0.95 . ?
C1A C2A 1.42(4) . ?
C2A C3A 1.37(3) . ?
C2A C7A 1.44(4) . ?
C3A C4A 1.47(4) . ?
C4A C5A 1.31(4) . ?
C4A C8A 1.46(4) . ?
C5A H5A 0.95 . ?
C5A C6A 1.41(4) . ?
C6A C7A 1.30(4) . ?
C7A H7A 0.95 . ?
C8A H8AA 0.99 . ?
C8A H8AB 0.99 . ?
C9A H9AA 0.99 . ?
C9A H9AB 0.99 . ?
C9A C10A 1.50(3) . ?
C10A H10A 0.99 . ?
C10A H10B 0.99 . ?
C11A H11A 0.99 . ?
C11A H11B 0.99 . ?
C11A C12A 1.48(3) . ?
C12A C13A 1.47(3) . ?
C12A C17A 1.33(3) . ?
C13A C14A 1.42(3) . ?
C14A C15A 1.40(3) . ?
C14A C18A 1.50(3) . ?
C15A H15A 0.95 . ?
C15A C16A 1.28(3) . ?
C16A C17A 1.42(3) . ?
C17A H17A 0.95 . ?
C18A H18A 0.95 . ?
C19A H19A 0.98 . ?
C19A H19B 0.98 . ?
C19A H19C 0.98 . ?
C20A H20A 0.98 . ?
C20A H20B 0.98 . ?
C20A H20C 0.98 . ?
C1B H1BA 0.95 . ?
C1B C2B 1.46(3) . ?
C2B C3B 1.43(3) . ?
C2B C7B 1.40(3) . ?
C3B C4B 1.35(4) . ?
C4B C5B 1.38(4) . ?
C4B C8B 1.52(3) . ?
C5B H5B 0.95 . ?
C5B C6B 1.39(4) . ?
C6B C7B 1.37(4) . ?
C7B H7B 0.95 . ?
C8B H8BA 0.99 . ?
C8B H8BB 0.99 . ?
C9B H9BA 0.99 . ?
C9B H9BB 0.99 . ?
C9B C10B 1.53(3) . ?
C10B H10C 0.99 . ?
C10B H10D 0.99 . ?
C11B H11C 0.99 . ?
C11B H11D 0.99 . ?
C11B C12B 1.44(3) . ?
C12B C13B 1.43(3) . ?
C12B C17B 1.44(3) . ?
C13B C14B 1.42(3) . ?
C14B C15B 1.47(3) . ?
C14B C18B 1.36(4) . ?
C15B H15B 0.95 . ?
C15B C16B 1.31(3) . ?
C16B C17B 1.37(4) . ?
C17B H17B 0.95 . ?
C18B H18B 0.95 . ?
C19B H19D 0.98 . ?
C19B H19E 0.98 . ?
C19B H19F 0.98 . ?
C20B H20D 0.98 . ?
C20B H20E 0.98 . ?
C20B H20F 0.98 . ?
C1C H1CA 0.95 . ?
C1C C2C 1.47(4) . ?
C2C C3C 1.35(4) . ?
C2C C7C 1.43(4) . ?
C3C C4C 1.48(4) . ?
C4C C5C 1.36(3) . ?
C4C C8C 1.46(3) . ?
C5C H5C 0.95 . ?
C5C C6C 1.45(4) . ?
C6C C7C 1.39(4) . ?
C7C H7C 0.95 . ?
C8C H8CA 0.99 . ?
C8C H8CB 0.99 . ?
C9C H9CA 0.99 . ?
C9C H9CB 0.99 . ?
C9C C10C 1.54(3) . ?
C10C H10E 0.99 . ?
C10C H10F 0.99 . ?
C11C H11E 0.99 . ?
C11C H11F 0.99 . ?
C11C C12C 1.44(4) . ?
C12C C13C 1.39(3) . ?
C12C C17C 1.41(4) . ?
C13C C14C 1.49(3) . ?
C14C C15C 1.42(3) . ?
C14C C18C 1.41(3) . ?
C15C H15C 0.95 . ?
C15C C16C 1.32(4) . ?
C16C C17C 1.39(4) . ?
C17C H17C 0.95 . ?
C18C H18C 0.95 . ?
C19C H19G 0.98 . ?
C19C H19H 0.98 . ?
C19C H19I 0.98 . ?
C20C H20G 0.98 . ?
C20C H20H 0.98 . ?
C20C H20I 0.98 . ?
O35W O36W 1.52(7) . ?
O58W O58W 1.53(5) 2_868 ?

loop_
_geom_torsion_atom_site_label_1
_geom_torsion_atom_site_label_2
_geom_torsion_atom_site_label_3
_geom_torsion_atom_site_label_4
_geom_torsion
_geom_torsion_site_symmetry_1
_geom_torsion_site_symmetry_2
_geom_torsion_site_symmetry_3
_geom_torsion_site_symmetry_4
_geom_torsion_publ_flag
Ho1A O1LA C1A C2A 12(4) . . . . ?
Ho1A O2LA C3A C2A -35(4) . . . . ?
Ho1A O2LA C3A C4A 144.4(19) . . . . ?
Ho1A O3LA C13A C12A 154.9(17) . . . . ?
Ho1A O3LA C13A C14A -20(4) . . . . ?
Ho1A O4LA C18A C14A 20(4) . . . . ?
Ho1B O1LB C1B C2B 14(4) . . . . ?
Ho1B O2LB C3B C2B -36(3) . . . . ?
Ho1B O2LB C3B C4B 145(2) . . . . ?
Ho1B O3LB C13B C12B 155.9(16) . . . . ?
Ho1B O3LB C13B C14B -28(3) . . . . ?
Ho1B O4LB C18B C14B 21(4) . . . . ?
Ho1C O1LC C1C C2C 17(4) . . . . ?
Ho1C O2LC C3C C2C -36(4) . . . . ?
Ho1C O2LC C3C C4C 145.2(18) . . . . ?
Ho1C O3LC C13C C12C 159.3(17) . . . . ?
Ho1C O3LC C13C C14C -23(3) . . . . ?
Ho1C O4LC C18C C14C 20(4) . . . . ?
Br1A C6A C7A C2A -178(2) . . . . ?
Br2A C16A C17A C12A -175.6(19) . . . . ?
Br1B C6B C7B C2B -178.2(18) . . . . ?
Br2B C16B C17B C12B -177(2) . . . . ?
Br1C C6C C7C C2C 179(2) . . . . ?
Br2C C16C C17C C12C -173(2) . . . . ?
K1 Br1C C6C C5C -115(3) 2_757 . . . ?
K1 Br1C C6C C7C 64(3) 2_757 . . . ?
K2 W11B O11B K6 132.3(12) . . . 2_757 ?
K2 W11B O11B K16 24.7(10) . . . 2_757 ?
K2 W11B O29B W5B -146.5(10) . . . . ?
K2 W11B O29B K3 -34.5(7) . . . . ?
K2 W5C O5C K1 103.2(17) 2_757 . . 2_757 ?
K2 W5C O17C Ho1C -37(3) 2_757 . . . ?
K3 W4B O16B Ho1B 2(2) . . . . ?
K3 W5B O17B Ho1B 1(3) . . . . ?
K3 W10B O28B W4B 116.0(13) . . . . ?
K3 W11B O11B K2 19.9(9) . . . . ?
K3 W11B O11B K6 152.3(6) . . . 2_757 ?
K3 W11B O11B K16 44.6(11) . . . 2_757 ?
K3 W11B O29B W5B -112.0(10) . . . . ?
K4 W2B O13B Ho1B 165.0(8) . . . . ?
K4 W7B O7B K6 -119.7(14) . . . . ?
K4 W7B O7B K7 89.7(8) . . . 2_757 ?
K4 W7B O19B W2B -129(2) . . . . ?
K4 W7B O24B W6B 70.0(18) . . . . ?
K4 W7B O24B K7 -50.3(6) . . . 2_757 ?
K4 W10C O10C K6 -171(2) . . . . ?
K4 W10C O28C W4C -140.3(9) . . . . ?
K4 W10C O28C K16 110.9(8) . . . . ?
K5 W7A O19A W2A -105.6(19) . . . . ?
K5 W8B O8B K13 138.5(5) . . . . ?
K5 W8B O20B W3B 30(3) . . . . ?
K5 W8B O20B K13 -100.1(6) . . . . ?
K5 W9B O21B W3B -41(3) . . . . ?
K5 W9B O27B W4B 88.8(10) . . . . ?
K5 W10B O28B W4B -80.0(12) . . . . ?
K5 W10B O28B K3 164.0(4) . . . . ?
K5 W12B O12B K7 98.0(13) . . . . ?
K5 W12B O35B W11B -29(2) . . . . ?
K5 W12B O35B K6 110.0(6) . . . 2_757 ?
K5 W12B O36B W10B -165(2) . . . . ?
K6 W11B O11B K2 -132.3(12) 2_757 . . . ?
K6 W11B O11B K16 -107.6(13) 2_757 . . 2_757 ?
K6 W11B O29B W5B 146.9(4) 2_757 . . . ?
K6 W11B O29B K3 -101.1(8) 2_757 . . . ?
K6 W12B O12B K7 -115.7(15) 2_757 . . . ?
K6 W12B O35B W11B -139(2) 2_757 . . . ?
K6 W12B O36B W10B 61.5(19) 2_757 . . . ?
K6 W12B O36B K5 -133.2(4) 2_757 . . . ?
K6 W10C O10C K4 171(2) . . . . ?
K6 W10C O28C W4C 143.2(9) . . . . ?
K6 W10C O28C K16 34.4(8) . . . . ?
K7 W6B O6B K10 177.2(13) 2_757 . . 2_757 ?
K7 W6B O6B K15 -85.5(6) 2_757 . . 2_757 ?
K7 W6B O18B W2B 78(2) 2_757 . . . ?
K7 W6B O23B W5B 179.0(2) 2_757 . . . ?
K7 W7B O7B K4 -89.7(8) 2_757 . . . ?
K7 W7B O7B K6 150.5(16) 2_757 . . . ?
K7 W7B O19B W2B -75(2) 2_757 . . . ?
K7 W7B O19B K4 53.8(7) 2_757 . . . ?
K7 W7B O24B W6B 120(2) 2_757 . . . ?
K9 W10A O28A W4A -159.4(18) . . . . ?
K9 W10A O28A K8 86.6(12) . . . . ?
K10 W8A O8A K11 161.3(8) . . . . ?
K10 W8A O8A K12 54.1(11) . . . . ?
K10 W8A O8A K15 -64.1(6) . . . . ?
K10 W8A O20A W3A 31(3) . . . . ?
K10 W9A O21A W3A -35(3) . . . . ?
K10 W9A O27A W4A 85.8(10) . . . . ?
K10 W10A O10A K9 -128.1(8) . . . . ?
K10 W10A O28A W4A -80.8(15) . . . . ?
K10 W10A O28A K8 165.2(8) . . . . ?
K10 W10A O28A K9 78.6(12) . . . . ?
K10 W12A O12A K7 85.5(12) . . . . ?
K10 W12A O32A W8A 113.1(11) . . . . ?
K10 W12A O32A K15 -105.3(13) . . . . ?
K10 W12A O35A W11A -28(3) . . . . ?
K10 W12A O36A W10A -168(3) . . . . ?
K10 W6B O6B K7 -177.2(13) 2_757 . . 2_757 ?
K10 W6B O6B K15 97.3(9) 2_757 . . 2_757 ?
K10 W6B O18B W2B 163(2) 2_757 . . . ?
K10 W6B O23B W5B -178.3(10) 2_757 . . . ?
K11 W8A O8A K12 -107.3(14) . . . . ?
K11 W8A O8A K15 134.5(12) . . . . ?
K11 W8A O20A W3A 144(2) . . . . ?
K11 W7C O19C W2C -24(3) . . . . ?
K11 W11C O11C K12 61.5(6) . . . . ?
K11 W11C O11C K15 -54(3) . . . . ?
K11 W11C O29C W5C 82.3(11) . . . . ?
K11 W11C O29C K2 -156.4(9) . . . 2_757 ?
K11 W11C O29C K16 -169.6(5) . . . . ?
K11 W11C O34C W10C -45(2) . . . . ?
K11 W11C O34C K6 93.8(6) . . . . ?
K11 W11C O34C K16 171.3(4) . . . . ?
K11 W12C O12C K13 -146.8(15) . . . . ?
K11 W12C O32C W8C -82.7(15) . . . . ?
K11 W12C O32C K14 167.4(4) . . . . ?
K11 W12C O36C W10C 30(3) . . . . ?
K11 W12C O36C K14 -167.3(3) . . . . ?
K13 W3B O15B Ho1B -165.9(4) . . . . ?
K13 W8B O20B W3B 130(2) . . . . ?
K14 W8C O20C W3C 34(3) . . . . ?
K14 W9C O21C W3C -47(3) . . . . ?
K14 W10C O10C K4 -43.7(16) . . . . ?
K14 W10C O10C K6 145.5(10) . . . . ?
K14 W10C O28C W4C -78.3(11) . . . . ?
K14 W10C O28C K16 172.9(5) . . . . ?
K14 W12C O12C K13 35.3(14) . . . . ?
K14 W12C O32C W8C 109.9(16) . . . . ?
K14 W12C O36C W10C -163(3) . . . . ?
K15 W8A O8A K11 -134.5(12) . . . . ?
K15 W8A O8A K12 118.2(14) . . . . ?
K15 W8A O20A W3A 155.2(14) . . . . ?
K15 W6B O6B K7 85.5(6) 2_757 . . 2_757 ?
K15 W6B O6B K10 -97.3(9) 2_757 . . 2_757 ?
K15 W6B O18B W2B 106(2) 2_757 . . . ?
K15 W6B O23B W5B -122.5(7) 2_757 . . . ?
K16 W11B O11B K2 -24.7(10) 2_757 . . . ?
K16 W11B O11B K6 107.6(13) 2_757 . . 2_757 ?
K16 W11B O29B W5B -155.5(8) 2_757 . . . ?
K16 W11B O29B K3 -43.6(6) 2_757 . . . ?
K16 W4C O16C Ho1C 14(3) . . . . ?
K16 W5C O5C K1 108.2(16) . . . 2_757 ?
K16 W5C O5C K2 5.0(8) . . . 2_757 ?
K16 W5C O17C Ho1C -9(3) . . . . ?
K16 W11C O11C K12 -117.4(7) . . . . ?
K16 W11C O11C K15 127(3) . . . . ?
K16 W11C O29C W5C -108.1(12) . . . . ?
K16 W11C O29C K2 13.2(10) . . . 2_757 ?
K16 W11C O34C W10C 144(2) . . . . ?
K16 W11C O34C K6 -77.5(6) . . . . ?
O2A W2A O13A Ho1A 172.7(10) . . . . ?
O3A W3A O15A Ho1A -165.9(10) . . . . ?
O4A W4A O16A Ho1A 102(2) . . . . ?
O4A W4A O22A W5A -121.7(15) . . . . ?
O4A W4A O22A K8 59.9(11) . . . . ?
O5A W5A O17A Ho1A -91(3) . . . . ?
O6A W6A O18A W2A 128(3) . . . . ?
O7A W7A O19A W2A -127(2) . . . . ?
O8A W8A O20A W3A 128(2) . . . . ?
O9A W9A O21A W3A -132(3) . . . . ?
O9A W9A O27A W4A 179.0(10) . . . . ?
O10A W10A O28A W4A -172.0(12) . . . . ?
O10A W10A O28A K8 74.0(12) . . . . ?
O10A W10A O28A K9 -12.6(12) . . . . ?
O11A W11A O29A W5A 172.8(13) . . . . ?
O11A W11A O29A K8 -72.9(12) . . . . ?
O12A W12A O32A W8A -173.6(10) . . . . ?
O12A W12A O32A K10 73.3(8) . . . . ?
O12A W12A O32A K15 -32.1(13) . . . . ?
O12A W12A O35A W11A -121(3) . . . . ?
O12A W12A O36A W10A 122(2) . . . . ?
O12A W12A O36A K10 -69.2(9) . . . . ?
O14A W2A O13A Ho1A 72.4(10) . . . . ?
O14A W3A O15A Ho1A -64.9(10) . . . . ?
O16A W4A O22A W5A -16.7(16) . . . . ?
O16A W4A O22A K8 164.8(11) . . . . ?
O18A W2A O13A Ho1A -86.3(11) . . . . ?
O19A W2A O13A Ho1A -16(4) . . . . ?
O19A W7A O7A K5 149.2(11) . . . . ?
O20A W3A O15A Ho1A 38(3) . . . . ?
O20A W8A O8A K11 24.8(10) . . . . ?
O20A W8A O8A K12 -82.5(12) . . . . ?
O20A W8A O8A K15 159.4(7) . . . . ?
O21A W3A O15A Ho1A 93.9(10) . . . . ?
O21A W9A O27A W4A -77.6(9) . . . . ?
O22A W4A O16A Ho1A -1(2) . . . . ?
O22A W5A O17A Ho1A 12(3) . . . . ?
O23A W5A O17A Ho1A 168(3) . . . . ?
O23A W6A O18A W2A -132(3) . . . . ?
O24A W6A O18A W2A 28(3) . . . . ?
O24A W7A O7A K5 58.4(13) . . . . ?
O24A W7A O19A W2A -26(2) . . . . ?
O25A W7A O7A K5 -115.9(12) . . . . ?
O25A W7A O19A W2A 133(2) . . . . ?
O25A W8A O8A K11 -69.1(9) . . . . ?
O25A W8A O8A K12 -176.4(11) . . . . ?
O25A W8A O8A K15 65.5(7) . . . . ?
O25A W8A O20A W3A -133(2) . . . . ?
O26A W8A O8A K11 116.2(8) . . . . ?
O26A W8A O8A K12 9.0(13) . . . . ?
O26A W8A O8A K15 -109.2(7) . . . . ?
O26A W8A O20A W3A 26(2) . . . . ?
O26A W9A O21A W3A -31(3) . . . . ?
O26A W9A O27A W4A 7(2) . . . . ?
O27A W4A O16A Ho1A -157(2) . . . . ?
O27A W4A O22A W5A 90(2) . . . . ?
O27A W4A O22A K8 -88.6(18) . . . . ?
O27A W9A O21A W3A 129(3) . . . . ?
O28A W4A O16A Ho1A -86(4) . . . . ?
O28A W4A O22A W5A 144.8(16) . . . . ?
O28A W4A O22A K8 -33.7(11) . . . . ?
O28A W10A O10A K9 11.2(11) . . . . ?
O29A W5A O17A Ho1A 85(3) . . . . ?
O30A W6A O18A W2A -44(4) . . . . ?
O30A W11A O29A W5A 72.2(13) . . . . ?
O30A W11A O29A K8 -173.4(9) . . . . ?
O31A W7A O7A K5 -30.0(13) . . . . ?
O31A W7A O19A W2A 51(3) . . . . ?
O31A W12A O12A K7 -50.4(14) . . . . ?
O31A W12A O32A W8A -75.8(10) . . . . ?
O31A W12A O32A K10 171.1(7) . . . . ?
O31A W12A O32A K15 65.8(12) . . . . ?
O31A W12A O35A W11A 141(3) . . . . ?
O31A W12A O36A W10A -56(4) . . . . ?
O31A W12A O36A K10 113(2) . . . . ?
O32A W8A O8A K11 -154.5(8) . . . . ?
O32A W8A O8A K12 98.2(12) . . . . ?
O32A W8A O8A K15 -19.9(8) . . . . ?
O32A W8A O20A W3A -54(3) . . . . ?
O32A W12A O12A K7 38.4(14) . . . . ?
O32A W12A O35A W11A 61(4) . . . . ?
O32A W12A O36A W10A -138(2) . . . . ?
O32A W12A O36A K10 30.8(7) . . . . ?
O33A W9A O21A W3A 41(4) . . . . ?
O33A W9A O27A W4A 79.5(9) . . . . ?
O33A W10A O10A K9 -81.7(10) . . . . ?
O33A W10A O28A W4A -72.9(12) . . . . ?
O33A W10A O28A K8 173.1(10) . . . . ?
O33A W10A O28A K9 86.5(10) . . . . ?
O34A W10A O10A K9 103.0(9) . . . . ?
O34A W10A O28A W4A 86.5(12) . . . . ?
O34A W10A O28A K8 -27.6(10) . . . . ?
O34A W10A O28A K9 -114.1(10) . . . . ?
O34A W11A O29A W5A -87.0(12) . . . . ?
O34A W11A O29A K8 27.3(9) . . . . ?
O35A W11A O29A W5A -9(3) . . . . ?
O35A W11A O29A K8 105(2) . . . . ?
O35A W12A O12A K7 -140.9(12) . . . . ?
O35A W12A O32A W8A 4(3) . . . . ?
O35A W12A O32A K10 -108.6(19) . . . . ?
O35A W12A O32A K15 146.0(17) . . . . ?
O35A W12A O36A W10A 21(2) . . . . ?
O35A W12A O36A K10 -170.9(8) . . . . ?
O36A W10A O10A K9 -170.3(9) . . . . ?
O36A W10A O28A W4A 12(3) . . . . ?
O36A W10A O28A K8 -102(2) . . . . ?
O36A W10A O28A K9 171.0(19) . . . . ?
O36A W12A O12A K7 130.4(13) . . . . ?
O36A W12A O32A W8A 82.7(10) . . . . ?
O36A W12A O32A K10 -30.4(7) . . . . ?
O36A W12A O32A K15 -135.7(12) . . . . ?
O36A W12A O35A W11A -18(3) . . . . ?
O37A W2A O13A Ho1A -1.4(10) . . . . ?
O37A W3A O15A Ho1A 8.3(9) . . . . ?
O37A Ge1A O38A W4A -58.6(11) . . . . ?
O37A Ge1A O38A W9A 58.2(11) . . . . ?
O37A Ge1A O38A W10A 177.4(9) . . . . ?
O37A Ge1A O39A W5A 59.5(12) . . . . ?
O37A Ge1A O39A W6A -58.7(12) . . . . ?
O37A Ge1A O39A W11A -180.0(9) . . . . ?
O37A Ge1A O40A W7A 58.6(10) . . . . ?
O37A Ge1A O40A W8A -57.2(10) . . . . ?
O37A Ge1A O40A W12A -179.7(8) . . . . ?
O38A W4A O16A Ho1A -85(2) . . . . ?
O38A W4A O22A W5A 74.5(15) . . . . ?
O38A W4A O22A K8 -103.9(10) . . . . ?
O38A W9A O21A W3A 55(3) . . . . ?
O38A W9A O27A W4A 6.1(7) . . . . ?
O38A W10A O28A W4A 0.4(10) . . . . ?
O38A W10A O28A K8 -113.7(11) . . . . ?
O38A W10A O28A K9 159.8(11) . . . . ?
O38A Ge1A O37A W2A 175.2(9) . . . . ?
O38A Ge1A O37A W3A -56.0(12) . . . . ?
O38A Ge1A O39A W5A -63.8(11) . . . . ?
O38A Ge1A O39A W6A 177.9(9) . . . . ?
O38A Ge1A O39A W11A 56.7(12) . . . . ?
O38A Ge1A O40A W7A -179.3(8) . . . . ?
O38A Ge1A O40A W8A 64.8(10) . . . . ?
O38A Ge1A O40A W12A -57.6(10) . . . . ?
O39A W5A O17A Ho1A 96(3) . . . . ?
O39A W6A O18A W2A -59(3) . . . . ?
O39A W11A O29A W5A 0.8(10) . . . . ?
O39A W11A O29A K8 115.1(9) . . . . ?
O39A Ge1A O37A W2A 54.2(13) . . . . ?
O39A Ge1A O37A W3A -177.0(9) . . . . ?
O39A Ge1A O38A W4A 64.9(10) . . . . ?
O39A Ge1A O38A W9A -178.3(8) . . . . ?
O39A Ge1A O38A W10A -59.1(12) . . . . ?
O39A Ge1A O40A W7A -63.7(10) . . . . ?
O39A Ge1A O40A W8A -179.6(9) . . . . ?
O39A Ge1A O40A W12A 58.0(11) . . . . ?
O40A W7A O7A K5 -64(4) . . . . ?
O40A W7A O19A W2A 60(2) . . . . ?
O40A W8A O8A K11 -116(3) . . . . ?
O40A W8A O8A K12 137(3) . . . . ?
O40A W8A O8A K15 19(4) . . . . ?
O40A W8A O20A W3A -60(2) . . . . ?
O40A W12A O12A K7 -15(5) . . . . ?
O40A W12A O32A W8A -2.4(8) . . . . ?
O40A W12A O32A K10 -115.5(7) . . . . ?
O40A W12A O32A K15 139.2(12) . . . . ?
O40A W12A O35A W11A 67(3) . . . . ?
O40A W12A O36A W10A -64(2) . . . . ?
O40A W12A O36A K10 104.9(7) . . . . ?
O40A Ge1A O37A W2A -65.5(12) . . . . ?
O40A Ge1A O37A W3A 63.3(11) . . . . ?
O40A Ge1A O38A W4A -179.5(8) . . . . ?
O40A Ge1A O38A W9A -62.8(10) . . . . ?
O40A Ge1A O38A W10A 56.4(12) . . . . ?
O40A Ge1A O39A W5A -179.3(8) . . . . ?
O40A Ge1A O39A W6A 62.5(11) . . . . ?
O40A Ge1A O39A W11A -58.8(12) . . . . ?
O2B W2B O13B Ho1B 172.0(9) . . . . ?
O3B W3B O15B Ho1B -164.6(10) . . . . ?
O4B W4B O16B Ho1B 94.7(19) . . . . ?
O5B W5B O17B Ho1B -94(2) . . . . ?
O6B W6B O18B W2B 126(2) . . . . ?
O6B W6B O23B W5B -177.9(9) . . . . ?
O7B W7B O19B W2B -124(2) . . . . ?
O7B W7B O19B K4 4.6(10) . . . . ?
O7B W7B O24B W6B 125.6(18) . . . . ?
O7B W7B O24B K7 5.3(7) . . . 2_757 ?
O8B W8B O20B W3B 126(2) . . . . ?
O8B W8B O20B K13 -4.6(8) . . . . ?
O9B W9B O21B W3B -135(3) . . . . ?
O9B W9B O27B W4B 180.0(10) . . . . ?
O10B W10B O28B W4B -175.3(11) . . . . ?
O10B W10B O28B K3 68.7(9) . . . . ?
O11B W11B O29B W5B 173.2(9) . . . . ?
O11B W11B O29B K3 -74.8(7) . . . . ?
O12B W12B O35B W11B -124.6(18) . . . . ?
O12B W12B O35B K6 14.1(8) . . . 2_757 ?
O12B W12B O36B W10B 120.9(19) . . . . ?
O12B W12B O36B K5 -73.8(7) . . . . ?
O13B W2B O2B K4 -172.4(11) . . . . ?
O14B W2B O2B K4 -75.5(12) . . . . ?
O14B W2B O13B Ho1B 72.3(10) . . . . ?
O14B W3B O3B K13 81.5(8) . . . . ?
O14B W3B O15B Ho1B -65.5(10) . . . . ?
O15B W3B O3B K13 -179.1(7) . . . . ?
O18B W2B O2B K4 89.9(12) . . . . ?
O18B W2B O13B Ho1B -85.7(10) . . . . ?
O18B W6B O6B K7 -85.0(7) . . . 2_757 ?
O18B W6B O6B K10 92.1(10) . . . 2_757 ?
O18B W6B O6B K15 -170.5(6) . . . 2_757 ?
O18B W6B O23B W5B 77.7(9) . . . . ?
O19B W2B O2B K4 8.8(12) . . . . ?
O19B W2B O13B Ho1B -13(3) . . . . ?
O19B W7B O7B K4 -4.3(9) . . . . ?
O19B W7B O7B K6 -124.1(12) . . . . ?
O19B W7B O7B K7 85.4(7) . . . 2_757 ?
O19B W7B O24B W6B 21.4(18) . . . . ?
O19B W7B O24B K7 -98.9(7) . . . 2_757 ?
O20B W3B O3B K13 -4.8(8) . . . . ?
O20B W3B O15B Ho1B 35(3) . . . . ?
O20B W8B O8B K13 4.7(8) . . . . ?
O21B W3B O3B K13 -83.9(7) . . . . ?
O21B W3B O15B Ho1B 92.6(10) . . . . ?
O21B W9B O27B W4B -76.2(9) . . . . ?
O22B W4B O16B Ho1B -8.2(19) . . . . ?
O22B W5B O17B Ho1B 9(2) . . . . ?
O23B W5B O17B Ho1B 166(2) . . . . ?
O23B W6B O6B K7 -177.8(6) . . . 2_757 ?
O23B W6B O6B K10 -0.6(10) . . . 2_757 ?
O23B W6B O6B K15 96.7(6) . . . 2_757 ?
O23B W6B O18B W2B -134(2) . . . . ?
O24B W6B O6B K7 3.5(8) . . . 2_757 ?
O24B W6B O6B K10 -179.3(9) . . . 2_757 ?
O24B W6B O6B K15 -82.0(6) . . . 2_757 ?
O24B W6B O18B W2B 27(2) . . . . ?
O24B W6B O23B W5B -2(2) . . . . ?
O24B W7B O7B K4 -95.2(8) . . . . ?
O24B W7B O7B K6 145.0(11) . . . . ?
O24B W7B O7B K7 -5.5(8) . . . 2_757 ?
O24B W7B O19B W2B -24(2) . . . . ?
O24B W7B O19B K4 104.5(8) . . . . ?
O25B W7B O7B K4 91.4(8) . . . . ?
O25B W7B O7B K6 -28.4(13) . . . . ?
O25B W7B O7B K7 -178.9(6) . . . 2_757 ?
O25B W7B O19B W2B 134(2) . . . . ?
O25B W7B O19B K4 -97.4(8) . . . . ?
O25B W7B O24B W6B -72(3) . . . . ?
O25B W7B O24B K7 167.8(13) . . . 2_757 ?
O25B W8B O8B K13 -88.0(6) . . . . ?
O25B W8B O20B W3B -135(2) . . . . ?
O25B W8B O20B K13 95.1(6) . . . . ?
O26B W8B O8B K13 95.6(7) . . . . ?
O26B W8B O20B W3B 25(2) . . . . ?
O26B W8B O20B K13 -105.4(6) . . . . ?
O26B W9B O21B W3B -36(3) . . . . ?
O26B W9B O27B W4B 8(3) . . . . ?
O27B W4B O16B Ho1B -164.9(18) . . . . ?
O27B W9B O21B W3B 125(3) . . . . ?
O28B W4B O16B Ho1B -92(3) . . . . ?
O29B W5B O17B Ho1B 92(3) . . . . ?
O29B W11B O11B K2 68.9(11) . . . . ?
O29B W11B O11B K6 -158.8(7) . . . 2_757 ?
O29B W11B O11B K16 93.6(12) . . . 2_757 ?
O30B W6B O6B K7 93.5(7) . . . 2_757 ?
O30B W6B O6B K10 -89.3(9) . . . 2_757 ?
O30B W6B O6B K15 8.0(6) . . . 2_757 ?
O30B W6B O18B W2B -50(3) . . . . ?
O30B W6B O23B W5B -80.0(9) . . . . ?
O30B W11B O11B K2 160.3(10) . . . . ?
O30B W11B O11B K6 -67.4(7) . . . 2_757 ?
O30B W11B O11B K16 -175.0(11) . . . 2_757 ?
O30B W11B O29B W5B 74.2(9) . . . . ?
O30B W11B O29B K3 -173.9(6) . . . . ?
O31B W7B O7B K4 179.3(7) . . . . ?
O31B W7B O7B K6 59.6(12) . . . . ?
O31B W7B O7B K7 -90.9(7) . . . 2_757 ?
O31B W7B O19B W2B 46(3) . . . . ?
O31B W7B O19B K4 174.8(16) . . . . ?
O31B W7B O24B W6B -138.1(19) . . . . ?
O31B W7B O24B K7 101.6(6) . . . 2_757 ?
O31B W12B O12B K7 -38.5(14) . . . . ?
O31B W12B O35B W11B 137.4(18) . . . . ?
O31B W12B O35B K6 -83.9(7) . . . 2_757 ?
O31B W12B O36B W10B -55(3) . . . . ?
O31B W12B O36B K5 110.6(17) . . . . ?
O32B W8B O8B K13 -174.7(6) . . . . ?
O32B W8B O20B W3B -56(3) . . . . ?
O32B W8B O20B K13 173.9(13) . . . . ?
O32B W12B O12B K7 52.3(15) . . . . ?
O32B W12B O35B W11B 57(3) . . . . ?
O32B W12B O35B K6 -164.6(15) . . . 2_757 ?
O32B W12B O36B W10B -137.9(19) . . . . ?
O32B W12B O36B K5 27.3(6) . . . . ?
O33B W9B O21B W3B 33(4) . . . . ?
O33B W9B O27B W4B 81.0(9) . . . . ?
O33B W10B O28B W4B -73.6(11) . . . . ?
O33B W10B O28B K3 170.5(7) . . . . ?
O34B W10B O28B W4B 85.0(10) . . . . ?
O34B W10B O28B K3 -30.9(7) . . . . ?
O34B W11B O11B K2 -25.1(11) . . . . ?
O34B W11B O11B K6 107.2(7) . . . 2_757 ?
O34B W11B O11B K16 -0.4(13) . . . 2_757 ?
O34B W11B O29B W5B -84.8(9) . . . . ?
O34B W11B O29B K3 27.2(6) . . . . ?
O35B W11B O11B K2 -112.5(10) . . . . ?
O35B W11B O11B K6 19.8(8) . . . 2_757 ?
O35B W11B O11B K16 -87.8(12) . . . 2_757 ?
O35B W11B O29B W5B -3(3) . . . . ?
O35B W11B O29B K3 109(2) . . . . ?
O35B W12B O12B K7 -127.3(13) . . . . ?
O35B W12B O36B W10B 21.6(19) . . . . ?
O35B W12B O36B K5 -173.1(6) . . . . ?
O36B W10B O28B W4B 10(3) . . . . ?
O36B W10B O28B K3 -105.7(18) . . . . ?
O36B W12B O12B K7 143.1(13) . . . . ?
O36B W12B O35B W11B -21.6(18) . . . . ?
O36B W12B O35B K6 117.2(7) . . . 2_757 ?
O37B W2B O13B Ho1B -1.3(9) . . . . ?
O37B W3B O15B Ho1B 7.3(9) . . . . ?
O37B Ge1B O38B W4B -59.5(9) . . . . ?
O37B Ge1B O38B W9B 59.2(10) . . . . ?
O37B Ge1B O38B W10B 179.2(8) . . . . ?
O37B Ge1B O39B W5B 57.9(10) . . . . ?
O37B Ge1B O39B W6B -60.2(9) . . . . ?
O37B Ge1B O39B W11B -178.3(7) . . . . ?
O37B Ge1B O40B W7B 55.9(10) . . . . ?
O37B Ge1B O40B W8B -59.5(10) . . . . ?
O37B Ge1B O40B W12B 179.5(9) . . . . ?
O38B W4B O16B Ho1B -93.5(19) . . . . ?
O38B W9B O21B W3B 52(3) . . . . ?
O38B W9B O27B W4B 6.1(8) . . . . ?
O38B W10B O28B W4B -0.9(9) . . . . ?
O38B W10B O28B K3 -116.9(8) . . . . ?
O38B Ge1B O37B W2B 175.6(8) . . . . ?
O38B Ge1B O37B W3B -55.6(10) . . . . ?
O38B Ge1B O39B W5B -64.4(10) . . . . ?
O38B Ge1B O39B W6B 177.5(8) . . . . ?
O38B Ge1B O39B W11B 59.5(10) . . . . ?
O38B Ge1B O40B W7B 178.4(8) . . . . ?
O38B Ge1B O40B W8B 63.0(9) . . . . ?
O38B Ge1B O40B W12B -58.0(11) . . . . ?
O39B W5B O17B Ho1B 93(2) . . . . ?
O39B W6B O6B K7 136(3) . . . 2_757 ?
O39B W6B O6B K10 -47(4) . . . 2_757 ?
O39B W6B O6B K15 50(4) . . . 2_757 ?
O39B W6B O18B W2B -60(2) . . . . ?
O39B W6B O23B W5B -5.6(7) . . . . ?
O39B W11B O29B W5B 0.9(8) . . . . ?
O39B W11B O29B K3 112.9(6) . . . . ?
O39B Ge1B O37B W2B 56.0(10) . . . . ?
O39B Ge1B O37B W3B -175.2(7) . . . . ?
O39B Ge1B O38B W4B 62.4(9) . . . . ?
O39B Ge1B O38B W9B -178.8(8) . . . . ?
O39B Ge1B O38B W10B -58.8(10) . . . . ?
O39B Ge1B O40B W7B -65.9(9) . . . . ?
O39B Ge1B O40B W8B 178.6(8) . . . . ?
O39B Ge1B O40B W12B 57.6(11) . . . . ?
O40B W7B O7B K4 154(3) . . . . ?
O40B W7B O7B K6 34(4) . . . . ?
O40B W7B O7B K7 -116(3) . . . 2_757 ?
O40B W7B O19B W2B 60(2) . . . . ?
O40B W7B O19B K4 -171.1(8) . . . . ?
O40B W7B O24B W6B -65.3(18) . . . . ?
O40B W7B O24B K7 174.4(6) . . . 2_757 ?
O40B W8B O8B K13 -131(3) . . . . ?
O40B W8B O20B W3B -62(2) . . . . ?
O40B W8B O20B K13 167.4(6) . . . . ?
O40B W12B O35B W11B 63.6(18) . . . . ?
O40B W12B O35B K6 -157.6(7) . . . 2_757 ?
O40B W12B O36B W10B -64.5(19) . . . . ?
O40B W12B O36B K5 100.8(6) . . . . ?
O40B Ge1B O37B W2B -64.1(10) . . . . ?
O40B Ge1B O37B W3B 64.8(10) . . . . ?
O40B Ge1B O38B W4B 178.7(7) . . . . ?
O40B Ge1B O38B W9B -62.6(10) . . . . ?
O40B Ge1B O38B W10B 57.4(10) . . . . ?
O40B Ge1B O39B W5B 179.4(8) . . . . ?
O40B Ge1B O39B W6B 61.3(10) . . . . ?
O40B Ge1B O39B W11B -56.8(10) . . . . ?
O2C W2C O13C Ho1C 172.7(11) . . . . ?
O3C W3C O15C Ho1C -166.6(12) . . . . ?
O4C W4C O16C Ho1C 98(2) . . . . ?
O5C W5C O17C Ho1C -93(2) . . . . ?
O7C W7C O19C W2C -122(3) . . . . ?
O8C W8C O20C W3C 127(3) . . . . ?
O9C W9C O21C W3C -137(2) . . . . ?
O10C W10C O28C W4C -172.7(10) . . . . ?
O10C W10C O28C K16 78.6(10) . . . . ?
O11C W11C O29C W5C 171.8(10) . . . . ?
O11C W11C O29C K2 -66.9(14) . . . 2_757 ?
O11C W11C O29C K16 -80.1(9) . . . . ?
O11C W11C O34C W10C -134(2) . . . . ?
O11C W11C O34C K6 5.4(9) . . . . ?
O11C W11C O34C K16 82.9(8) . . . . ?
O12C W12C O32C W8C -173.1(14) . . . . ?
O12C W12C O32C K14 77.0(11) . . . . ?
O12C W12C O36C W10C 122(2) . . . . ?
O12C W12C O36C K14 -75.2(9) . . . . ?
O14C W2C O13C Ho1C 71.5(11) . . . . ?
O14C W3C O15C Ho1C -66.0(12) . . . . ?
O17C W5C O5C K1 -121.9(16) . . . 2_757 ?
O17C W5C O5C K2 134.9(9) . . . 2_757 ?
O18C W2C O13C Ho1C -86.5(10) . . . . ?
O19C W2C O13C Ho1C -13(4) . . . . ?
O20C W3C O15C Ho1C 31(4) . . . . ?
O21C W3C O15C Ho1C 92.5(12) . . . . ?
O22C W4C O16C Ho1C -7(2) . . . . ?
O22C W5C O5C K1 142.3(16) . . . 2_757 ?
O22C W5C O5C K2 39.1(9) . . . 2_757 ?
O22C W5C O17C Ho1C 10(2) . . . . ?
O23C W5C O5C K1 -25.5(17) . . . 2_757 ?
O23C W5C O5C K2 -128.7(9) . . . 2_757 ?
O23C W5C O17C Ho1C 166(2) . . . . ?
O24C W7C O19C W2C -21(3) . . . . ?
O25C W7C O19C W2C 138(3) . . . . ?
O25C W8C O20C W3C -135(3) . . . . ?
O26C W8C O20C W3C 23(3) . . . . ?
O26C W9C O21C W3C -34(2) . . . . ?
O27C W4C O16C Ho1C -163(2) . . . . ?
O27C W9C O21C W3C 125(2) . . . . ?
O28C W4C O16C Ho1C -92(3) . . . . ?
O28C W10C O10C K4 89.4(17) . . . . ?
O28C W10C O10C K6 -81.4(11) . . . . ?
O29C W5C O5C K1 57.9(16) . . . 2_757 ?
O29C W5C O5C K2 -45.3(9) . . . 2_757 ?
O29C W5C O17C Ho1C 87(4) . . . . ?
O29C W11C O11C K12 -74.1(8) . . . . ?
O29C W11C O11C K15 171(3) . . . . ?
O29C W11C O34C W10C 124(2) . . . . ?
O29C W11C O34C K6 -97.5(7) . . . . ?
O29C W11C O34C K16 -20.0(7) . . . . ?
O30C W11C O11C K12 17.1(8) . . . . ?
O30C W11C O11C K15 -98(3) . . . . ?
O30C W11C O29C W5C 74.0(10) . . . . ?
O30C W11C O29C K2 -164.7(13) . . . 2_757 ?
O30C W11C O29C K16 -178.0(8) . . . . ?
O30C W11C O34C W10C 29(4) . . . . ?
O30C W11C O34C K6 167.5(18) . . . . ?
O30C W11C O34C K16 -115(2) . . . . ?
O31C W7C O19C W2C 55(5) . . . . ?
O31C W12C O12C K13 -100.0(16) . . . . ?
O31C W12C O32C W8C -74.1(14) . . . . ?
O31C W12C O32C K14 175.9(9) . . . . ?
O31C W12C O36C W10C -52(4) . . . . ?
O31C W12C O36C K14 111(2) . . . . ?
O32C W8C O20C W3C -53(5) . . . . ?
O32C W12C O12C K13 -9.5(18) . . . . ?
O32C W12C O36C W10C -138(2) . . . . ?
O32C W12C O36C K14 24.9(8) . . . . ?
O33C W9C O21C W3C 31(4) . . . . ?
O33C W10C O10C K4 -5.1(18) . . . . ?
O33C W10C O10C K6 -175.9(10) . . . . ?
O33C W10C O28C W4C -73.1(10) . . . . ?
O33C W10C O28C K16 178.1(9) . . . . ?
O34C W10C O10C K4 -177.2(15) . . . . ?
O34C W10C O10C K6 12.0(12) . . . . ?
O34C W10C O28C W4C 85.5(10) . . . . ?
O34C W10C O28C K16 -23.3(9) . . . . ?
O34C W11C O11C K12 -169.2(7) . . . . ?
O34C W11C O11C K15 76(3) . . . . ?
O34C W11C O29C W5C -85.2(10) . . . . ?
O34C W11C O29C K2 36.2(13) . . . 2_757 ?
O34C W11C O29C K16 22.9(8) . . . . ?
O35C W11C O11C K12 104.9(8) . . . . ?
O35C W11C O11C K15 -10(3) . . . . ?
O35C W11C O29C W5C -6(3) . . . . ?
O35C W11C O29C K2 116(2) . . . 2_757 ?
O35C W11C O29C K16 102(2) . . . . ?
O35C W11C O34C W10C -34(2) . . . . ?
O35C W11C O34C K6 104.9(7) . . . . ?
O35C W11C O34C K16 -177.5(7) . . . . ?
O35C W12C O12C K13 169.4(14) . . . . ?
O35C W12C O32C W8C 10(4) . . . . ?
O35C W12C O32C K14 -100(2) . . . . ?
O35C W12C O36C W10C 22(2) . . . . ?
O35C W12C O36C K14 -175.7(7) . . . . ?
O36C W10C O10C K4 -92.4(17) . . . . ?
O36C W10C O10C K6 96.8(11) . . . . ?
O36C W10C O28C W4C 12(3) . . . . ?
O36C W10C O28C K16 -97(2) . . . . ?
O36C W12C O12C K13 82.4(15) . . . . ?
O36C W12C O32C W8C 83.7(13) . . . . ?
O36C W12C O32C K14 -26.2(8) . . . . ?
O37C W2C O13C Ho1C -1.6(9) . . . . ?
O37C W3C O15C Ho1C 6.0(11) . . . . ?
O37C Ge1C O38C W4C -57.3(10) . . . . ?
O37C Ge1C O38C W9C 58.1(11) . . . . ?
O37C Ge1C O38C W10C 179.1(9) . . . . ?
O37C Ge1C O39C W5C 56.6(11) . . . . ?
O37C Ge1C O39C W6C -58.8(11) . . . . ?
O37C Ge1C O39C W11C 179.7(9) . . . . ?
O37C Ge1C O40C W7C 58.2(13) . . . . ?
O37C Ge1C O40C W8C -57.3(15) . . . . ?
O37C Ge1C O40C W12C 179.6(12) . . . . ?
O38C W4C O16C Ho1C -91(2) . . . . ?
O38C W9C O21C W3C 51(2) . . . . ?
O38C W10C O28C W4C -0.4(8) . . . . ?
O38C W10C O28C K16 -109.2(9) . . . . ?
O38C Ge1C O37C W2C 176.4(8) . . . . ?
O38C Ge1C O37C W3C -57.0(11) . . . . ?
O38C Ge1C O39C W5C -66.6(10) . . . . ?
O38C Ge1C O39C W6C 178.0(8) . . . . ?
O38C Ge1C O39C W11C 56.5(11) . . . . ?
O38C Ge1C O40C W7C -178.9(9) . . . . ?
O38C Ge1C O40C W8C 65.5(12) . . . . ?
O38C Ge1C O40C W12C -57.5(15) . . . . ?
O39C W5C O5C K1 34(4) . . . 2_757 ?
O39C W5C O5C K2 -69(3) . . . 2_757 ?
O39C W5C O17C Ho1C 93(2) . . . . ?
O39C W11C O11C K12 -11(5) . . . . ?
O39C W11C O11C K15 -126(4) . . . . ?
O39C W11C O29C W5C 1.1(8) . . . . ?
O39C W11C O29C K2 122.4(13) . . . 2_757 ?
O39C W11C O29C K16 109.2(8) . . . . ?
O39C W11C O34C W10C 50(2) . . . . ?
O39C W11C O34C K6 -170.9(6) . . . . ?
O39C W11C O34C K16 -93.4(6) . . . . ?
O39C Ge1C O37C W2C 56.6(12) . . . . ?
O39C Ge1C O37C W3C -176.8(9) . . . . ?
O39C Ge1C O38C W4C 65.7(10) . . . . ?
O39C Ge1C O38C W9C -178.8(8) . . . . ?
O39C Ge1C O38C W10C -57.9(11) . . . . ?
O39C Ge1C O40C W7C -64.8(11) . . . . ?
O39C Ge1C O40C W8C 179.6(10) . . . . ?
O39C Ge1C O40C W12C 56.6(16) . . . . ?
O40C W7C O19C W2C 64(3) . . . . ?
O40C W8C O20C W3C -61(3) . . . . ?
O40C W12C O32C W8C -0.4(12) . . . . ?
O40C W12C O32C K14 -110.4(9) . . . . ?
O40C W12C O36C W10C -64(2) . . . . ?
O40C W12C O36C K14 98.3(7) . . . . ?
O40C Ge1C O37C W2C -63.9(13) . . . . ?
O40C Ge1C O37C W3C 62.6(13) . . . . ?
O40C Ge1C O38C W4C -179.4(9) . . . . ?
O40C Ge1C O38C W9C -63.9(11) . . . . ?
O40C Ge1C O38C W10C 57.1(11) . . . . ?
O40C Ge1C O39C W5C 179.1(10) . . . . ?
O40C Ge1C O39C W6C 63.7(12) . . . . ?
O40C Ge1C O39C W11C -57.9(13) . . . . ?
O1LA C1A C2A C3A 10(5) . . . . ?
O1LA C1A C2A C7A -177(3) . . . . ?
O2LA C3A C4A C5A 178(3) . . . . ?
O2LA C3A C4A C8A 0(4) . . . . ?
O3LA C13A C14A C15A 178(2) . . . . ?
O3LA C13A C14A C18A -11(4) . . . . ?
O1LB C1B C2B C3B 5(4) . . . . ?
O1LB C1B C2B C7B -176(2) . . . . ?
O2LB C3B C4B C5B 179(2) . . . . ?
O2LB C3B C4B C8B -2(4) . . . . ?
O3LB C13B C14B C15B -179(2) . . . . ?
O3LB C13B C14B C18B -5(4) . . . . ?
O1LC C1C C2C C3C 1(5) . . . . ?
O1LC C1C C2C C7C -174(3) . . . . ?
O2LC C3C C4C C5C 178(2) . . . . ?
O2LC C3C C4C C8C 5(4) . . . . ?
O3LC C13C C14C C15C 180(2) . . . . ?
O3LC C13C C14C C18C -7(3) . . . . ?
N1A C9A C10A N2A -96(3) . . . . ?
N2A C11A C12A C13A -43(3) . . . . ?
N2A C11A C12A C17A 146(2) . . . . ?
N1B C9B C10B N2B -95(3) . . . . ?
N2B C11B C12B C13B -48(4) . . . . ?
N2B C11B C12B C17B 141(3) . . . . ?
N1C C9C C10C N2C -100(2) . . . . ?
N2C C11C C12C C13C -43(3) . . . . ?
N2C C11C C12C C17C 142(2) . . . . ?
C1A C2A C3A O2LA 0(4) . . . . ?
C1A C2A C3A C4A -180(3) . . . . ?
C1A C2A C7A C6A 177(3) . . . . ?
C2A C3A C4A C5A -3(4) . . . . ?
C2A C3A C4A C8A 180(3) . . . . ?
C3A C2A C7A C6A -10(4) . . . . ?
C3A C4A C5A C6A 0(4) . . . . ?
C3A C4A C8A N1A -49(3) . . . . ?
C4A C5A C6A Br1A -177(2) . . . . ?
C4A C5A C6A C7A -2(5) . . . . ?
C5A C4A C8A N1A 133(3) . . . . ?
C5A C6A C7A C2A 7(5) . . . . ?
C7A C2A C3A O2LA -173(2) . . . . ?
C7A C2A C3A C4A 7(4) . . . . ?
C8A N1A C9A C10A -67(3) . . . . ?
C8A C4A C5A C6A 177(3) . . . . ?
C9A N1A C8A C4A 165(2) . . . . ?
C10A N2A C11A C12A -71(3) . . . . ?
C11A N2A C10A C9A 174(2) . . . . ?
C11A C12A C13A O3LA 14(3) . . . . ?
C11A C12A C13A C14A -170(2) . . . . ?
C11A C12A C17A C16A 168(2) . . . . ?
C12A C13A C14A C15A 3(3) . . . . ?
C12A C13A C14A C18A 173(2) . . . . ?
C13A C12A C17A C16A -1(4) . . . . ?
C13A C14A C15A C16A -4(4) . . . . ?
C13A C14A C18A O4LA 11(4) . . . . ?
C14A C15A C16A Br2A 178.1(19) . . . . ?
C14A C15A C16A C17A 3(4) . . . . ?
C15A C14A C18A O4LA -179(2) . . . . ?
C15A C16A C17A C12A 0(4) . . . . ?
C17A C12A C13A O3LA -176(2) . . . . ?
C17A C12A C13A C14A 0(4) . . . . ?
C18A C14A C15A C16A -175(2) . . . . ?
C19A N1A C8A C4A -71(3) . . . . ?
C19A N1A C9A C10A 172(2) . . . . ?
C20A N2A C10A C9A -62(3) . . . . ?
C20A N2A C11A C12A 163(2) . . . . ?
C1B C2B C3B O2LB 4(4) . . . . ?
C1B C2B C3B C4B -177(2) . . . . ?
C1B C2B C7B C6B 176(2) . . . . ?
C2B C3B C4B C5B 0(4) . . . . ?
C2B C3B C4B C8B 179(2) . . . . ?
C3B C2B C7B C6B -5(3) . . . . ?
C3B C4B C5B C6B -2(4) . . . . ?
C3B C4B C8B N1B -47(3) . . . . ?
C4B C5B C6B Br1B -178.3(19) . . . . ?
C4B C5B C6B C7B 1(4) . . . . ?
C5B C4B C8B N1B 133(2) . . . . ?
C5B C6B C7B C2B 3(4) . . . . ?
C7B C2B C3B O2LB -175(2) . . . . ?
C7B C2B C3B C4B 3(4) . . . . ?
C8B N1B C9B C10B -66(3) . . . . ?
C8B C4B C5B C6B 178(2) . . . . ?
C9B N1B C8B C4B 162(2) . . . . ?
C10B N2B C11B C12B -69(3) . . . . ?
C11B N2B C10B C9B 171(2) . . . . ?
C11B C12B C13B O3LB 10(4) . . . . ?
C11B C12B C13B C14B -165(3) . . . . ?
C11B C12B C17B C16B 169(3) . . . . ?
C12B C13B C14B C15B -3(4) . . . . ?
C12B C13B C14B C18B 171(3) . . . . ?
C13B C12B C17B C16B -3(4) . . . . ?
C13B C14B C15B C16B -3(4) . . . . ?
C13B C14B C18B O4LB 7(5) . . . . ?
C14B C15B C16B Br2B -179.6(19) . . . . ?
C14B C15B C16B C17B 7(4) . . . . ?
C15B C14B C18B O4LB -179(3) . . . . ?
C15B C16B C17B C12B -4(4) . . . . ?
C17B C12B C13B O3LB -178(2) . . . . ?
C17B C12B C13B C14B 6(4) . . . . ?
C18B C14B C15B C16B -178(3) . . . . ?
C19B N1B C8B C4B -76(3) . . . . ?
C19B N1B C9B C10B 174(2) . . . . ?
C20B N2B C10B C9B -65(3) . . . . ?
C20B N2B C11B C12B 166(2) . . . . ?
C1C C2C C3C O2LC 6(4) . . . . ?
C1C C2C C3C C4C -175(2) . . . . ?
C1C C2C C7C C6C 177(3) . . . . ?
C2C C3C C4C C5C -2(4) . . . . ?
C2C C3C C4C C8C -174(3) . . . . ?
C3C C2C C7C C6C 2(4) . . . . ?
C3C C4C C5C C6C 1(4) . . . . ?
C3C C4C C8C N1C -53(3) . . . . ?
C4C C5C C6C Br1C 180(2) . . . . ?
C4C C5C C6C C7C 1(4) . . . . ?
C5C C4C C8C N1C 134(2) . . . . ?
C5C C6C C7C C2C -2(4) . . . . ?
C7C C2C C3C O2LC -179(2) . . . . ?
C7C C2C C3C C4C 0(4) . . . . ?
C8C N1C C9C C10C -66(3) . . . . ?
C8C C4C C5C C6C 173(3) . . . . ?
C9C N1C C8C C4C 167(2) . . . . ?
C10C N2C C11C C12C -70(3) . . . . ?
C11C N2C C10C C9C 177(2) . . . . ?
C11C C12C C13C O3LC 10(4) . . . . ?
C11C C12C C13C C14C -169(2) . . . . ?
C11C C12C C17C C16C 168(3) . . . . ?
C12C C13C C14C C15C -2(3) . . . . ?
C12C C13C C14C C18C 171(2) . . . . ?
C13C C12C C17C C16C -7(4) . . . . ?
C13C C14C C15C C16C -4(4) . . . . ?
C13C C14C C18C O4LC 7(4) . . . . ?
C14C C15C C16C Br2C 178.6(19) . . . . ?
C14C C15C C16C C17C 4(4) . . . . ?
C15C C14C C18C O4LC 179(2) . . . . ?
C15C C16C C17C C12C 2(4) . . . . ?
C17C C12C C13C O3LC -175(2) . . . . ?
C17C C12C C13C C14C 7(3) . . . . ?
C18C C14C C15C C16C -177(2) . . . . ?
C19C N1C C8C C4C -72(3) . . . . ?
C19C N1C C9C C10C 170(2) . . . . ?
C20C N2C C10C C9C -60(3) . . . . ?
C20C N2C C11C C12C 164(2) . . . . ?
